data_2312120
loop_
_publ_author_name
'Krawczyk, Monika K.'

_publ_section_title
;
 Unusual flash cooling-induced phase in a crystal of triphenylsilanol.
;
_journal_coeditor_code XK5098
_journal_issue 3
_journal_name_full 'Acta crystallographica Section B, Structural science, crystal engineering and materials'
_journal_page_first 245
_journal_page_last 251
_journal_paper_doi 10.1107/S2052520623004006
_journal_volume 79
_journal_year 2023
_chemical_formula_sum 'C18 H16 O Si'
_chemical_formula_weight 276.40
_space_group_crystal_system triclinic
_space_group_IT_number 2
_space_group_name_Hall '-P 1'
_space_group_name_H-M_alt 'P -1'
_atom_sites_solution_hydrogens geom
_audit_creation_method SHELXL-2014/7
_cell_angle_alpha 114.23(2)
_cell_angle_beta 101.09(2)
_cell_angle_gamma 95.40(2)
_cell_formula_units_Z 32
_cell_length_a 22.151(2)
_cell_length_b 24.498(2)
_cell_length_c 25.108(2)
_cell_measurement_reflns_used 233812
_cell_measurement_temperature 80(2)
_cell_measurement_theta_max 74.0630
_cell_measurement_theta_min 2.0040
_cell_volume 11963(3)
_computing_cell_refinement 'CrysAlisPro 1.171.41.89a (Rigaku OD, 2020)'
_computing_data_collection 'CrysAlisPro 1.171.41.89a (Rigaku OD, 2020)'
_computing_data_reduction 'CrysAlisPro 1.171.41.89a (Rigaku OD, 2020)'
_computing_structure_refinement 'SHELXL-2014/7 (Sheldrick, 2014)'
_diffrn_ambient_temperature 80(2)
_diffrn_measured_fraction_theta_full 0.994
_diffrn_measured_fraction_theta_max 0.958
_diffrn_measurement_device_type 'XtaLAB Synergy R, DW system, HyPix-Arc 150'
_diffrn_radiation_type CuK\a
_diffrn_radiation_wavelength 1.54184
_diffrn_reflns_av_R_equivalents 0.0310
_diffrn_reflns_av_unetI/netI 0.0144
_diffrn_reflns_Laue_measured_fraction_full 0.994
_diffrn_reflns_Laue_measured_fraction_max 0.958
_diffrn_reflns_limit_h_max 27
_diffrn_reflns_limit_h_min -27
_diffrn_reflns_limit_k_max 30
_diffrn_reflns_limit_k_min -30
_diffrn_reflns_limit_l_max 30
_diffrn_reflns_limit_l_min -30
_diffrn_reflns_number 397556
_diffrn_reflns_point_group_measured_fraction_full 0.994
_diffrn_reflns_point_group_measured_fraction_max 0.958
_diffrn_reflns_theta_full 67.000
_diffrn_reflns_theta_max 74.056
_diffrn_reflns_theta_min 1.995
_exptl_absorpt_coefficient_mu 1.311
_exptl_absorpt_correction_T_max 0.925
_exptl_absorpt_correction_T_min 0.829
_exptl_absorpt_correction_type analytical
_exptl_absorpt_process_details
;
CrysAlisPro 1.171.41.89a (Rigaku Oxford Diffraction, 2020)
Analytical numeric absorption correction using a multifaceted crystal
model based on expressions derived by R.C. Clark & J.S. Reid.
(Clark, R. C. & Reid, J. S. (1995). Acta Cryst. A51, 887-897)
Empirical absorption correction using spherical harmonics,
implemented in SCALE3 ABSPACK scaling algorithm.
;
_exptl_crystal_colour colourless
_exptl_crystal_density_diffrn 1.228
_exptl_crystal_description plate
_exptl_crystal_F_000 4672
_exptl_crystal_size_max 0.210
_exptl_crystal_size_mid 0.120
_exptl_crystal_size_min 0.090
_refine_diff_density_max 0.684
_refine_diff_density_min -0.785
_refine_diff_density_rms 0.108
_refine_ls_extinction_method none
_refine_ls_goodness_of_fit_ref 1.223
_refine_ls_hydrogen_treatment constr
_refine_ls_matrix_type full
_refine_ls_number_parameters 2916
_refine_ls_number_reflns 46617
_refine_ls_number_restraints 0
_refine_ls_restrained_S_all 1.223
_refine_ls_R_factor_all 0.1208
_refine_ls_R_factor_gt 0.1190
_refine_ls_shift/su_max 0.003
_refine_ls_shift/su_mean 0.000
_refine_ls_structure_factor_coef Fsqd
_refine_ls_weighting_details 'w=1/[\s^2^(Fo^2^)+104.0322P] where P=(Fo^2^+2Fc^2^)/3'
_refine_ls_weighting_scheme calc
_refine_ls_wR_factor_gt 0.2516
_refine_ls_wR_factor_ref 0.2521
_reflns_Friedel_coverage 0.000
_reflns_number_gt 44838
_reflns_number_total 46617
_reflns_threshold_expression 'I > 2\s(I)'
_cod_data_source_file xk5098sup1.cif
_cod_data_source_block phase_II_80K_P-1
_cod_depositor_comments 'Adding full bibliography for 2312118--2312124.cif.'
_cod_database_code 2312120
_cod_database_fobs_code 2312120
_publcif_datablock.id {7286fe42-54da-43c7-bfc7-5f915890ceb3}

_shelx_shelxl_version_number 2014/7
_shelx_space_group_comment
;
The symmetry employed for this shelxl refinement is uniquely defined
by the following loop, which should always be used as a source of
symmetry information in preference to the above space-group names.
They are only intended as comments.
;
_shelx_estimated_absorpt_t_min 0.770
_shelx_estimated_absorpt_t_max 0.891

loop_
_space_group_symop_operation_xyz
'x, y, z'
'-x, -y, -z'

loop_
_atom_site_label
_atom_site_type_symbol
_atom_site_fract_x
_atom_site_fract_y
_atom_site_fract_z
_atom_site_U_iso_or_equiv
_atom_site_adp_type
_atom_site_occupancy
_atom_site_site_symmetry_order
_atom_site_calc_flag
_atom_site_refinement_flags_posn
_atom_site_refinement_flags_adp
_atom_site_refinement_flags_occupancy
_atom_site_disorder_assembly
_atom_site_disorder_group
O1 O -0.08400(17) -0.19926(16) 0.07887(16) 0.0199(8) Uani 1 1 d . . . . .
H1 H -0.0653 -0.1914 0.0560 0.030 Uiso 1 1 d R U . . .
Si1 Si -0.08658(6) -0.13496(6) 0.13562(6) 0.0147(3) Uani 1 1 d . . . . .
C1A C -0.1534(2) -0.1506(2) 0.1663(2) 0.0189(10) Uani 1 1 d . . . . .
C2A C -0.1718(3) -0.1012(3) 0.2088(2) 0.0239(12) Uani 1 1 d . . . . .
H2A H -0.1515 -0.0608 0.2197 0.029 Uiso 1 1 calc R U . . .
C3A C -0.2190(3) -0.1102(3) 0.2354(3) 0.0282(13) Uani 1 1 d . . . . .
H3A H -0.2304 -0.0762 0.2645 0.034 Uiso 1 1 calc R U . . .
C4A C -0.2495(3) -0.1685(3) 0.2193(3) 0.0311(14) Uani 1 1 d . . . . .
H4A H -0.2816 -0.1747 0.2376 0.037 Uiso 1 1 calc R U . . .
C5A C -0.2332(3) -0.2180(3) 0.1766(3) 0.0334(14) Uani 1 1 d . . . . .
H5A H -0.2547 -0.2582 0.1651 0.040 Uiso 1 1 calc R U . . .
C6A C -0.1853(3) -0.2091(3) 0.1505(3) 0.0292(13) Uani 1 1 d . . . . .
H6A H -0.1743 -0.2434 0.1215 0.035 Uiso 1 1 calc R U . . .
C1B C -0.0128(2) -0.1093(2) 0.1957(2) 0.0168(10) Uani 1 1 d . . . . .
C2B C -0.0012(2) -0.0535(2) 0.2479(2) 0.0190(10) Uani 1 1 d . . . . .
H2B H -0.0309 -0.0275 0.2513 0.023 Uiso 1 1 calc R U . . .
C3B C 0.0528(3) -0.0356(2) 0.2943(2) 0.0221(11) Uani 1 1 d . . . . .
H3B H 0.0592 0.0021 0.3292 0.027 Uiso 1 1 calc R U . . .
C4B C 0.0974(3) -0.0723(3) 0.2902(2) 0.0240(12) Uani 1 1 d . . . . .
H4B H 0.1346 -0.0598 0.3217 0.029 Uiso 1 1 calc R U . . .
C5B C 0.0869(3) -0.1273(3) 0.2393(3) 0.0243(12) Uani 1 1 d . . . . .
H5B H 0.1170 -0.1529 0.2362 0.029 Uiso 1 1 calc R U . . .
C6B C 0.0330(3) -0.1455(2) 0.1929(2) 0.0214(11) Uani 1 1 d . . . . .
H6B H 0.0269 -0.1834 0.1584 0.026 Uiso 1 1 calc R U . . .
C1C C -0.1001(2) -0.0749(2) 0.1091(2) 0.0170(10) Uani 1 1 d . . . . .
C2C C -0.0558(3) -0.0225(2) 0.1267(2) 0.0223(11) Uani 1 1 d . . . . .
H2C H -0.0155 -0.0171 0.1517 0.027 Uiso 1 1 calc R U . . .
C3C C -0.0699(3) 0.0225(2) 0.1080(3) 0.0273(13) Uani 1 1 d . . . . .
H3C H -0.0395 0.0583 0.1208 0.033 Uiso 1 1 calc R U . . .
C4C C -0.1278(3) 0.0148(3) 0.0711(3) 0.0295(13) Uani 1 1 d . . . . .
H4C H -0.1378 0.0457 0.0592 0.035 Uiso 1 1 calc R U . . .
C5C C -0.1715(3) -0.0383(3) 0.0512(3) 0.0375(16) Uani 1 1 d . . . . .
H5C H -0.2109 -0.0445 0.0245 0.045 Uiso 1 1 calc R U . . .
C6C C -0.1576(3) -0.0826(3) 0.0702(3) 0.0309(14) Uani 1 1 d . . . . .
H6C H -0.1879 -0.1188 0.0564 0.037 Uiso 1 1 calc R U . . .
O2 O -0.07971(18) -0.22473(18) -0.03385(17) 0.0249(8) Uani 1 1 d . . . . .
H2 H -0.1132 -0.2472 -0.0587 0.037 Uiso 1 1 d R U . . .
Si2 Si -0.03351(7) -0.20506(7) -0.06992(6) 0.0193(3) Uani 1 1 d . . . . .
C1D C -0.0615(2) -0.1465(3) -0.0929(3) 0.0224(11) Uani 1 1 d . . . . .
C2D C -0.0592(3) -0.0870(3) -0.0501(3) 0.0298(13) Uani 1 1 d . . . . .
H2D H -0.0414 -0.0758 -0.0087 0.036 Uiso 1 1 calc R U . . .
C3D C -0.0822(3) -0.0440(3) -0.0665(3) 0.0341(14) Uani 1 1 d . . . . .
H3D H -0.0799 -0.0039 -0.0366 0.041 Uiso 1 1 calc R U . . .
C4D C -0.1086(3) -0.0597(3) -0.1269(3) 0.0313(13) Uani 1 1 d . . . . .
H4D H -0.1239 -0.0301 -0.1383 0.038 Uiso 1 1 calc R U . . .
C5D C -0.1128(3) -0.1181(3) -0.1703(3) 0.0325(14) Uani 1 1 d . . . . .
H5D H -0.1316 -0.1289 -0.2115 0.039 Uiso 1 1 calc R U . . .
C6D C -0.0894(3) -0.1614(3) -0.1537(3) 0.0277(12) Uani 1 1 d . . . . .
H6D H -0.0923 -0.2015 -0.1839 0.033 Uiso 1 1 calc R U . . .
C1E C -0.0322(3) -0.2728(3) -0.1398(2) 0.0231(11) Uani 1 1 d . . . . .
C2E C 0.0174(3) -0.2740(3) -0.1672(3) 0.0326(14) Uani 1 1 d . . . . .
H2E H 0.0534 -0.2422 -0.1471 0.039 Uiso 1 1 calc R U . . .
C3E C 0.0150(4) -0.3210(4) -0.2235(4) 0.048(2) Uani 1 1 d . . . . .
H3E H 0.0495 -0.3210 -0.2409 0.057 Uiso 1 1 calc R U . . .
C4E C -0.0369(4) -0.3676(4) -0.2539(3) 0.048(2) Uani 1 1 d . . . . .
H4E H -0.0391 -0.3988 -0.2928 0.057 Uiso 1 1 calc R U . . .
C5E C -0.0855(3) -0.3681(3) -0.2271(3) 0.0378(16) Uani 1 1 d . . . . .
H5E H -0.1210 -0.4004 -0.2473 0.045 Uiso 1 1 calc R U . . .
C6E C -0.0829(3) -0.3221(3) -0.1711(3) 0.0281(13) Uani 1 1 d . . . . .
H6E H -0.1166 -0.3240 -0.1532 0.034 Uiso 1 1 calc R U . . .
C1F C 0.0448(3) -0.1737(2) -0.0147(2) 0.0210(11) Uani 1 1 d . . . . .
C2F C 0.0606(3) -0.1893(4) 0.0317(4) 0.049(2) Uani 1 1 d . . . . .
H2F H 0.0315 -0.2178 0.0353 0.059 Uiso 1 1 calc R U . . .
C3F C 0.1187(4) -0.1643(5) 0.0740(4) 0.065(3) Uani 1 1 d . . . . .
H3F H 0.1273 -0.1736 0.1076 0.078 Uiso 1 1 calc R U . . .
C4F C 0.1632(3) -0.1267(3) 0.0673(3) 0.0352(15) Uani 1 1 d . . . . .
H4F H 0.2044 -0.1136 0.0932 0.042 Uiso 1 1 calc R U . . .
C5F C 0.1479(4) -0.1088(5) 0.0243(5) 0.078(3) Uani 1 1 d . . . . .
H5F H 0.1773 -0.0802 0.0211 0.094 Uiso 1 1 calc R U . . .
C6F C 0.0888(4) -0.1319(5) -0.0165(5) 0.078(3) Uani 1 1 d . . . . .
H6F H 0.0788 -0.1179 -0.0467 0.094 Uiso 1 1 calc R U . . .
O3 O -0.19215(18) -0.29423(18) -0.06514(18) 0.0265(9) Uani 1 1 d . . . . .
H3 H -0.1856 -0.3129 -0.0437 0.040 Uiso 1 1 d R U . . .
Si3 Si -0.26214(6) -0.32336(7) -0.11238(6) 0.0182(3) Uani 1 1 d . . . . .
C1G C -0.3177(2) -0.3434(3) -0.0730(2) 0.0208(11) Uani 1 1 d . . . . .
C2G C -0.3519(3) -0.4015(3) -0.0936(3) 0.0300(13) Uani 1 1 d . . . . .
H2G H -0.3463 -0.4336 -0.1288 0.036 Uiso 1 1 calc R U . . .
C3G C -0.3945(3) -0.4139(3) -0.0636(4) 0.0394(16) Uani 1 1 d . . . . .
H3G H -0.4173 -0.4542 -0.0783 0.047 Uiso 1 1 calc R U . . .
C4G C -0.4034(3) -0.3679(4) -0.0129(4) 0.0422(18) Uani 1 1 d . . . . .
H4G H -0.4325 -0.3762 0.0074 0.051 Uiso 1 1 calc R U . . .
C5G C -0.3700(3) -0.3097(3) 0.0083(3) 0.0405(16) Uani 1 1 d . . . . .
H5G H -0.3761 -0.2777 0.0432 0.049 Uiso 1 1 calc R U . . .
C6G C -0.3272(3) -0.2974(3) -0.0212(3) 0.0297(13) Uani 1 1 d . . . . .
H6G H -0.3041 -0.2571 -0.0058 0.036 Uiso 1 1 calc R U . . .
C1H C -0.2572(3) -0.3938(3) -0.1777(2) 0.0244(12) Uani 1 1 d . . . . .
C2H C -0.2812(4) -0.4071(5) -0.2371(3) 0.069(3) Uani 1 1 d . . . . .
H2H H -0.3000 -0.3778 -0.2466 0.083 Uiso 1 1 calc R U . . .
C3H C -0.2791(6) -0.4620(7) -0.2838(4) 0.121(6) Uani 1 1 d . . . . .
H3H H -0.2979 -0.4705 -0.3244 0.145 Uiso 1 1 calc R U . . .
C4H C -0.2495(4) -0.5043(4) -0.2712(4) 0.071(3) Uani 1 1 d . . . . .
H4H H -0.2490 -0.5425 -0.3029 0.085 Uiso 1 1 calc R U . . .
C5H C -0.2215(5) -0.4905(4) -0.2134(4) 0.068(3) Uani 1 1 d . . . . .
H5H H -0.1990 -0.5180 -0.2040 0.082 Uiso 1 1 calc R U . . .
C6H C -0.2259(5) -0.4358(4) -0.1680(4) 0.061(3) Uani 1 1 d . . . . .
H6H H -0.2059 -0.4269 -0.1275 0.073 Uiso 1 1 calc R U . . .
C1I C -0.2849(2) -0.2631(2) -0.1353(2) 0.0201(11) Uani 1 1 d . . . . .
C2I C -0.3450(3) -0.2705(3) -0.1703(3) 0.0243(12) Uani 1 1 d . . . . .
H2I H -0.3748 -0.3066 -0.1822 0.029 Uiso 1 1 calc R U . . .
C3I C -0.3618(3) -0.2265(3) -0.1880(3) 0.0272(12) Uani 1 1 d . . . . .
H3I H -0.4024 -0.2332 -0.2130 0.033 Uiso 1 1 calc R U . . .
C4I C -0.3201(3) -0.1726(3) -0.1696(3) 0.0309(13) Uani 1 1 d . . . . .
H4I H -0.3320 -0.1422 -0.1815 0.037 Uiso 1 1 calc R U . . .
C5I C -0.2601(3) -0.1633(3) -0.1332(3) 0.0331(14) Uani 1 1 d . . . . .
H5I H -0.2311 -0.1264 -0.1200 0.040 Uiso 1 1 calc R U . . .
C6I C -0.2430(3) -0.2085(3) -0.1165(3) 0.0299(13) Uani 1 1 d . . . . .
H6I H -0.2022 -0.2021 -0.0920 0.036 Uiso 1 1 calc R U . . .
O4 O -0.13490(18) -0.31619(16) 0.02592(17) 0.0210(8) Uani 1 1 d . . . . .
H4 H -0.1146 -0.2815 0.0513 0.032 Uiso 1 1 d R U . . .
Si4 Si -0.11022(6) -0.36828(6) 0.04568(6) 0.0159(3) Uani 1 1 d . . . . .
C1J C -0.0912(2) -0.4272(2) -0.0220(2) 0.0197(11) Uani 1 1 d . . . . .
C2J C -0.0845(5) -0.4839(3) -0.0275(4) 0.066(3) Uani 1 1 d . . . . .
H2J H -0.0925 -0.4952 0.0028 0.079 Uiso 1 1 calc R U . . .
C3J C -0.0664(5) -0.5255(3) -0.0758(4) 0.069(3) Uani 1 1 d . . . . .
H3J H -0.0630 -0.5647 -0.0782 0.083 Uiso 1 1 calc R U . . .
C4J C -0.0537(3) -0.5112(3) -0.1191(3) 0.0335(14) Uani 1 1 d . . . . .
H4J H -0.0404 -0.5395 -0.1517 0.040 Uiso 1 1 calc R U . . .
C5J C -0.0602(5) -0.4552(4) -0.1151(4) 0.059(2) Uani 1 1 d . . . . .
H5J H -0.0519 -0.4445 -0.1456 0.070 Uiso 1 1 calc R U . . .
C6J C -0.0789(4) -0.4130(3) -0.0669(3) 0.0462(19) Uani 1 1 d . . . . .
H6J H -0.0831 -0.3742 -0.0652 0.055 Uiso 1 1 calc R U . . .
C1K C -0.0364(2) -0.3336(2) 0.1083(2) 0.0180(10) Uani 1 1 d . . . . .
C2K C -0.0354(3) -0.3165(3) 0.1690(3) 0.0263(12) Uani 1 1 d . . . . .
H2K H -0.0738 -0.3213 0.1797 0.032 Uiso 1 1 calc R U . . .
C3K C 0.0203(3) -0.2928(3) 0.2138(3) 0.0294(13) Uani 1 1 d . . . . .
H3K H 0.0198 -0.2819 0.2547 0.035 Uiso 1 1 calc R U . . .
C4K C 0.0764(3) -0.2850(3) 0.1993(3) 0.0285(13) Uani 1 1 d . . . . .
H4K H 0.1147 -0.2692 0.2299 0.034 Uiso 1 1 calc R U . . .
C5K C 0.0767(3) -0.3003(3) 0.1395(3) 0.0272(12) Uani 1 1 d . . . . .
H5K H 0.1151 -0.2943 0.1292 0.033 Uiso 1 1 calc R U . . .
C6K C 0.0208(3) -0.3242(3) 0.0950(3) 0.0243(12) Uani 1 1 d . . . . .
H6K H 0.0215 -0.3345 0.0543 0.029 Uiso 1 1 calc R U . . .
C1L C -0.1737(2) -0.3988(2) 0.0711(2) 0.0189(10) Uani 1 1 d . . . . .
C2L C -0.1649(2) -0.4391(3) 0.0970(3) 0.0228(11) Uani 1 1 d . . . . .
H2L H -0.1259 -0.4521 0.1015 0.027 Uiso 1 1 calc R U . . .
C3L C -0.2131(3) -0.4606(3) 0.1164(3) 0.0264(12) Uani 1 1 d . . . . .
H3L H -0.2066 -0.4879 0.1339 0.032 Uiso 1 1 calc R U . . .
C4L C -0.2702(3) -0.4422(3) 0.1101(3) 0.0266(12) Uani 1 1 d . . . . .
H4L H -0.3029 -0.4573 0.1229 0.032 Uiso 1 1 calc R U . . .
C5L C -0.2796(3) -0.4019(3) 0.0852(3) 0.0243(12) Uani 1 1 d . . . . .
H5L H -0.3186 -0.3888 0.0813 0.029 Uiso 1 1 calc R U . . .
C6L C -0.2316(2) -0.3803(2) 0.0657(2) 0.0207(11) Uani 1 1 d . . . . .
H6L H -0.2383 -0.3526 0.0486 0.025 Uiso 1 1 calc R U . . .
O5 O 0.0812(2) 0.68088(18) 0.42956(18) 0.0275(9) Uani 1 1 d . . . . .
H5 H 0.0815 0.7100 0.4201 0.041 Uiso 1 1 d R U . . .
Si5 Si 0.09927(7) 0.62283(6) 0.37698(6) 0.0175(3) Uani 1 1 d . . . . .
C1M C 0.1309(3) 0.5730(2) 0.4107(2) 0.0207(11) Uani 1 1 d . . . . .
C2M C 0.1282(5) 0.5811(4) 0.4687(3) 0.057(2) Uani 1 1 d . . . . .
H2M H 0.1119 0.6145 0.4930 0.068 Uiso 1 1 calc R U . . .
C3M C 0.1486(5) 0.5416(4) 0.4912(4) 0.062(3) Uani 1 1 d . . . . .
H3M H 0.1453 0.5477 0.5304 0.075 Uiso 1 1 calc R U . . .
C4M C 0.1734(3) 0.4941(3) 0.4584(3) 0.0349(15) Uani 1 1 d . . . . .
H4M H 0.1877 0.4674 0.4746 0.042 Uiso 1 1 calc R U . . .
C5M C 0.1778(3) 0.4848(3) 0.4012(3) 0.0362(15) Uani 1 1 d . . . . .
H5M H 0.1953 0.4518 0.3779 0.043 Uiso 1 1 calc R U . . .
C6M C 0.1564(3) 0.5240(3) 0.3780(3) 0.0288(13) Uani 1 1 d . . . . .
H6M H 0.1593 0.5172 0.3385 0.035 Uiso 1 1 calc R U . . .
C1N C 0.0283(3) 0.5797(2) 0.3132(2) 0.0206(11) Uani 1 1 d . . . . .
C2N C -0.0143(3) 0.6114(3) 0.2946(3) 0.0283(13) Uani 1 1 d . . . . .
H2N H -0.0082 0.6545 0.3166 0.034 Uiso 1 1 calc R U . . .
C3N C -0.0653(3) 0.5808(3) 0.2444(3) 0.0330(14) Uani 1 1 d . . . . .
H3N H -0.0938 0.6029 0.2327 0.040 Uiso 1 1 calc R U . . .
C4N C -0.0743(3) 0.5178(3) 0.2115(3) 0.0281(13) Uani 1 1 d . . . . .
H4N H -0.1085 0.4969 0.1769 0.034 Uiso 1 1 calc R U . . .
C5N C -0.0335(3) 0.4861(3) 0.2295(3) 0.0300(13) Uani 1 1 d . . . . .
H5N H -0.0397 0.4430 0.2073 0.036 Uiso 1 1 calc R U . . .
C6N C 0.0162(3) 0.5166(3) 0.2795(3) 0.0262(12) Uani 1 1 d . . . . .
H6N H 0.0434 0.4936 0.2916 0.031 Uiso 1 1 calc R U . . .
C1O C 0.1587(2) 0.6545(2) 0.3489(2) 0.0187(10) Uani 1 1 d . . . . .
C2O C 0.1552(3) 0.6318(3) 0.2870(3) 0.0288(13) Uani 1 1 d . . . . .
H2O H 0.1216 0.5997 0.2588 0.035 Uiso 1 1 calc R U . . .
C3O C 0.2000(3) 0.6555(3) 0.2662(3) 0.0372(16) Uani 1 1 d . . . . .
H3O H 0.1974 0.6388 0.2242 0.045 Uiso 1 1 calc R U . . .
C4O C 0.2486(3) 0.7035(3) 0.3068(3) 0.0368(16) Uani 1 1 d . . . . .
H4O H 0.2792 0.7196 0.2925 0.044 Uiso 1 1 calc R U . . .
C5O C 0.2520(3) 0.7273(3) 0.3674(4) 0.0451(19) Uani 1 1 d . . . . .
H5O H 0.2847 0.7605 0.3953 0.054 Uiso 1 1 calc R U . . .
C6O C 0.2075(3) 0.7026(3) 0.3880(3) 0.0324(14) Uani 1 1 d . . . . .
H6O H 0.2108 0.7193 0.4302 0.039 Uiso 1 1 calc R U . . .
O6 O 0.10877(18) 0.80050(17) 0.46714(18) 0.0229(8) Uani 1 1 d . . . . .
H6 H 0.1333 0.8149 0.5018 0.034 Uiso 1 1 d R U . . .
Si6 Si 0.09046(7) 0.85683(6) 0.45134(6) 0.0169(3) Uani 1 1 d . . . . .
C1P C 0.1521(3) 0.8840(2) 0.4213(2) 0.0209(11) Uani 1 1 d . . . . .
C2P C 0.1673(3) 0.8411(3) 0.3708(3) 0.0260(12) Uani 1 1 d . . . . .
H2P H 0.1452 0.8000 0.3521 0.031 Uiso 1 1 calc R U . . .
C3P C 0.2142(3) 0.8576(3) 0.3477(3) 0.0295(13) Uani 1 1 d . . . . .
H3P H 0.2233 0.8281 0.3130 0.035 Uiso 1 1 calc R U . . .
C4P C 0.2476(2) 0.9170(3) 0.3750(3) 0.0227(11) Uani 1 1 d . . . . .
H4P H 0.2803 0.9280 0.3596 0.027 Uiso 1 1 calc R U . . .
C5P C 0.2333(2) 0.9606(2) 0.4254(2) 0.0200(11) Uani 1 1 d . . . . .
H5P H 0.2556 1.0016 0.4438 0.024 Uiso 1 1 calc R U . . .
C6P C 0.1863(2) 0.9438(2) 0.4484(2) 0.0183(10) Uani 1 1 d . . . . .
H6P H 0.1772 0.9734 0.4831 0.022 Uiso 1 1 calc R U . . .
C1Q C 0.0830(2) 0.9208(2) 0.5220(2) 0.0204(11) Uani 1 1 d . . . . .
C2Q C 0.0913(3) 0.9177(3) 0.5765(3) 0.0266(12) Uani 1 1 d . . . . .
H2Q H 0.0995 0.8810 0.5784 0.032 Uiso 1 1 calc R U . . .
C3Q C 0.0879(3) 0.9668(3) 0.6290(3) 0.0286(13) Uani 1 1 d . . . . .
H3Q H 0.0944 0.9636 0.6660 0.034 Uiso 1 1 calc R U . . .
C4Q C 0.0751(3) 1.0203(2) 0.6272(3) 0.0224(11) Uani 1 1 d . . . . .
H4Q H 0.0727 1.0537 0.6629 0.027 Uiso 1 1 calc R U . . .
C5Q C 0.0657(2) 1.0250(2) 0.5731(3) 0.0210(11) Uani 1 1 d . . . . .
H5Q H 0.0567 1.0615 0.5716 0.025 Uiso 1 1 calc R U . . .
C6Q C 0.0697(2) 0.9759(2) 0.5211(2) 0.0182(10) Uani 1 1 d . . . . .
H6Q H 0.0633 0.9794 0.4842 0.022 Uiso 1 1 calc R U . . .
C1R C 0.0150(2) 0.8237(2) 0.3914(2) 0.0186(10) Uani 1 1 d . . . . .
C2R C -0.0005(3) 0.8429(2) 0.3462(3) 0.0233(11) Uani 1 1 d . . . . .
H2R H 0.0290 0.8727 0.3447 0.028 Uiso 1 1 calc R U . . .
C3R C -0.0577(3) 0.8194(3) 0.3032(3) 0.0257(12) Uani 1 1 d . . . . .
H3R H -0.0671 0.8334 0.2729 0.031 Uiso 1 1 calc R U . . .
C4R C -0.1014(3) 0.7756(3) 0.3045(3) 0.0268(12) Uani 1 1 d . . . . .
H4R H -0.1409 0.7600 0.2756 0.032 Uiso 1 1 calc R U . . .
C5R C -0.0869(3) 0.7550(3) 0.3484(3) 0.0261(12) Uani 1 1 d . . . . .
H5R H -0.1162 0.7244 0.3490 0.031 Uiso 1 1 calc R U . . .
C6R C -0.0297(3) 0.7788(2) 0.3917(3) 0.0216(11) Uani 1 1 d . . . . .
H6R H -0.0205 0.7647 0.4218 0.026 Uiso 1 1 calc R U . . .
O7 O 0.16846(18) 0.79213(19) 0.56544(18) 0.0302(9) Uani 1 1 d . . . . .
H7 H 0.1400 0.7852 0.5809 0.045 Uiso 1 1 d R U . . .
Si7 Si 0.23603(7) 0.81891(7) 0.61727(7) 0.0224(3) Uani 1 1 d . . . . .
C1S C 0.2275(3) 0.8833(3) 0.6873(3) 0.0245(12) Uani 1 1 d . . . . .
C2S C 0.1710(3) 0.8824(3) 0.7043(3) 0.0350(14) Uani 1 1 d . . . . .
H2S H 0.1358 0.8510 0.6785 0.042 Uiso 1 1 calc R U . . .
C3S C 0.1659(4) 0.9270(3) 0.7587(3) 0.0421(17) Uani 1 1 d . . . . .
H3S H 0.1273 0.9259 0.7698 0.051 Uiso 1 1 calc R U . . .
C4S C 0.2167(4) 0.9728(3) 0.7964(3) 0.0404(17) Uani 1 1 d . . . . .
H4S H 0.2131 1.0031 0.8337 0.048 Uiso 1 1 calc R U . . .
C5S C 0.2722(4) 0.9747(3) 0.7804(3) 0.0425(17) Uani 1 1 d . . . . .
H5S H 0.3071 1.0063 0.8065 0.051 Uiso 1 1 calc R U . . .
C6S C 0.2777(3) 0.9300(3) 0.7257(3) 0.0298(13) Uani 1 1 d . . . . .
H6S H 0.3163 0.9318 0.7148 0.036 Uiso 1 1 calc R U . . .
C1T C 0.2938(3) 0.8441(3) 0.5828(3) 0.0249(12) Uani 1 1 d . . . . .
C2T C 0.3547(4) 0.8376(6) 0.5949(5) 0.090(4) Uani 1 1 d . . . . .
H2T H 0.3677 0.8195 0.6211 0.108 Uiso 1 1 calc R U . . .
C3T C 0.3983(5) 0.8570(7) 0.5699(6) 0.111(6) Uani 1 1 d . . . . .
H3T H 0.4406 0.8528 0.5803 0.133 Uiso 1 1 calc R U . . .
C4T C 0.3814(3) 0.8818(3) 0.5310(3) 0.0347(15) Uani 1 1 d . . . . .
H4T H 0.4111 0.8947 0.5138 0.042 Uiso 1 1 calc R U . . .
C5T C 0.3216(3) 0.8874(3) 0.5176(3) 0.0403(17) Uani 1 1 d . . . . .
H5T H 0.3087 0.9039 0.4900 0.048 Uiso 1 1 calc R U . . .
C6T C 0.2774(3) 0.8696(4) 0.5435(4) 0.047(2) Uani 1 1 d . . . . .
H6T H 0.2356 0.8752 0.5339 0.056 Uiso 1 1 calc R U . . .
C1U C 0.261(3) 0.754(3) 0.634(3) 0.03(3) Uiso 0.2 1 d . . P A 9
C2U C 0.2465(19) 0.6940(15) 0.5930(16) 0.021(10) Uiso 0.2 1 d . . P A 9
H2U H 0.2193 0.6837 0.5546 0.025 Uiso 0.2 1 calc R U P A 9
C3U C 0.2679(16) 0.6475(14) 0.6027(15) 0.021(7) Uiso 0.2 1 d . . P A 9
H3U H 0.2621 0.6091 0.5689 0.026 Uiso 0.2 1 calc R U P A 9
C4U C 0.2944(19) 0.653(2) 0.653(2) 0.036(10) Uiso 0.2 1 d . . P A 9
H4U H 0.3011 0.6182 0.6598 0.043 Uiso 0.2 1 calc R U P A 9
C5U C 0.314(3) 0.712(3) 0.699(3) 0.053(14) Uiso 0.2 1 d . . P A 9
H5U H 0.3399 0.7182 0.7369 0.064 Uiso 0.2 1 calc R U P A 9
C6U C 0.295(2) 0.763(3) 0.691(2) 0.025(16) Uiso 0.2 1 d . . P A 9
H6U H 0.3065 0.8021 0.7236 0.030 Uiso 0.2 1 calc R U P A 9
C1UR C 0.2584(12) 0.7536(7) 0.6393(9) 0.021(12) Uiso 0.3 1 d G . P A 10
C2UR C 0.2384(9) 0.6922(8) 0.5992(7) 0.028(9) Uiso 0.3 1 d G . P A 10
H2UR H 0.2109 0.6805 0.5606 0.034 Uiso 0.3 1 calc R U P A 10
C3UR C 0.2587(7) 0.6479(6) 0.6155(7) 0.017(5) Uiso 0.3 1 d G . P A 10
H3UR H 0.2450 0.6059 0.5881 0.021 Uiso 0.3 1 calc R U P A 10
C4UR C 0.2989(7) 0.6650(7) 0.6719(7) 0.015(5) Uiso 0.3 1 d G . P A 10
H4UR H 0.3127 0.6347 0.6830 0.018 Uiso 0.3 1 calc R U P A 10
C5UR C 0.3189(8) 0.7263(8) 0.7120(6) 0.018(5) Uiso 0.3 1 d G . P A 10
H5UR H 0.3463 0.7380 0.7505 0.021 Uiso 0.3 1 calc R U P A 10
C6UR C 0.2986(11) 0.7707(6) 0.6957(8) 0.025(13) Uiso 0.3 1 d G . P A 10
H6UR H 0.3123 0.8126 0.7231 0.030 Uiso 0.3 1 calc R U P A 10
C1UU C 0.2622(6) 0.7602(4) 0.6371(4) 0.018(8) Uiso 0.5 1 d G . P A 11
C2UU C 0.2771(6) 0.7105(5) 0.5929(3) 0.037(3) Uiso 0.5 1 d G . P A 11
H2UU H 0.2726 0.7075 0.5534 0.045 Uiso 0.5 1 calc R U P A 11
C3UU C 0.2985(5) 0.6650(4) 0.6066(4) 0.038(3) Uiso 0.5 1 d G . P A 11
H3UU H 0.3087 0.6310 0.5764 0.046 Uiso 0.5 1 calc R U P A 11
C4UU C 0.3051(5) 0.6694(4) 0.6645(4) 0.036(5) Uiso 0.5 1 d G . P A 11
H4UU H 0.3197 0.6383 0.6738 0.044 Uiso 0.5 1 calc R U P A 11
C5UU C 0.2902(5) 0.7192(4) 0.7087(3) 0.031(3) Uiso 0.5 1 d G . P A 11
H5UU H 0.2947 0.7221 0.7482 0.037 Uiso 0.5 1 calc R U P A 11
C6UU C 0.2688(5) 0.7646(4) 0.6950(4) 0.024(2) Uiso 0.5 1 d G . P A 11
H6UU H 0.2586 0.7986 0.7252 0.028 Uiso 0.5 1 calc R U P A 11
O8 O 0.0648(2) 0.7139(2) 0.53912(19) 0.0325(10) Uani 1 1 d . . . B 12
H8 H 0.0533 0.6964 0.5012 0.049 Uiso 1 1 d R U . B 12
Si8 Si 0.01010(8) 0.69237(7) 0.56636(7) 0.0244(3) Uani 1 1 d . . . B 12
C1V C 0.0357(3) 0.6356(3) 0.5937(3) 0.0337(14) Uani 1 1 d . . . B 12
C2V C -0.0030(4) 0.5803(3) 0.5767(4) 0.0449(18) Uani 1 1 d . . . B 12
H2V H -0.0439 0.5708 0.5509 0.054 Uiso 1 1 calc R U . B 12
C3V C 0.0174(5) 0.5379(4) 0.5972(5) 0.064(3) Uani 1 1 d . . . B 12
H3V H -0.0099 0.5005 0.5857 0.077 Uiso 1 1 d R U . B 12
C4V C 0.0760(5) 0.5508(4) 0.6341(4) 0.059(3) Uani 1 1 d . . . B 12
H4V H 0.0897 0.5221 0.6479 0.071 Uiso 1 1 calc R U . B 12
C5V C 0.1155(4) 0.6061(4) 0.6516(3) 0.0476(19) Uani 1 1 d . . . B 12
H5V H 0.1564 0.6154 0.6772 0.057 Uiso 1 1 d R U . B 12
C6V C 0.0952(4) 0.6480(3) 0.6316(3) 0.0400(16) Uani 1 1 d . . . B 12
H6V H 0.1225 0.6857 0.6439 0.048 Uiso 1 1 calc R U . B 12
C1W C -0.0655(3) 0.6607(2) 0.5065(3) 0.0262(12) Uani 1 1 d . . . B 12
C2W C -0.0689(3) 0.6468(3) 0.4453(3) 0.0301(13) Uani 1 1 d . . . B 12
H2W H -0.0312 0.6508 0.4333 0.036 Uiso 1 1 calc R U . B 12
C3W C -0.1255(3) 0.6274(3) 0.4028(3) 0.0359(15) Uani 1 1 d . . . B 12
H3W H -0.1264 0.6182 0.3620 0.043 Uiso 1 1 calc R U . B 12
C4W C -0.1816(4) 0.6213(3) 0.4192(3) 0.0382(15) Uani 1 1 d . . . B 12
H4W H -0.2208 0.6090 0.3903 0.046 Uiso 1 1 calc R U . B 12
C5W C -0.1787(3) 0.6334(3) 0.4787(3) 0.0368(15) Uani 1 1 d . . . B 12
H5W H -0.2164 0.6285 0.4903 0.044 Uiso 1 1 calc R U . B 12
C6W C -0.1220(3) 0.6526(3) 0.5213(3) 0.0327(14) Uani 1 1 d . . . B 12
H6W H -0.1215 0.6604 0.5618 0.039 Uiso 1 1 calc R U . B 12
C1Z C 0.0021(3) 0.7631(3) 0.6301(2) 0.0231(11) Uani 1 1 d . . . B 12
C2Z C -0.0129(3) 0.8124(3) 0.6192(3) 0.0249(12) Uani 1 1 d . . . B 12
H2Z H -0.0194 0.8089 0.5793 0.030 Uiso 1 1 calc R U . B 12
C3Z C -0.0187(3) 0.8665(3) 0.6652(3) 0.0313(13) Uani 1 1 d . . . B 12
H3Z H -0.0286 0.8996 0.6570 0.038 Uiso 1 1 calc R U . B 12
C4Z C -0.0098(3) 0.8711(3) 0.7234(3) 0.0376(15) Uani 1 1 d . . . B 12
H4Z H -0.0135 0.9079 0.7551 0.045 Uiso 1 1 calc R U . B 12
C5Z C 0.0045(3) 0.8230(3) 0.7360(3) 0.0351(15) Uani 1 1 d . . . B 12
H5Z H 0.0098 0.8264 0.7757 0.042 Uiso 1 1 calc R U . B 12
C6Z C 0.0110(3) 0.7695(3) 0.6893(3) 0.0265(12) Uani 1 1 d . . . B 12
H6Z H 0.0216 0.7367 0.6979 0.032 Uiso 1 1 calc R U . B 12
O9 O 0.32071(18) 0.18883(18) 0.41765(17) 0.0255(8) Uani 1 1 d . . . C 12
H9 H 0.3282 0.1744 0.4428 0.038 Uiso 1 1 d R U . C 12
Si9 Si 0.24757(7) 0.16041(7) 0.37637(6) 0.0192(3) Uani 1 1 d . . . C 12
C1AA C 0.2446(3) 0.0824(3) 0.3168(2) 0.0226(11) Uani 1 1 d . . . C 12
C2AA C 0.2954(3) 0.0532(3) 0.3202(3) 0.0271(12) Uani 1 1 d . . . C 12
H2AA H 0.3328 0.0746 0.3512 0.032 Uiso 1 1 calc R U . C 12
C3AA C 0.2923(3) -0.0068(3) 0.2791(3) 0.0299(13) Uani 1 1 d . . . C 12
H3AA H 0.3275 -0.0256 0.2823 0.036 Uiso 1 1 calc R U . C 12
C4AA C 0.2382(3) -0.0392(3) 0.2337(3) 0.0279(13) Uani 1 1 d . . . C 12
H4AA H 0.2358 -0.0804 0.2061 0.033 Uiso 1 1 calc R U . C 12
C5AA C 0.1878(3) -0.0107(3) 0.2293(3) 0.0289(13) Uani 1 1 d . . . C 12
H5AA H 0.1508 -0.0322 0.1978 0.035 Uiso 1 1 calc R U . C 12
C6AA C 0.1904(3) 0.0490(3) 0.2703(2) 0.0258(12) Uani 1 1 d . . . C 12
H6AA H 0.1549 0.0675 0.2667 0.031 Uiso 1 1 calc R U . C 12
C1BA C 0.2257(3) 0.2130(3) 0.3426(2) 0.0232(11) Uani 1 1 d . . . C 12
C2BA C 0.2657(3) 0.2292(3) 0.3115(3) 0.0335(14) Uani 1 1 d . . . C 12
H2BA H 0.3026 0.2126 0.3080 0.040 Uiso 1 1 calc R U . C 12
C3BA C 0.2523(3) 0.2685(4) 0.2864(3) 0.0391(16) Uani 1 1 d . . . C 12
H3BA H 0.2800 0.2788 0.2660 0.047 Uiso 1 1 calc R U . C 12
C4BA C 0.1986(3) 0.2932(3) 0.2907(3) 0.0336(14) Uani 1 1 d . . . C 12
H4BA H 0.1899 0.3210 0.2741 0.040 Uiso 1 1 calc R U . C 12
C5BA C 0.1576(3) 0.2768(3) 0.3197(3) 0.0298(13) Uani 1 1 d . . . C 12
H5BA H 0.1203 0.2928 0.3221 0.036 Uiso 1 1 calc R U . C 12
C6BA C 0.1712(3) 0.2372(3) 0.3449(3) 0.0258(12) Uani 1 1 d . . . C 12
H6BA H 0.1426 0.2262 0.3643 0.031 Uiso 1 1 calc R U . C 12
C1CA C 0.1956(2) 0.1542(2) 0.4245(2) 0.0201(11) Uani 1 1 d . . . C 12
C2CA C 0.1881(3) 0.2073(3) 0.4722(3) 0.0264(12) Uani 1 1 d . . . C 12
H2CA H 0.2108 0.2458 0.4801 0.032 Uiso 1 1 calc R U . C 12
C3CA C 0.1480(3) 0.2043(3) 0.5081(3) 0.0310(13) Uani 1 1 d . . . C 12
H3CA H 0.1429 0.2405 0.5395 0.037 Uiso 1 1 calc R U . C 12
C4CA C 0.1154(3) 0.1475(3) 0.4974(3) 0.0288(13) Uani 1 1 d . . . C 12
H4CA H 0.0879 0.1452 0.5214 0.035 Uiso 1 1 calc R U . C 12
C5CA C 0.1235(3) 0.0941(3) 0.4513(3) 0.0270(12) Uani 1 1 d . . . C 12
H5CA H 0.1022 0.0553 0.4443 0.032 Uiso 1 1 calc R U . C 12
C6CA C 0.1634(3) 0.0988(3) 0.4158(2) 0.0243(12) Uani 1 1 d . . . C 12
H6CA H 0.1686 0.0625 0.3844 0.029 Uiso 1 1 calc R U . C 12
O10 O 0.3699(2) 0.17542(18) 0.51719(18) 0.0292(9) Uani 1 1 d . . . D 12
H10 H 0.4007 0.1996 0.5191 0.044 Uiso 1 1 d R U . D 12
Si10 Si 0.39492(7) 0.12659(7) 0.54140(7) 0.0199(3) Uani 1 1 d . . . D 12
C1DA C 0.4149(3) 0.0652(2) 0.4763(3) 0.0227(11) Uani 1 1 d . . . D 12
C2DA C 0.4369(3) 0.0786(3) 0.4338(3) 0.0346(14) Uani 1 1 d . . . D 12
H2DA H 0.4393 0.1188 0.4369 0.042 Uiso 1 1 calc R U . D 12
C3DA C 0.4553(3) 0.0353(4) 0.3875(3) 0.0479(19) Uani 1 1 d . . . D 12
H3DA H 0.4701 0.0460 0.3592 0.057 Uiso 1 1 calc R U . D 12
C4DA C 0.4524(3) -0.0230(3) 0.3818(3) 0.0404(17) Uani 1 1 d . . . D 12
H4DA H 0.4659 -0.0524 0.3502 0.048 Uiso 1 1 calc R U . D 12
C5DA C 0.4298(3) -0.0389(3) 0.4220(3) 0.0426(17) Uani 1 1 d . . . D 12
H5DA H 0.4274 -0.0793 0.4182 0.051 Uiso 1 1 calc R U . D 12
C6DA C 0.4105(3) 0.0054(3) 0.4685(3) 0.0345(14) Uani 1 1 d . . . D 12
H6DA H 0.3938 -0.0059 0.4955 0.041 Uiso 1 1 calc R U . D 12
C1EA C 0.4675(2) 0.1674(2) 0.6046(3) 0.0215(11) Uani 1 1 d . . . D 12
C2EA C 0.4710(3) 0.1779(3) 0.6636(3) 0.0287(13) Uani 1 1 d . . . D 12
H2EA H 0.4353 0.1633 0.6731 0.034 Uiso 1 1 calc R U . D 12
C3EA C 0.5259(3) 0.2096(3) 0.7100(3) 0.0323(14) Uani 1 1 d . . . D 12
H3EA H 0.5272 0.2159 0.7502 0.039 Uiso 1 1 calc R U . D 12
C4EA C 0.5776(3) 0.2313(3) 0.6966(3) 0.0348(15) Uani 1 1 d . . . D 12
H4EA H 0.6148 0.2530 0.7277 0.042 Uiso 1 1 calc R U . D 12
C5EA C 0.5758(3) 0.2216(3) 0.6375(3) 0.0402(16) Uani 1 1 d . . . D 12
H5EA H 0.6116 0.2366 0.6284 0.048 Uiso 1 1 calc R U . D 12
C6EA C 0.5216(3) 0.1900(3) 0.5923(3) 0.0306(13) Uani 1 1 d . . . D 12
H6EA H 0.5207 0.1833 0.5521 0.037 Uiso 1 1 calc R U . D 12
C1FA C 0.3318(3) 0.0974(3) 0.5683(2) 0.0235(12) Uani 1 1 d . . . D 12
C2FA C 0.2751(3) 0.1179(3) 0.5643(3) 0.0268(12) Uani 1 1 d . . . D 12
H2FA H 0.2690 0.1458 0.5474 0.032 Uiso 1 1 calc R U . D 12
C3FA C 0.2275(3) 0.0979(3) 0.5848(3) 0.0341(15) Uani 1 1 d . . . D 12
H3FA H 0.1893 0.1124 0.5819 0.041 Uiso 1 1 calc R U . D 12
C4FA C 0.2357(3) 0.0571(4) 0.6092(3) 0.0392(17) Uani 1 1 d . . . D 12
H4FA H 0.2033 0.0439 0.6236 0.047 Uiso 1 1 calc R U . D 12
C5FA C 0.2916(3) 0.0351(4) 0.6127(3) 0.0374(16) Uani 1 1 d . . . D 12
H5FA H 0.2969 0.0059 0.6282 0.045 Uiso 1 1 calc R U . D 12
C6FA C 0.3390(3) 0.0564(3) 0.5935(3) 0.0274(13) Uani 1 1 d . . . D 12
H6FA H 0.3777 0.0428 0.5975 0.033 Uiso 1 1 calc R U . D 12
O11 O 0.4069(2) 0.29634(17) 0.56465(18) 0.0264(9) Uani 1 1 d . . . E 12
H11 H 0.4156 0.3020 0.5360 0.040 Uiso 1 1 calc R U . E 12
Si11 Si 0.40489(8) 0.36215(7) 0.61929(7) 0.0236(3) Uani 1 1 d . . . E 12
C1GA C 0.3459(3) 0.3477(3) 0.6585(2) 0.0216(11) Uani 1 1 d . . . E 12
C2GA C 0.3127(4) 0.2898(3) 0.6429(4) 0.048(2) Uani 1 1 d . . . E 12
H2GA H 0.3201 0.2553 0.6112 0.057 Uiso 1 1 calc R U . E 12
C3GA C 0.2687(4) 0.2821(3) 0.6735(4) 0.049(2) Uani 1 1 d . . . E 12
H3GA H 0.2467 0.2422 0.6621 0.059 Uiso 1 1 calc R U . E 12
C4GA C 0.2568(3) 0.3306(3) 0.7193(3) 0.0304(13) Uani 1 1 d . . . E 12
H4GA H 0.2269 0.3246 0.7400 0.036 Uiso 1 1 calc R U . E 12
C5GA C 0.2887(3) 0.3884(3) 0.7353(3) 0.0327(14) Uani 1 1 d . . . E 12
H5GA H 0.2809 0.4227 0.7670 0.039 Uiso 1 1 calc R U . E 12
C6GA C 0.3326(3) 0.3965(3) 0.7047(3) 0.0328(14) Uani 1 1 d . . . E 12
H6GA H 0.3539 0.4366 0.7158 0.039 Uiso 1 1 calc R U . E 12
C1HA C 0.4887(3) 0.3944(4) 0.6777(4) 0.0264(14) Uani 0.5 1 d G . P F 1
C2HA C 0.5408(4) 0.3728(4) 0.6599(3) 0.0424(16) Uani 0.5 1 d G . P F 1
H2HA H 0.5367 0.3443 0.6193 0.051 Uiso 0.5 1 calc R U P F 1
C3HA C 0.5989(3) 0.3928(5) 0.7015(4) 0.0424(16) Uani 0.5 1 d G . P F 1
H3HA H 0.6345 0.3779 0.6894 0.051 Uiso 0.5 1 calc R U P F 1
C4HA C 0.6049(3) 0.4344(5) 0.7609(4) 0.0424(16) Uani 0.5 1 d G . P F 1
H4HA H 0.6446 0.4481 0.7894 0.051 Uiso 0.5 1 calc R U P F 1
C5HA C 0.5528(4) 0.4561(4) 0.7787(3) 0.0424(16) Uani 0.5 1 d G . P F 1
H5HA H 0.5569 0.4846 0.8193 0.051 Uiso 0.5 1 calc R U P F 1
C6HA C 0.4947(3) 0.4361(4) 0.7371(4) 0.0424(16) Uani 0.5 1 d G . P F 1
H6HA H 0.4591 0.4509 0.7492 0.051 Uiso 0.5 1 calc R U P F 1
C1HB C 0.4794(3) 0.3957(3) 0.6732(4) 0.0264(14) Uani 0.5 1 d G . P G 2
C2HB C 0.5114(4) 0.3590(2) 0.6935(4) 0.027(3) Uani 0.5 1 d G . P G 2
H2HB H 0.4939 0.3170 0.6785 0.032 Uiso 0.5 1 calc R U P G 2
C3HB C 0.5691(4) 0.3837(3) 0.7358(4) 0.028(3) Uani 0.5 1 d G . P G 2
H3HB H 0.5910 0.3586 0.7497 0.034 Uiso 0.5 1 calc R U P G 2
C4HB C 0.5948(3) 0.4452(3) 0.7578(4) 0.031(3) Uani 0.5 1 d G . P G 2
H4HB H 0.6342 0.4621 0.7867 0.037 Uiso 0.5 1 calc R U P G 2
C5HB C 0.5628(4) 0.4819(2) 0.7375(4) 0.041(4) Uani 0.5 1 d G . P G 2
H5HB H 0.5803 0.5239 0.7525 0.049 Uiso 0.5 1 calc R U P G 2
C6HB C 0.5051(4) 0.4572(3) 0.6952(4) 0.040(3) Uani 0.5 1 d G . P G 2
H6HB H 0.4832 0.4823 0.6813 0.048 Uiso 0.5 1 calc R U P G 2
C1IA C 0.3854(5) 0.4198(4) 0.5908(5) 0.028(2) Uani 0.5 1 d G . P H 3
C2IA C 0.3432(5) 0.3993(3) 0.5348(5) 0.0486(19) Uani 0.5 1 d G . P H 3
H2IA H 0.3279 0.3568 0.5106 0.058 Uiso 0.5 1 calc R U P H 3
C3IA C 0.3233(5) 0.4409(5) 0.5142(4) 0.0486(19) Uani 0.5 1 d G . P H 3
H3IA H 0.2944 0.4268 0.4759 0.058 Uiso 0.5 1 calc R U P H 3
C4IA C 0.3456(6) 0.5030(4) 0.5495(5) 0.0486(19) Uani 0.5 1 d G . P H 3
H4IA H 0.3320 0.5315 0.5354 0.058 Uiso 0.5 1 calc R U P H 3
C5IA C 0.3879(6) 0.5236(3) 0.6056(5) 0.0486(19) Uani 0.5 1 d G . P H 3
H5IA H 0.4032 0.5661 0.6298 0.058 Uiso 0.5 1 calc R U P H 3
C6IA C 0.4078(5) 0.4820(4) 0.6262(4) 0.0486(19) Uani 0.5 1 d G . P H 3
H6IA H 0.4367 0.4960 0.6645 0.058 Uiso 0.5 1 calc R U P H 3
C1IB C 0.3728(5) 0.4109(4) 0.5790(4) 0.028(2) Uani 0.5 1 d G . P I 2
C2IB C 0.3645(5) 0.3907(3) 0.5171(4) 0.038(3) Uani 0.5 1 d G . P I 2
H2IB H 0.3725 0.3518 0.4934 0.046 Uiso 0.5 1 calc R U P I 2
C3IB C 0.3444(5) 0.4274(4) 0.4900(3) 0.042(3) Uani 0.5 1 d G . P I 2
H3IB H 0.3387 0.4136 0.4477 0.051 Uiso 0.5 1 calc R U P I 2
C4IB C 0.3326(4) 0.4844(4) 0.5247(4) 0.037(4) Uani 0.5 1 d G . P I 2
H4IB H 0.3189 0.5094 0.5062 0.045 Uiso 0.5 1 calc R U P I 2
C5IB C 0.3409(5) 0.5046(4) 0.5865(4) 0.042(4) Uani 0.5 1 d G . P I 2
H5IB H 0.3329 0.5435 0.6103 0.051 Uiso 0.5 1 calc R U P I 2
C6IB C 0.3610(5) 0.4679(4) 0.6137(3) 0.041(3) Uani 0.5 1 d G . P I 2
H6IB H 0.3667 0.4817 0.6559 0.049 Uiso 0.5 1 calc R U P I 2
O12 O 0.4279(3) 0.2720(3) 0.4561(2) 0.0533(15) Uani 1 1 d . . . J 4
H12 H 0.3935 0.2556 0.4299 0.080 Uiso 1 1 calc R U . J 4
Si12 Si 0.48012(9) 0.29302(9) 0.42602(7) 0.0361(4) Uani 1 1 d . . . J 4
C1JA C 0.5526(3) 0.3243(4) 0.4841(4) 0.0278(18) Uani 0.5 1 d G . P K 5
C2JA C 0.5821(4) 0.2788(3) 0.4901(4) 0.035(3) Uani 0.5 1 d G . P K 5
H2JA H 0.5625 0.2371 0.4664 0.042 Uiso 0.5 1 calc R U P K 5
C3JA C 0.6403(4) 0.2941(4) 0.5307(4) 0.040(3) Uani 0.5 1 d G . P K 5
H3JA H 0.6604 0.2630 0.5348 0.048 Uiso 0.5 1 calc R U P K 5
C4JA C 0.6690(4) 0.3551(4) 0.5654(4) 0.048(6) Uani 0.5 1 d G . P K 5
H4JA H 0.7087 0.3655 0.5932 0.058 Uiso 0.5 1 calc R U P K 5
C5JA C 0.6395(4) 0.4006(3) 0.5594(5) 0.050(4) Uani 0.5 1 d G . P K 5
H5JA H 0.6591 0.4423 0.5831 0.060 Uiso 0.5 1 calc R U P K 5
C6JA C 0.5813(4) 0.3853(3) 0.5188(5) 0.045(4) Uani 0.5 1 d G . P K 5
H6JA H 0.5612 0.4164 0.5147 0.054 Uiso 0.5 1 calc R U P K 5
C1JB C 0.5630(3) 0.3167(4) 0.4840(3) 0.0278(18) Uani 0.5 1 d G . P L 6
C2JB C 0.5662(3) 0.3204(4) 0.5413(4) 0.028(2) Uani 0.5 1 d G . P L 6
H2JB H 0.5305 0.3038 0.5495 0.033 Uiso 0.5 1 calc R U P L 6
C3JB C 0.6216(4) 0.3483(5) 0.5865(3) 0.036(3) Uani 0.5 1 d G . P L 6
H3JB H 0.6238 0.3508 0.6256 0.043 Uiso 0.5 1 calc R U P L 6
C4JB C 0.6738(3) 0.3725(5) 0.5744(4) 0.038(5) Uani 0.5 1 d G . P L 6
H4JB H 0.7117 0.3916 0.6053 0.046 Uiso 0.5 1 calc R U P L 6
C5JB C 0.6706(3) 0.3688(4) 0.5172(4) 0.038(3) Uani 0.5 1 d G . P L 6
H5JB H 0.7062 0.3853 0.5089 0.046 Uiso 0.5 1 calc R U P L 6
C6JB C 0.6151(4) 0.3409(4) 0.4720(3) 0.028(3) Uani 0.5 1 d G . P L 6
H6JB H 0.6129 0.3383 0.4328 0.034 Uiso 0.5 1 calc R U P L 6
C1KA C 0.4651(5) 0.3531(3) 0.4093(4) 0.031(2) Uani 0.5 1 d G . P M 7
C2KA C 0.4923(4) 0.4125(4) 0.4518(3) 0.031(2) Uani 0.5 1 d G . P M 7
H2KA H 0.5194 0.4197 0.4892 0.037 Uiso 0.5 1 calc R U P M 7
C3KA C 0.4797(5) 0.4613(3) 0.4395(4) 0.041(3) Uani 0.5 1 d G . P M 7
H3KA H 0.4983 0.5019 0.4686 0.049 Uiso 0.5 1 calc R U P M 7
C4KA C 0.4400(6) 0.4507(3) 0.3848(4) 0.053(7) Uani 0.5 1 d G . P M 7
H4KA H 0.4314 0.4841 0.3764 0.064 Uiso 0.5 1 calc R U P M 7
C5KA C 0.4128(5) 0.3913(4) 0.3422(3) 0.041(3) Uani 0.5 1 d G . P M 7
H5KA H 0.3856 0.3841 0.3048 0.049 Uiso 0.5 1 calc R U P M 7
C6KA C 0.4253(5) 0.3425(3) 0.3545(3) 0.034(3) Uani 0.5 1 d G . P M 7
H6KA H 0.4067 0.3019 0.3254 0.041 Uiso 0.5 1 calc R U P M 7
C1KB C 0.4583(4) 0.3643(4) 0.4068(5) 0.039(4) Uani 0.5 1 d G . P N 8
C2KB C 0.5060(3) 0.4044(5) 0.4053(5) 0.046(4) Uani 0.5 1 d G . P N 8
H2KB H 0.5480 0.3983 0.4119 0.055 Uiso 0.5 1 calc R U P N 8
C3KB C 0.4922(5) 0.4535(4) 0.3941(5) 0.051(4) Uani 0.5 1 d G . P N 8
H3KB H 0.5247 0.4810 0.3931 0.062 Uiso 0.5 1 calc R U P N 8
C4KB C 0.4307(5) 0.4625(4) 0.3845(6) 0.046(5) Uani 0.5 1 d G . P N 8
H4KB H 0.4213 0.4960 0.3768 0.056 Uiso 0.5 1 calc R U P N 8
C5KB C 0.3831(4) 0.4224(5) 0.3860(6) 0.057(4) Uani 0.5 1 d G . P N 8
H5KB H 0.3411 0.4285 0.3794 0.068 Uiso 0.5 1 calc R U P N 8
C6KB C 0.3969(4) 0.3733(5) 0.3971(5) 0.049(4) Uani 0.5 1 d G . P N 8
H6KB H 0.3643 0.3458 0.3982 0.059 Uiso 0.5 1 calc R U P N 8
C1LA C 0.4811(3) 0.2258(3) 0.3549(3) 0.0278(12) Uani 1 1 d . . . . .
C2LA C 0.5300(3) 0.2264(4) 0.3274(3) 0.0386(16) Uani 1 1 d . . . . .
H2LA H 0.5642 0.2601 0.3465 0.046 Uiso 1 1 calc R U . . .
C3LA C 0.5297(5) 0.1790(4) 0.2729(4) 0.059(3) Uani 1 1 d . . . . .
H3LA H 0.5638 0.1797 0.2550 0.070 Uiso 1 1 calc R U . . .
C4LA C 0.4788(5) 0.1302(4) 0.2444(4) 0.056(3) Uani 1 1 d . . . . .
H331 H 0.4773 0.0981 0.2062 0.068 Uiso 1 1 calc R U . . .
C5LA C 0.4315(4) 0.1285(3) 0.2713(3) 0.0382(16) Uani 1 1 d . . . . .
H5LA H 0.3975 0.0946 0.2520 0.046 Uiso 1 1 calc R U . . .
C6LA C 0.4319(3) 0.1752(3) 0.3264(3) 0.0271(12) Uani 1 1 d . . . . .
H6LA H 0.3987 0.1729 0.3449 0.033 Uiso 1 1 calc R U . . .
O13 O 0.61441(19) 1.30416(18) 0.96524(19) 0.0271(9) Uani 1 1 d . . . . .
H13 H 0.6397 1.3175 0.9993 0.041 Uiso 1 1 d R U . . .
Si13 Si 0.59573(7) 1.36165(7) 0.95196(7) 0.0212(3) Uani 1 1 d . . . . .
C1MA C 0.6575(3) 1.3909(3) 0.9240(3) 0.0274(13) Uani 1 1 d . . . . .
C2MA C 0.6786(6) 1.3492(3) 0.8780(5) 0.079(4) Uani 1 1 d . . . . .
H2MA H 0.6608 1.3071 0.8612 0.095 Uiso 1 1 calc R U . . .
C3MA C 0.7248(6) 1.3680(4) 0.8564(5) 0.090(3) Uani 1 1 d . . . . .
H3MA H 0.7382 1.3387 0.8246 0.108 Uiso 1 1 calc R U . . .
C4MA C 0.7526(6) 1.4298(4) 0.8807(5) 0.090(3) Uani 1 1 d . . . . .
H4MA H 0.7854 1.4423 0.8662 0.108 Uiso 1 1 calc R U . . .
C5MA C 0.7320(3) 1.4718(3) 0.9254(3) 0.0298(13) Uani 1 1 d . . . . .
H5MA H 0.7492 1.5140 0.9414 0.036 Uiso 1 1 calc R U . . .
C6MA C 0.6852(3) 1.4519(3) 0.9472(3) 0.0237(11) Uani 1 1 d . . . . .
H6MA H 0.6720 1.4812 0.9791 0.028 Uiso 1 1 calc R U . . .
C1NA C 0.5204(3) 1.3294(2) 0.8911(2) 0.0239(12) Uani 1 1 d . . . . .
C2NA C 0.4750(3) 1.2858(3) 0.8913(3) 0.0290(13) Uani 1 1 d . . . . .
H2NA H 0.4829 1.2724 0.9221 0.035 Uiso 1 1 calc R U . . .
C3NA C 0.4186(3) 1.2619(3) 0.8474(3) 0.0349(14) Uani 1 1 d . . . . .
H3NA H 0.3885 1.2321 0.8481 0.042 Uiso 1 1 calc R U . . .
C4NA C 0.4062(3) 1.2814(3) 0.8024(3) 0.0360(15) Uani 1 1 d . . . . .
H4NA H 0.3673 1.2657 0.7728 0.043 Uiso 1 1 calc R U . . .
C5NA C 0.4507(4) 1.3237(3) 0.8012(3) 0.0436(18) Uani 1 1 d . . . . .
H5NA H 0.4427 1.3367 0.7702 0.052 Uiso 1 1 calc R U . . .
C6NA C 0.5075(4) 1.3476(3) 0.8452(3) 0.0396(16) Uani 1 1 d . . . . .
H6NA H 0.5378 1.3768 0.8437 0.047 Uiso 1 1 calc R U . . .
C1OA C 0.5861(2) 1.4231(2) 1.0233(2) 0.0213(11) Uani 1 1 d . . . . .
C2OA C 0.5695(2) 1.4772(3) 1.0239(2) 0.0222(11) Uani 1 1 d . . . . .
H2OA H 0.5630 1.4822 0.9877 0.027 Uiso 1 1 calc R U . . .
C3OA C 0.5624(2) 1.5235(3) 1.0759(3) 0.0241(12) Uani 1 1 d . . . . .
H3OA H 0.5509 1.5596 1.0752 0.029 Uiso 1 1 calc R U . . .
C4OA C 0.5721(3) 1.5169(3) 1.1294(3) 0.0266(12) Uani 1 1 d . . . . .
H178 H 0.5673 1.5487 1.1653 0.032 Uiso 1 1 calc R U . . .
C5OA C 0.5884(3) 1.4645(3) 1.1300(3) 0.0317(14) Uani 1 1 d . . . . .
H5OA H 0.5952 1.4601 1.1665 0.038 Uiso 1 1 calc R U . . .
C6OA C 0.5953(3) 1.4174(3) 1.0771(3) 0.0295(13) Uani 1 1 d . . . . .
H6OA H 0.6063 1.3811 1.0780 0.035 Uiso 1 1 calc R U . . .
O14 O 0.6780(2) 1.2900(3) 1.0589(2) 0.0435(12) Uani 1 1 d . . . . .
H14 H 0.6550 1.2657 1.0658 0.065 Uiso 1 1 calc R U . . .
Si14 Si 0.74650(7) 1.31420(9) 1.10892(8) 0.0315(4) Uani 1 1 d . . . . .
C1PA C 0.7404(3) 1.3785(3) 1.1792(3) 0.0297(14) Uani 1 1 d . . . . .
C2PA C 0.7910(3) 1.4258(3) 1.2169(4) 0.046(2) Uani 1 1 d . . . . .
H2PA H 0.8295 1.4265 1.2056 0.055 Uiso 1 1 calc R U . . .
C3PA C 0.7866(4) 1.4717(3) 1.2704(5) 0.066(3) Uani 1 1 d . . . . .
H3PA H 0.8218 1.5034 1.2951 0.080 Uiso 1 1 calc R U . . .
C4PA C 0.7310(4) 1.4717(3) 1.2885(4) 0.050(2) Uani 1 1 d . . . . .
H4PA H 0.7279 1.5031 1.3254 0.060 Uiso 1 1 calc R U . . .
C5PA C 0.6802(3) 1.4253(3) 1.2515(3) 0.0386(16) Uani 1 1 d . . . . .
H5PA H 0.6419 1.4247 1.2633 0.046 Uiso 1 1 calc R U . . .
C6PA C 0.6844(3) 1.3802(3) 1.1983(3) 0.0362(15) Uani 1 1 d . . . . .
H6PA H 0.6486 1.3491 1.1735 0.043 Uiso 1 1 calc R U . . .
C1QA C 0.8040(3) 1.3409(3) 1.0745(3) 0.0358(15) Uani 1 1 d . . . . .
C2QA C 0.8630(4) 1.3278(6) 1.0790(6) 0.093(4) Uani 1 1 d . . . . .
H2QA H 0.8745 1.3020 1.0973 0.112 Uiso 1 1 calc R U . . .
C3QA C 0.9066(4) 1.3522(6) 1.0570(6) 0.099(5) Uani 1 1 d . . . . .
H3QA H 0.9485 1.3459 1.0637 0.119 Uiso 1 1 calc R U . . .
C4QA C 0.8888(3) 1.3848(3) 1.0258(3) 0.0407(16) Uani 1 1 d . . . . .
H4QA H 0.9175 1.3991 1.0085 0.049 Uiso 1 1 calc R U . . .
C5QA C 0.8298(3) 1.3970(3) 1.0197(3) 0.0337(14) Uani 1 1 d . . . . .
H5QA H 0.8176 1.4204 0.9987 0.040 Uiso 1 1 calc R U . . .
C6QA C 0.7874(3) 1.3755(3) 1.0438(3) 0.0364(15) Uani 1 1 d . . . . .
H6QA H 0.7465 1.3844 1.0393 0.044 Uiso 1 1 calc R U . . .
C1RA C 0.7702(3) 1.2515(3) 1.1266(3) 0.0285(13) Uani 1 1 d . . . . .
C2RA C 0.8020(5) 1.2613(3) 1.1827(4) 0.074(3) Uani 1 1 d . . . . .
H2RA H 0.8126 1.3018 1.2140 0.089 Uiso 1 1 calc R U . . .
C3RA C 0.8198(6) 1.2145(4) 1.1961(4) 0.071(3) Uani 1 1 d . . . . .
H3RA H 0.8409 1.2233 1.2362 0.086 Uiso 1 1 calc R U . . .
C4RA C 0.8071(3) 1.1560(3) 1.1521(3) 0.0359(15) Uani 1 1 d . . . . .
H4RA H 0.8211 1.1241 1.1603 0.043 Uiso 1 1 calc R U . . .
C5RA C 0.7742(6) 1.1451(5) 1.0971(4) 0.101(5) Uani 1 1 d . . . . .
H5RA H 0.7623 1.1044 1.0663 0.121 Uiso 1 1 calc R U . . .
C6RA C 0.7569(5) 1.1928(5) 1.0841(4) 0.090(4) Uani 1 1 d . . . . .
H6RA H 0.7350 1.1836 1.0441 0.108 Uiso 1 1 calc R U . . .
O15 O 0.5724(2) 1.2185(2) 1.0409(2) 0.0364(11) Uani 1 1 d . . . . .
H15 H 0.5653 1.1945 1.0040 0.055 Uiso 1 1 calc R U . . .
Si15 Si 0.51885(7) 1.19728(7) 1.06956(7) 0.0229(3) Uani 1 1 d . . . . .
C1SA C 0.4414(3) 1.1670(3) 1.0115(3) 0.0258(12) Uani 1 1 d . . . . .
C2SA C 0.3865(3) 1.1596(3) 1.0289(2) 0.0243(12) Uani 1 1 d . . . . .
H2SA H 0.3889 1.1691 1.0701 0.029 Uiso 1 1 calc R U . . .
C3SA C 0.3289(3) 1.1387(3) 0.9879(3) 0.0274(12) Uani 1 1 d . . . . .
H3SA H 0.2921 1.1338 1.0009 0.033 Uiso 1 1 calc R U . . .
C4SA C 0.3239(3) 1.1247(3) 0.9277(3) 0.0319(14) Uani 1 1 d . . . . .
H4SA H 0.2839 1.1109 0.8996 0.038 Uiso 1 1 calc R U . . .
C5SA C 0.3781(3) 1.1311(3) 0.9090(3) 0.0330(14) Uani 1 1 d . . . . .
H5SA H 0.3753 1.1214 0.8677 0.040 Uiso 1 1 calc R U . . .
C6SA C 0.4370(3) 1.1519(3) 0.9507(3) 0.0284(13) Uani 1 1 d . . . . .
H6SA H 0.4739 1.1557 0.9375 0.034 Uiso 1 1 calc R U . . .
C1TA C 0.5143(3) 1.2675(3) 1.1356(3) 0.0250(12) Uani 1 1 d . . . . .
C2TA C 0.4977(3) 1.3177(3) 1.1266(3) 0.0292(13) Uani 1 1 d . . . . .
H2TA H 0.4891 1.3157 1.0872 0.035 Uiso 1 1 calc R U . . .
C3TA C 0.4938(3) 1.3705(3) 1.1756(3) 0.0358(15) Uani 1 1 d . . . . .
H3TA H 0.4831 1.4045 1.1695 0.043 Uiso 1 1 calc R U . . .
C4TA C 0.5055(3) 1.3736(3) 1.2326(3) 0.0361(15) Uani 1 1 d . . . . .
H4TA H 0.5020 1.4095 1.2654 0.043 Uiso 1 1 calc R U . . .
C5TA C 0.5221(3) 1.3256(3) 1.2429(3) 0.0364(15) Uani 1 1 d . . . . .
H5TA H 0.5304 1.3283 1.2825 0.044 Uiso 1 1 calc R U . . .
C6TA C 0.5267(3) 1.2729(3) 1.1946(3) 0.0266(12) Uani 1 1 d . . . . .
H6TA H 0.5385 1.2398 1.2018 0.032 Uiso 1 1 calc R U . . .
C1UA C 0.5443(3) 1.1382(3) 1.0936(3) 0.0269(12) Uani 1 1 d . . . . .
C2UA C 0.5043(3) 1.0843(3) 1.0789(3) 0.0401(16) Uani 1 1 d . . . . .
H2UA H 0.4621 1.0767 1.0567 0.048 Uiso 1 1 calc R U . . .
C3UA C 0.5258(4) 1.0410(4) 1.0967(4) 0.053(2) Uani 1 1 d . . . . .
H3UA H 0.4979 1.0041 1.0859 0.064 Uiso 1 1 calc R U . . .
C4UA C 0.5867(4) 1.0508(4) 1.1297(3) 0.0459(18) Uani 1 1 d . . . . .
H4UA H 0.6006 1.0214 1.1422 0.055 Uiso 1 1 calc R U . . .
C5UA C 0.6265(4) 1.1039(3) 1.1439(3) 0.0473(19) Uani 1 1 d . . . . .
H5UA H 0.6686 1.1113 1.1663 0.057 Uiso 1 1 calc R U . . .
C6UA C 0.6061(3) 1.1468(3) 1.1262(3) 0.0390(16) Uani 1 1 d . . . . .
H6UA H 0.6347 1.1831 1.1365 0.047 Uiso 1 1 calc R U . . .
O16 O 0.5822(2) 1.18548(18) 0.92902(19) 0.0301(9) Uani 1 1 d . . . . .
H16 H 0.5949 1.2184 0.9282 0.045 Uiso 1 1 calc R U . . .
Si16 Si 0.60066(7) 1.12896(6) 0.87532(6) 0.0189(3) Uani 1 1 d . . . . .
C1VA C 0.6596(2) 1.1624(2) 0.8478(2) 0.0193(11) Uani 1 1 d . . . . .
C2VA C 0.6514(3) 1.1505(3) 0.7873(2) 0.0232(11) Uani 1 1 d . . . . .
H2VA H 0.6143 1.1241 0.7585 0.028 Uiso 1 1 calc R U . . .
C3VA C 0.6961(3) 1.1761(3) 0.7681(3) 0.0252(12) Uani 1 1 d . . . . .
H3VA H 0.6897 1.1670 0.7266 0.030 Uiso 1 1 calc R U . . .
C4VA C 0.7496(3) 1.2146(3) 0.8093(3) 0.0324(14) Uani 1 1 d . . . . .
H4VA H 0.7803 1.2323 0.7963 0.039 Uiso 1 1 calc R U . . .
C5VA C 0.7587(3) 1.2277(4) 0.8697(3) 0.0454(19) Uani 1 1 d . . . . .
H5VA H 0.7957 1.2545 0.8983 0.054 Uiso 1 1 calc R U . . .
C6VA C 0.7139(3) 1.2019(3) 0.8886(3) 0.0342(15) Uani 1 1 d . . . . .
H6VA H 0.7205 1.2113 0.9302 0.041 Uiso 1 1 calc R U . . .
C1WA C 0.6339(3) 1.0774(2) 0.9058(2) 0.0225(11) Uani 1 1 d . . . . .
C2WA C 0.6221(5) 1.0744(3) 0.9572(3) 0.050(2) Uani 1 1 d . . . . .
H2WA H 0.5990 1.1020 0.9798 0.060 Uiso 1 1 calc R U . . .
C3WA C 0.6432(5) 1.0325(3) 0.9760(3) 0.053(2) Uani 1 1 d . . . . .
H3WA H 0.6339 1.0311 1.0108 0.064 Uiso 1 1 calc R U . . .
C4WA C 0.6777(3) 0.9928(3) 0.9446(3) 0.0437(19) Uani 1 1 d . . . . .
H4WA H 0.6918 0.9635 0.9573 0.052 Uiso 1 1 calc R U . . .
C5WA C 0.6917(3) 0.9958(3) 0.8944(3) 0.0334(14) Uani 1 1 d . . . . .
H5WA H 0.7164 0.9693 0.8730 0.040 Uiso 1 1 calc R U . . .
C6WA C 0.6695(3) 1.0379(3) 0.8753(3) 0.0261(12) Uani 1 1 d . . . . .
H6WA H 0.6790 1.0394 0.8406 0.031 Uiso 1 1 calc R U . . .
C1ZA C 0.5289(2) 1.0856(2) 0.8132(2) 0.0195(11) Uani 1 1 d . . . . .
C2ZA C 0.4842(3) 1.1164(3) 0.7954(3) 0.0301(13) Uani 1 1 d . . . . .
H2ZA H 0.4910 1.1597 0.8158 0.036 Uiso 1 1 calc R U . . .
C3ZA C 0.4310(3) 1.0851(3) 0.7490(3) 0.0364(15) Uani 1 1 d . . . . .
H3ZA H 0.4016 1.1068 0.7377 0.044 Uiso 1 1 calc R U . . .
C4ZA C 0.4203(3) 1.0214(3) 0.7185(3) 0.0358(15) Uani 1 1 d . . . . .
H4ZA H 0.3838 0.9998 0.6864 0.043 Uiso 1 1 calc R U . . .
C5ZA C 0.4629(3) 0.9901(3) 0.7352(3) 0.0384(16) Uani 1 1 d . . . . .
H5ZA H 0.4559 0.9469 0.7147 0.046 Uiso 1 1 calc R U . . .
C6ZA C 0.5161(3) 1.0222(3) 0.7821(3) 0.0313(14) Uani 1 1 d . . . . .
H6ZA H 0.5450 1.0001 0.7934 0.038 Uiso 1 1 calc R U . . .

loop_
_atom_site_aniso_label
_atom_site_aniso_U_11
_atom_site_aniso_U_22
_atom_site_aniso_U_33
_atom_site_aniso_U_23
_atom_site_aniso_U_13
_atom_site_aniso_U_12
O1 0.0235(19) 0.0165(18) 0.0146(17) 0.0033(14) 0.0034(15) 0.0002(15)
Si1 0.0167(6) 0.0127(6) 0.0119(6) 0.0042(5) 0.0013(5) 0.0013(5)
C1A 0.019(3) 0.022(3) 0.013(2) 0.007(2) 0.002(2) 0.003(2)
C2A 0.027(3) 0.021(3) 0.019(3) 0.004(2) 0.007(2) 0.005(2)
C3A 0.025(3) 0.032(3) 0.022(3) 0.006(2) 0.008(2) 0.005(2)
C4A 0.027(3) 0.042(4) 0.025(3) 0.013(3) 0.013(2) 0.003(3)
C5A 0.031(3) 0.023(3) 0.042(4) 0.009(3) 0.015(3) -0.001(2)
C6A 0.030(3) 0.020(3) 0.033(3) 0.005(2) 0.016(3) 0.000(2)
C1B 0.016(2) 0.018(2) 0.014(2) 0.007(2) 0.0000(19) -0.0001(19)
C2B 0.019(3) 0.016(2) 0.019(3) 0.005(2) 0.005(2) 0.002(2)
C3B 0.026(3) 0.018(3) 0.013(2) 0.002(2) -0.002(2) -0.003(2)
C4B 0.020(3) 0.029(3) 0.019(3) 0.012(2) -0.003(2) -0.001(2)
C5B 0.020(3) 0.023(3) 0.029(3) 0.011(2) 0.001(2) 0.005(2)
C6B 0.026(3) 0.017(3) 0.017(3) 0.005(2) 0.001(2) 0.006(2)
C1C 0.019(2) 0.016(2) 0.016(2) 0.006(2) 0.006(2) 0.005(2)
C2C 0.023(3) 0.020(3) 0.019(3) 0.008(2) -0.003(2) 0.000(2)
C3C 0.037(3) 0.013(3) 0.030(3) 0.009(2) 0.008(3) 0.000(2)
C4C 0.040(3) 0.030(3) 0.034(3) 0.024(3) 0.015(3) 0.016(3)
C5C 0.024(3) 0.054(4) 0.054(4) 0.042(4) 0.009(3) 0.013(3)
C6C 0.018(3) 0.040(4) 0.040(4) 0.027(3) 0.001(3) -0.001(2)
O2 0.0218(19) 0.033(2) 0.0182(19) 0.0128(17) 0.0034(15) -0.0061(16)
Si2 0.0159(7) 0.0246(7) 0.0156(7) 0.0097(6) 0.0014(5) -0.0029(6)
C1D 0.015(2) 0.032(3) 0.024(3) 0.015(2) 0.006(2) 0.001(2)
C2D 0.040(3) 0.027(3) 0.018(3) 0.010(2) 0.001(2) -0.002(3)
C3D 0.040(4) 0.031(3) 0.030(3) 0.013(3) 0.010(3) 0.005(3)
C4D 0.026(3) 0.041(4) 0.036(3) 0.026(3) 0.007(3) 0.010(3)
C5D 0.034(3) 0.041(4) 0.021(3) 0.014(3) 0.003(3) 0.010(3)
C6D 0.031(3) 0.035(3) 0.019(3) 0.013(3) 0.005(2) 0.008(3)
C1E 0.024(3) 0.030(3) 0.021(3) 0.016(2) 0.006(2) 0.010(2)
C2E 0.036(3) 0.041(4) 0.040(4) 0.031(3) 0.020(3) 0.017(3)
C3E 0.080(6) 0.056(5) 0.055(5) 0.047(4) 0.052(5) 0.049(4)
C4E 0.086(6) 0.042(4) 0.029(4) 0.020(3) 0.022(4) 0.040(4)
C5E 0.049(4) 0.031(3) 0.025(3) 0.005(3) 0.002(3) 0.019(3)
C6E 0.027(3) 0.028(3) 0.023(3) 0.008(2) 0.000(2) 0.005(2)
C1F 0.020(3) 0.021(3) 0.023(3) 0.010(2) 0.005(2) 0.001(2)
C2F 0.025(3) 0.073(5) 0.059(5) 0.051(5) -0.007(3) -0.009(3)
C3F 0.034(4) 0.121(8) 0.059(5) 0.068(6) -0.005(4) -0.005(5)
C4F 0.014(3) 0.049(4) 0.028(3) 0.007(3) -0.003(2) -0.001(3)
C5F 0.031(3) 0.095(5) 0.125(6) 0.097(5) -0.036(3) -0.033(3)
C6F 0.031(3) 0.095(5) 0.125(6) 0.097(5) -0.036(3) -0.033(3)
O3 0.0210(19) 0.032(2) 0.026(2) 0.0175(18) -0.0020(16) -0.0046(16)
Si3 0.0144(6) 0.0221(7) 0.0192(7) 0.0111(6) 0.0031(5) 0.0011(5)
C1G 0.015(2) 0.026(3) 0.023(3) 0.015(2) 0.000(2) 0.004(2)
C2G 0.026(3) 0.028(3) 0.039(3) 0.018(3) 0.010(3) 0.000(2)
C3G 0.027(3) 0.042(4) 0.062(5) 0.036(4) 0.015(3) 0.000(3)
C4G 0.033(3) 0.064(5) 0.067(5) 0.054(4) 0.031(3) 0.024(3)
C5G 0.045(4) 0.053(4) 0.045(4) 0.033(4) 0.028(3) 0.026(3)
C6G 0.035(3) 0.026(3) 0.034(3) 0.017(3) 0.014(3) 0.009(3)
C1H 0.021(3) 0.033(3) 0.019(3) 0.012(2) 0.003(2) -0.001(2)
C2H 0.064(5) 0.113(8) 0.027(4) 0.018(4) 0.007(4) 0.063(6)
C3H 0.092(8) 0.174(13) 0.031(5) -0.023(6) -0.003(5) 0.090(9)
C4H 0.052(5) 0.061(6) 0.063(6) -0.012(5) 0.032(5) -0.005(4)
C5H 0.135(9) 0.032(4) 0.075(6) 0.035(4) 0.072(7) 0.038(5)
C6H 0.123(8) 0.039(4) 0.034(4) 0.022(3) 0.026(5) 0.037(5)
C1I 0.018(3) 0.024(3) 0.021(3) 0.013(2) 0.006(2) 0.003(2)
C2I 0.019(3) 0.029(3) 0.029(3) 0.018(3) 0.006(2) 0.000(2)
C3I 0.022(3) 0.038(3) 0.032(3) 0.022(3) 0.010(2) 0.011(2)
C4I 0.029(3) 0.035(3) 0.041(4) 0.026(3) 0.014(3) 0.012(3)
C5I 0.033(3) 0.029(3) 0.042(4) 0.020(3) 0.010(3) 0.002(3)
C6I 0.027(3) 0.033(3) 0.036(3) 0.021(3) 0.009(3) 0.003(3)
O4 0.026(2) 0.0165(18) 0.0209(19) 0.0091(15) 0.0057(16) 0.0045(15)
Si4 0.0170(6) 0.0138(6) 0.0160(7) 0.0064(5) 0.0035(5) 0.0018(5)
C1J 0.016(2) 0.015(2) 0.022(3) 0.005(2) 0.001(2) -0.0026(19)
C2J 0.137(9) 0.027(4) 0.070(6) 0.029(4) 0.075(6) 0.033(5)
C3J 0.136(9) 0.022(4) 0.066(6) 0.017(4) 0.062(6) 0.032(5)
C4J 0.023(3) 0.040(4) 0.025(3) 0.001(3) 0.006(2) 0.008(3)
C5J 0.096(7) 0.067(5) 0.049(5) 0.038(4) 0.050(5) 0.055(5)
C6J 0.075(5) 0.046(4) 0.045(4) 0.031(4) 0.037(4) 0.040(4)
C1K 0.020(3) 0.013(2) 0.021(3) 0.007(2) 0.005(2) 0.0014(19)
C2K 0.022(3) 0.032(3) 0.022(3) 0.010(2) 0.005(2) -0.001(2)
C3K 0.032(3) 0.033(3) 0.021(3) 0.014(3) 0.000(2) -0.001(3)
C4K 0.025(3) 0.024(3) 0.027(3) 0.008(2) -0.004(2) 0.002(2)
C5K 0.017(3) 0.025(3) 0.031(3) 0.005(2) 0.004(2) 0.003(2)
C6K 0.023(3) 0.024(3) 0.026(3) 0.008(2) 0.010(2) 0.005(2)
C1L 0.018(2) 0.017(2) 0.019(3) 0.007(2) 0.003(2) -0.001(2)
C2L 0.014(2) 0.033(3) 0.025(3) 0.017(2) 0.002(2) 0.005(2)
C3L 0.018(3) 0.040(3) 0.031(3) 0.027(3) 0.002(2) 0.003(2)
C4L 0.018(3) 0.034(3) 0.026(3) 0.014(3) 0.004(2) -0.004(2)
C5L 0.015(2) 0.030(3) 0.024(3) 0.009(2) 0.003(2) 0.003(2)
C6L 0.020(3) 0.019(3) 0.021(3) 0.007(2) 0.004(2) 0.003(2)
O5 0.038(2) 0.021(2) 0.024(2) 0.0060(16) 0.0144(18) 0.0085(17)
Si5 0.0228(7) 0.0143(6) 0.0147(6) 0.0055(5) 0.0062(6) 0.0019(5)
C1M 0.021(3) 0.016(2) 0.024(3) 0.009(2) 0.003(2) -0.002(2)
C2M 0.109(7) 0.055(5) 0.039(4) 0.033(4) 0.046(5) 0.048(5)
C3M 0.108(8) 0.072(6) 0.048(5) 0.048(5) 0.045(5) 0.051(6)
C4M 0.031(3) 0.028(3) 0.048(4) 0.023(3) 0.000(3) 0.003(3)
C5M 0.026(3) 0.030(3) 0.045(4) 0.012(3) 0.001(3) 0.011(3)
C6M 0.027(3) 0.031(3) 0.026(3) 0.011(3) 0.004(2) 0.010(2)
C1N 0.021(3) 0.021(3) 0.021(3) 0.009(2) 0.009(2) 0.001(2)
C2N 0.037(3) 0.021(3) 0.023(3) 0.008(2) 0.002(3) 0.004(2)
C3N 0.030(3) 0.036(3) 0.036(3) 0.021(3) 0.000(3) 0.012(3)
C4N 0.023(3) 0.028(3) 0.029(3) 0.014(3) -0.002(2) -0.004(2)
C5N 0.026(3) 0.021(3) 0.035(3) 0.008(3) 0.000(3) 0.001(2)
C6N 0.021(3) 0.019(3) 0.030(3) 0.006(2) 0.002(2) 0.001(2)
C1O 0.020(3) 0.019(3) 0.020(3) 0.011(2) 0.003(2) 0.005(2)
C2O 0.022(3) 0.040(3) 0.026(3) 0.016(3) 0.007(2) 0.001(2)
C3O 0.029(3) 0.062(5) 0.040(4) 0.036(4) 0.016(3) 0.013(3)
C4O 0.026(3) 0.034(3) 0.068(5) 0.032(3) 0.027(3) 0.008(3)
C5O 0.028(3) 0.028(3) 0.064(5) 0.004(3) 0.022(3) -0.009(3)
C6O 0.021(3) 0.031(3) 0.035(3) 0.005(3) 0.010(3) 0.000(2)
O6 0.026(2) 0.0214(19) 0.030(2) 0.0163(17) 0.0130(17) 0.0089(16)
Si6 0.0194(7) 0.0152(6) 0.0183(7) 0.0077(5) 0.0085(6) 0.0044(5)
C1P 0.023(3) 0.019(3) 0.021(3) 0.009(2) 0.006(2) 0.002(2)
C2P 0.027(3) 0.021(3) 0.034(3) 0.013(2) 0.017(3) 0.003(2)
C3P 0.036(3) 0.027(3) 0.036(3) 0.015(3) 0.027(3) 0.012(3)
C4P 0.018(3) 0.028(3) 0.031(3) 0.018(2) 0.014(2) 0.006(2)
C5P 0.019(3) 0.021(3) 0.020(3) 0.011(2) 0.000(2) 0.002(2)
C6P 0.016(2) 0.020(3) 0.021(3) 0.011(2) 0.004(2) 0.009(2)
C1Q 0.017(2) 0.021(3) 0.023(3) 0.009(2) 0.007(2) 0.003(2)
C2Q 0.036(3) 0.022(3) 0.028(3) 0.012(2) 0.017(3) 0.013(2)
C3Q 0.038(3) 0.031(3) 0.022(3) 0.013(3) 0.015(3) 0.012(3)
C4Q 0.023(3) 0.018(3) 0.023(3) 0.004(2) 0.010(2) 0.006(2)
C5Q 0.014(2) 0.019(3) 0.027(3) 0.008(2) 0.003(2) 0.004(2)
C6Q 0.013(2) 0.020(3) 0.020(3) 0.007(2) 0.003(2) 0.0015(19)
C1R 0.022(3) 0.015(2) 0.022(3) 0.008(2) 0.011(2) 0.008(2)
C2R 0.030(3) 0.018(3) 0.026(3) 0.011(2) 0.014(2) 0.005(2)
C3R 0.031(3) 0.028(3) 0.023(3) 0.014(2) 0.008(2) 0.008(2)
C4R 0.026(3) 0.028(3) 0.022(3) 0.009(2) 0.002(2) 0.004(2)
C5R 0.023(3) 0.026(3) 0.032(3) 0.015(3) 0.006(2) 0.005(2)
C6R 0.021(3) 0.024(3) 0.025(3) 0.015(2) 0.006(2) 0.009(2)
O7 0.019(2) 0.036(2) 0.026(2) 0.0082(18) -0.0035(16) 0.0041(17)
Si7 0.0169(7) 0.0266(8) 0.0196(7) 0.0091(6) -0.0013(6) 0.0031(6)
C1S 0.020(3) 0.029(3) 0.022(3) 0.013(2) -0.002(2) 0.000(2)
C2S 0.030(3) 0.039(4) 0.032(3) 0.012(3) 0.007(3) 0.011(3)
C3S 0.051(4) 0.054(4) 0.035(4) 0.024(3) 0.023(3) 0.023(4)
C4S 0.067(5) 0.033(4) 0.022(3) 0.010(3) 0.010(3) 0.023(3)
C5S 0.051(4) 0.024(3) 0.034(4) 0.003(3) -0.006(3) 0.005(3)
C6S 0.024(3) 0.022(3) 0.035(3) 0.009(3) -0.002(3) 0.000(2)
C1T 0.023(3) 0.027(3) 0.021(3) 0.007(2) 0.001(2) 0.005(2)
C2T 0.034(4) 0.201(13) 0.129(9) 0.151(10) 0.035(5) 0.046(6)
C3T 0.051(6) 0.239(16) 0.175(12) 0.187(13) 0.071(7) 0.089(8)
C4T 0.041(4) 0.040(4) 0.042(4) 0.027(3) 0.025(3) 0.021(3)
C5T 0.027(3) 0.048(4) 0.057(4) 0.042(4) -0.001(3) -0.003(3)
C6T 0.020(3) 0.061(5) 0.085(6) 0.061(5) 0.004(3) 0.006(3)
O8 0.044(3) 0.034(2) 0.029(2) 0.0192(19) 0.018(2) 0.008(2)
Si8 0.0362(9) 0.0197(7) 0.0204(7) 0.0088(6) 0.0140(7) 0.0053(6)
C1V 0.052(4) 0.032(3) 0.026(3) 0.015(3) 0.021(3) 0.012(3)
C2V 0.055(5) 0.038(4) 0.066(5) 0.036(4) 0.034(4) 0.020(3)
C3V 0.089(7) 0.052(5) 0.095(7) 0.056(5) 0.053(6) 0.033(5)
C4V 0.101(7) 0.054(5) 0.065(6) 0.048(5) 0.050(6) 0.046(5)
C5V 0.073(5) 0.054(5) 0.035(4) 0.029(4) 0.023(4) 0.036(4)
C6V 0.065(5) 0.035(4) 0.020(3) 0.012(3) 0.008(3) 0.016(3)
C1W 0.039(3) 0.015(3) 0.023(3) 0.005(2) 0.011(3) 0.003(2)
C2W 0.043(4) 0.020(3) 0.024(3) 0.008(2) 0.011(3) -0.002(3)
C3W 0.052(4) 0.023(3) 0.025(3) 0.006(3) 0.005(3) -0.004(3)
C4W 0.049(4) 0.020(3) 0.037(4) 0.007(3) 0.006(3) 0.002(3)
C5W 0.038(4) 0.026(3) 0.045(4) 0.015(3) 0.011(3) 0.004(3)
C6W 0.043(4) 0.027(3) 0.032(3) 0.015(3) 0.016(3) 0.005(3)
C1Z 0.025(3) 0.025(3) 0.021(3) 0.011(2) 0.011(2) 0.004(2)
C2Z 0.028(3) 0.023(3) 0.020(3) 0.006(2) 0.004(2) 0.003(2)
C3Z 0.034(3) 0.020(3) 0.034(3) 0.009(3) 0.001(3) 0.004(2)
C4Z 0.047(4) 0.027(3) 0.023(3) -0.002(3) 0.004(3) 0.009(3)
C5Z 0.049(4) 0.030(3) 0.023(3) 0.007(3) 0.013(3) 0.010(3)
C6Z 0.037(3) 0.021(3) 0.024(3) 0.011(2) 0.011(3) 0.005(2)
O9 0.022(2) 0.028(2) 0.021(2) 0.0099(17) -0.0008(16) 0.0007(16)
Si9 0.0193(7) 0.0191(7) 0.0158(7) 0.0059(6) 0.0023(5) 0.0008(5)
C1AA 0.026(3) 0.022(3) 0.018(3) 0.009(2) 0.005(2) -0.001(2)
C2AA 0.027(3) 0.023(3) 0.025(3) 0.005(2) 0.006(2) 0.000(2)
C3AA 0.037(3) 0.023(3) 0.026(3) 0.007(2) 0.009(3) 0.002(2)
C4AA 0.039(3) 0.020(3) 0.021(3) 0.006(2) 0.011(3) 0.001(2)
C5AA 0.040(3) 0.025(3) 0.015(3) 0.006(2) 0.003(2) -0.001(3)
C6AA 0.027(3) 0.029(3) 0.019(3) 0.009(2) 0.006(2) 0.003(2)
C1BA 0.025(3) 0.024(3) 0.018(3) 0.009(2) 0.002(2) -0.002(2)
C2BA 0.028(3) 0.050(4) 0.038(4) 0.029(3) 0.018(3) 0.015(3)
C3BA 0.035(4) 0.064(5) 0.042(4) 0.039(4) 0.020(3) 0.018(3)
C4BA 0.036(3) 0.043(4) 0.031(3) 0.025(3) 0.008(3) 0.011(3)
C5BA 0.024(3) 0.040(4) 0.028(3) 0.017(3) 0.006(2) 0.011(3)
C6BA 0.022(3) 0.033(3) 0.024(3) 0.014(3) 0.008(2) 0.003(2)
C1CA 0.021(3) 0.019(3) 0.020(3) 0.009(2) 0.002(2) 0.004(2)
C2CA 0.032(3) 0.022(3) 0.025(3) 0.009(2) 0.008(2) 0.005(2)
C3CA 0.045(4) 0.026(3) 0.026(3) 0.012(3) 0.013(3) 0.013(3)
C4CA 0.028(3) 0.036(3) 0.027(3) 0.017(3) 0.010(2) 0.006(3)
C5CA 0.029(3) 0.028(3) 0.019(3) 0.008(2) 0.003(2) -0.004(2)
C6CA 0.029(3) 0.023(3) 0.016(3) 0.006(2) 0.004(2) -0.001(2)
O10 0.030(2) 0.025(2) 0.030(2) 0.0136(18) -0.0019(18) 0.0041(17)
Si10 0.0201(7) 0.0172(7) 0.0188(7) 0.0070(6) -0.0007(6) 0.0029(5)
C1DA 0.020(3) 0.021(3) 0.023(3) 0.009(2) -0.001(2) 0.002(2)
C2DA 0.030(3) 0.035(3) 0.042(4) 0.018(3) 0.014(3) 0.006(3)
C3DA 0.037(4) 0.073(6) 0.038(4) 0.021(4) 0.022(3) 0.021(4)
C4DA 0.027(3) 0.044(4) 0.033(4) 0.000(3) 0.008(3) 0.012(3)
C5DA 0.042(4) 0.024(3) 0.049(4) 0.004(3) 0.009(3) 0.012(3)
C6DA 0.040(4) 0.025(3) 0.039(4) 0.014(3) 0.010(3) 0.011(3)
C1EA 0.016(2) 0.019(3) 0.028(3) 0.010(2) 0.001(2) 0.004(2)
C2EA 0.025(3) 0.028(3) 0.028(3) 0.013(3) -0.002(2) -0.004(2)
C3EA 0.033(3) 0.030(3) 0.021(3) 0.008(3) -0.009(3) -0.004(3)
C4EA 0.026(3) 0.033(3) 0.032(3) 0.007(3) -0.008(3) 0.005(3)
C5EA 0.019(3) 0.052(4) 0.033(4) 0.008(3) 0.000(3) -0.004(3)
C6EA 0.021(3) 0.037(3) 0.026(3) 0.006(3) 0.006(2) 0.005(2)
C1FA 0.023(3) 0.023(3) 0.015(3) 0.002(2) -0.001(2) 0.002(2)
C2FA 0.019(3) 0.028(3) 0.021(3) 0.004(2) -0.002(2) 0.002(2)
C3FA 0.016(3) 0.051(4) 0.021(3) 0.006(3) -0.002(2) 0.000(3)
C4FA 0.018(3) 0.070(5) 0.018(3) 0.014(3) -0.003(2) -0.005(3)
C5FA 0.018(3) 0.067(5) 0.032(3) 0.034(3) -0.004(3) -0.003(3)
C6FA 0.014(3) 0.041(3) 0.026(3) 0.017(3) -0.001(2) 0.005(2)
O11 0.033(2) 0.0203(19) 0.024(2) 0.0057(16) 0.0111(18) 0.0102(17)
Si11 0.0299(8) 0.0160(7) 0.0267(8) 0.0079(6) 0.0141(7) 0.0054(6)
C1GA 0.021(3) 0.025(3) 0.021(3) 0.011(2) 0.007(2) 0.004(2)
C2GA 0.072(5) 0.023(3) 0.051(4) 0.009(3) 0.041(4) 0.005(3)
C3GA 0.066(5) 0.030(4) 0.051(4) 0.010(3) 0.038(4) -0.003(3)
C4GA 0.026(3) 0.040(3) 0.025(3) 0.014(3) 0.008(2) 0.001(3)
C5GA 0.029(3) 0.031(3) 0.032(3) 0.005(3) 0.015(3) 0.001(3)
C6GA 0.035(3) 0.022(3) 0.033(3) 0.001(3) 0.018(3) -0.001(2)
C1HA 0.023(4) 0.023(3) 0.025(3) 0.003(2) 0.007(3) -0.002(3)
C2HA 0.028(3) 0.040(4) 0.044(4) 0.006(3) 0.004(3) 0.004(3)
C3HA 0.028(3) 0.040(4) 0.044(4) 0.006(3) 0.004(3) 0.004(3)
C4HA 0.028(3) 0.040(4) 0.044(4) 0.006(3) 0.004(3) 0.004(3)
C5HA 0.028(3) 0.040(4) 0.044(4) 0.006(3) 0.004(3) 0.004(3)
C6HA 0.028(3) 0.040(4) 0.044(4) 0.006(3) 0.004(3) 0.004(3)
C1HB 0.023(4) 0.023(3) 0.025(3) 0.003(2) 0.007(3) -0.002(3)
C2HB 0.044(7) 0.010(5) 0.018(5) 0.005(4) -0.003(5) -0.007(5)
C3HB 0.026(6) 0.018(5) 0.038(7) 0.014(5) 0.001(5) 0.001(5)
C4HB 0.026(6) 0.019(6) 0.029(6) -0.001(5) -0.008(5) 0.007(5)
C5HB 0.044(8) 0.016(6) 0.043(8) 0.010(5) -0.020(6) -0.004(5)
C6HB 0.037(7) 0.020(6) 0.048(8) 0.019(6) -0.020(6) -0.010(5)
C1IA 0.035(5) 0.023(4) 0.038(5) 0.017(4) 0.023(5) 0.011(4)
C2IA 0.068(5) 0.028(4) 0.056(5) 0.023(4) 0.018(4) 0.013(3)
C3IA 0.068(5) 0.028(4) 0.056(5) 0.023(4) 0.018(4) 0.013(3)
C4IA 0.068(5) 0.028(4) 0.056(5) 0.023(4) 0.018(4) 0.013(3)
C5IA 0.068(5) 0.028(4) 0.056(5) 0.023(4) 0.018(4) 0.013(3)
C6IA 0.068(5) 0.028(4) 0.056(5) 0.023(4) 0.018(4) 0.013(3)
C1IB 0.035(5) 0.023(4) 0.038(5) 0.017(4) 0.023(5) 0.011(4)
C2IB 0.047(8) 0.046(8) 0.040(8) 0.032(7) 0.017(7) 0.022(7)
C3IB 0.050(9) 0.055(9) 0.042(8) 0.037(7) 0.015(7) 0.021(7)
C4IB 0.024(6) 0.047(9) 0.068(10) 0.041(8) 0.026(7) 0.023(6)
C5IB 0.065(10) 0.047(8) 0.032(7) 0.026(7) 0.016(7) 0.040(8)
C6IB 0.064(10) 0.042(8) 0.031(7) 0.022(6) 0.019(7) 0.033(7)
O12 0.050(3) 0.056(3) 0.030(3) 0.002(2) 0.017(2) -0.027(3)
Si12 0.0380(10) 0.0403(10) 0.0174(8) 0.0065(7) 0.0040(7) -0.0141(8)
C1JA 0.031(4) 0.022(4) 0.024(3) 0.004(3) 0.009(3) 0.000(3)
C2JA 0.043(7) 0.022(6) 0.032(7) 0.008(5) 0.001(6) 0.006(5)
C3JA 0.043(8) 0.045(8) 0.027(7) 0.011(6) 0.002(6) 0.016(6)
C4JA 0.051(12) 0.043(10) 0.028(8) 0.009(7) -0.023(8) -0.001(7)
C5JA 0.033(7) 0.032(7) 0.049(9) 0.004(7) -0.028(7) -0.010(6)
C6JA 0.029(7) 0.013(6) 0.065(10) -0.003(6) -0.004(6) 0.008(5)
C1JB 0.031(4) 0.022(4) 0.024(3) 0.004(3) 0.009(3) 0.000(3)
C2JB 0.022(6) 0.031(6) 0.034(7) 0.015(5) 0.013(5) 0.007(5)
C3JB 0.026(6) 0.045(8) 0.030(7) 0.011(6) 0.006(5) 0.008(6)
C4JB 0.017(7) 0.034(8) 0.049(10) 0.008(7) 0.000(7) 0.000(6)
C5JB 0.027(6) 0.038(7) 0.047(8) 0.019(6) 0.004(6) -0.004(5)
C6JB 0.017(5) 0.037(7) 0.030(6) 0.016(5) 0.006(5) 0.000(5)
C1KA 0.042(6) 0.028(5) 0.018(5) 0.008(4) 0.003(4) 0.005(4)
C2KA 0.042(6) 0.028(5) 0.018(5) 0.008(4) 0.003(4) 0.005(4)
C3KA 0.050(9) 0.026(7) 0.041(8) 0.009(6) 0.010(7) 0.008(6)
C4KA 0.10(2) 0.040(9) 0.038(11) 0.026(9) 0.032(12) 0.037(12)
C5KA 0.072(10) 0.025(6) 0.024(6) 0.011(5) 0.003(7) 0.016(7)
C6KA 0.043(7) 0.027(6) 0.017(6) 0.002(5) -0.008(5) 0.006(5)
C1KB 0.042(9) 0.039(8) 0.032(9) 0.017(7) 0.006(7) -0.006(7)
C2KB 0.030(7) 0.039(8) 0.054(9) 0.013(7) -0.006(6) 0.010(6)
C3KB 0.048(9) 0.035(8) 0.059(11) 0.019(8) -0.003(8) -0.001(7)
C4KB 0.041(10) 0.050(10) 0.057(13) 0.034(10) 0.006(9) 0.012(9)
C5KB 0.045(9) 0.058(10) 0.075(12) 0.041(10) 0.002(8) 0.014(8)
C6KB 0.043(8) 0.055(9) 0.059(10) 0.040(8) -0.002(7) 0.010(7)
C1LA 0.030(3) 0.034(3) 0.020(3) 0.013(3) 0.004(2) 0.006(3)
C2LA 0.033(3) 0.057(4) 0.058(4) 0.049(4) 0.021(3) 0.022(3)
C3LA 0.100(7) 0.056(5) 0.079(6) 0.058(5) 0.069(6) 0.058(5)
C4LA 0.114(8) 0.048(5) 0.041(4) 0.031(4) 0.046(5) 0.057(5)
C5LA 0.059(4) 0.030(3) 0.022(3) 0.007(3) 0.007(3) 0.023(3)
C6LA 0.022(3) 0.033(3) 0.022(3) 0.009(2) 0.004(2) 0.007(2)
O13 0.032(2) 0.023(2) 0.030(2) 0.0159(17) 0.0052(18) 0.0036(17)
Si13 0.0306(8) 0.0165(7) 0.0173(7) 0.0076(6) 0.0070(6) 0.0044(6)
C1MA 0.045(4) 0.021(3) 0.020(3) 0.010(2) 0.012(3) 0.008(3)
C2MA 0.155(10) 0.024(4) 0.090(7) 0.023(4) 0.101(7) 0.017(5)
C3MA 0.170(8) 0.040(3) 0.116(6) 0.042(4) 0.128(6) 0.046(4)
C4MA 0.170(8) 0.040(3) 0.116(6) 0.042(4) 0.128(6) 0.046(4)
C5MA 0.032(3) 0.028(3) 0.035(3) 0.015(3) 0.016(3) 0.009(3)
C6MA 0.026(3) 0.022(3) 0.022(3) 0.008(2) 0.007(2) 0.006(2)
C1NA 0.037(3) 0.013(2) 0.019(3) 0.003(2) 0.007(2) 0.011(2)
C2NA 0.024(3) 0.042(4) 0.028(3) 0.019(3) 0.010(2) 0.013(3)
C3NA 0.027(3) 0.046(4) 0.035(3) 0.019(3) 0.009(3) 0.009(3)
C4NA 0.039(4) 0.038(4) 0.021(3) 0.008(3) -0.002(3) 0.011(3)
C5NA 0.070(5) 0.031(3) 0.018(3) 0.009(3) -0.007(3) 0.005(3)
C6NA 0.060(5) 0.024(3) 0.026(3) 0.010(3) 0.000(3) -0.007(3)
C1OA 0.020(3) 0.024(3) 0.016(3) 0.007(2) 0.003(2) -0.002(2)
C2OA 0.017(2) 0.033(3) 0.015(3) 0.009(2) 0.004(2) 0.005(2)
C3OA 0.013(2) 0.027(3) 0.024(3) 0.004(2) 0.002(2) 0.007(2)
C4OA 0.021(3) 0.034(3) 0.019(3) 0.004(2) 0.010(2) 0.005(2)
C5OA 0.035(3) 0.040(4) 0.020(3) 0.013(3) 0.010(3) 0.001(3)
C6OA 0.045(4) 0.022(3) 0.021(3) 0.009(2) 0.013(3) 0.001(3)
O14 0.021(2) 0.068(4) 0.039(3) 0.028(3) -0.005(2) 0.002(2)
Si14 0.0145(7) 0.0537(11) 0.0330(9) 0.0301(9) -0.0012(6) 0.0000(7)
C1PA 0.018(3) 0.037(3) 0.038(3) 0.028(3) -0.005(2) -0.006(2)
C2PA 0.020(3) 0.019(3) 0.091(6) 0.023(4) 0.001(3) 0.000(2)
C3PA 0.029(4) 0.019(3) 0.113(8) 0.006(4) -0.013(4) -0.002(3)
C4PA 0.044(4) 0.023(3) 0.069(5) 0.017(3) -0.011(4) 0.007(3)
C5PA 0.039(4) 0.050(4) 0.033(4) 0.025(3) 0.006(3) 0.002(3)
C6PA 0.024(3) 0.050(4) 0.030(3) 0.021(3) -0.001(3) -0.009(3)
C1QA 0.022(3) 0.058(4) 0.035(3) 0.030(3) 0.004(3) 0.004(3)
C2QA 0.039(5) 0.177(12) 0.163(11) 0.157(11) 0.047(6) 0.041(6)
C3QA 0.048(5) 0.184(13) 0.182(12) 0.165(12) 0.072(7) 0.065(7)
C4QA 0.046(4) 0.047(4) 0.047(4) 0.030(3) 0.028(3) 0.012(3)
C5QA 0.038(4) 0.033(3) 0.037(4) 0.024(3) 0.007(3) 0.001(3)
C6QA 0.025(3) 0.042(4) 0.048(4) 0.028(3) 0.007(3) 0.005(3)
C1RA 0.016(3) 0.043(4) 0.028(3) 0.018(3) 0.005(2) 0.003(2)
C2RA 0.140(9) 0.024(4) 0.034(4) 0.015(3) -0.029(5) -0.010(5)
C3RA 0.140(10) 0.036(4) 0.028(4) 0.017(3) -0.007(5) 0.016(5)
C4RA 0.031(3) 0.033(3) 0.046(4) 0.016(3) 0.013(3) 0.012(3)
C5RA 0.131(10) 0.063(6) 0.052(6) -0.017(5) -0.033(6) 0.072(7)
C6RA 0.115(9) 0.091(7) 0.025(4) -0.005(4) -0.023(5) 0.077(7)
O15 0.025(2) 0.066(3) 0.030(2) 0.031(2) 0.0114(19) 0.007(2)
Si15 0.0174(7) 0.0341(8) 0.0183(7) 0.0135(6) 0.0046(6) 0.0007(6)
C1SA 0.028(3) 0.028(3) 0.021(3) 0.013(2) 0.003(2) -0.002(2)
C2SA 0.023(3) 0.028(3) 0.016(3) 0.006(2) 0.002(2) 0.002(2)
C3SA 0.021(3) 0.029(3) 0.026(3) 0.009(2) 0.003(2) 0.000(2)
C4SA 0.028(3) 0.028(3) 0.029(3) 0.007(3) -0.002(3) 0.001(2)
C5SA 0.033(3) 0.034(3) 0.019(3) 0.005(3) 0.000(2) -0.005(3)
C6SA 0.025(3) 0.035(3) 0.017(3) 0.008(2) 0.003(2) -0.006(2)
C1TA 0.018(3) 0.033(3) 0.026(3) 0.018(3) 0.004(2) -0.003(2)
C2TA 0.022(3) 0.035(3) 0.033(3) 0.020(3) 0.005(2) -0.002(2)
C3TA 0.028(3) 0.027(3) 0.049(4) 0.018(3) 0.006(3) -0.004(3)
C4TA 0.038(4) 0.025(3) 0.036(4) 0.005(3) 0.011(3) -0.001(3)
C5TA 0.043(4) 0.037(4) 0.025(3) 0.011(3) 0.008(3) 0.004(3)
C6TA 0.030(3) 0.028(3) 0.023(3) 0.014(2) 0.005(2) 0.003(2)
C1UA 0.030(3) 0.037(3) 0.019(3) 0.013(2) 0.012(2) 0.011(3)
C2UA 0.031(3) 0.052(4) 0.056(4) 0.038(4) 0.017(3) 0.010(3)
C3UA 0.051(5) 0.064(5) 0.077(6) 0.054(5) 0.032(4) 0.022(4)
C4UA 0.061(5) 0.057(5) 0.037(4) 0.030(4) 0.018(4) 0.031(4)
C5UA 0.061(5) 0.044(4) 0.030(4) 0.014(3) -0.004(3) 0.022(4)
C6UA 0.046(4) 0.038(4) 0.023(3) 0.008(3) -0.004(3) 0.009(3)
O16 0.043(3) 0.022(2) 0.031(2) 0.0102(18) 0.021(2) 0.0100(18)
Si16 0.0230(7) 0.0172(7) 0.0181(7) 0.0080(6) 0.0082(6) 0.0039(6)
C1VA 0.020(3) 0.020(3) 0.020(3) 0.008(2) 0.008(2) 0.009(2)
C2VA 0.024(3) 0.024(3) 0.020(3) 0.007(2) 0.008(2) 0.004(2)
C3VA 0.023(3) 0.033(3) 0.025(3) 0.016(3) 0.011(2) 0.012(2)
C4VA 0.026(3) 0.028(3) 0.042(4) 0.010(3) 0.020(3) 0.002(2)
C5VA 0.021(3) 0.054(4) 0.035(4) -0.001(3) 0.006(3) -0.015(3)
C6VA 0.022(3) 0.046(4) 0.025(3) 0.008(3) 0.008(2) -0.002(3)
C1WA 0.027(3) 0.018(3) 0.018(3) 0.008(2) 0.000(2) 0.000(2)
C2WA 0.102(7) 0.032(4) 0.034(4) 0.021(3) 0.037(4) 0.025(4)
C3WA 0.099(7) 0.038(4) 0.025(3) 0.021(3) 0.010(4) 0.004(4)
C4WA 0.050(4) 0.022(3) 0.047(4) 0.021(3) -0.023(3) -0.005(3)
C5WA 0.025(3) 0.023(3) 0.049(4) 0.016(3) 0.001(3) 0.004(2)
C6WA 0.021(3) 0.023(3) 0.031(3) 0.010(2) 0.003(2) 0.002(2)
C1ZA 0.022(3) 0.023(3) 0.021(3) 0.015(2) 0.010(2) 0.005(2)
C2ZA 0.038(3) 0.029(3) 0.030(3) 0.017(3) 0.013(3) 0.014(3)
C3ZA 0.031(3) 0.054(4) 0.041(4) 0.035(3) 0.008(3) 0.017(3)
C4ZA 0.023(3) 0.049(4) 0.038(4) 0.030(3) -0.004(3) -0.003(3)
C5ZA 0.027(3) 0.032(3) 0.046(4) 0.017(3) -0.009(3) -0.004(3)
C6ZA 0.022(3) 0.028(3) 0.044(4) 0.019(3) 0.001(3) 0.004(2)

loop_
_atom_type_symbol
_atom_type_description
_atom_type_scat_dispersion_real
_atom_type_scat_dispersion_imag
_atom_type_scat_source
C C 0.0181 0.0091 'International Tables Vol C Tables 4.2.6.8 and 6.1.1.4'
H H 0.0000 0.0000 'International Tables Vol C Tables 4.2.6.8 and 6.1.1.4'
O O 0.0492 0.0322 'International Tables Vol C Tables 4.2.6.8 and 6.1.1.4'
Si Si 0.2541 0.3302 'International Tables Vol C Tables 4.2.6.8 and 6.1.1.4'

loop_
_geom_angle_atom_site_label_1
_geom_angle_atom_site_label_2
_geom_angle_atom_site_label_3
_geom_angle
_geom_angle_site_symmetry_1
_geom_angle_site_symmetry_3
_geom_angle_publ_flag
Si1 O1 H1 109.4 . . ?
O1 Si1 C1B 109.8(2) . . ?
O1 Si1 C1A 107.7(2) . . ?
C1B Si1 C1A 108.9(2) . . ?
O1 Si1 C1C 110.6(2) . . ?
C1B Si1 C1C 110.6(2) . . ?
C1A Si1 C1C 109.2(2) . . ?
C6A C1A C2A 117.5(5) . . ?
C6A C1A Si1 123.6(4) . . ?
C2A C1A Si1 118.8(4) . . ?
C3A C2A C1A 121.3(5) . . ?
C3A C2A H2A 119.3 . . ?
C1A C2A H2A 119.3 . . ?
C4A C3A C2A 120.0(5) . . ?
C4A C3A H3A 120.0 . . ?
C2A C3A H3A 120.0 . . ?
C3A C4A C5A 119.9(5) . . ?
C3A C4A H4A 120.0 . . ?
C5A C4A H4A 120.0 . . ?
C4A C5A C6A 120.1(6) . . ?
C4A C5A H5A 119.9 . . ?
C6A C5A H5A 119.9 . . ?
C5A C6A C1A 121.1(5) . . ?
C5A C6A H6A 119.5 . . ?
C1A C6A H6A 119.5 . . ?
C6B C1B C2B 116.7(5) . . ?
C6B C1B Si1 121.8(4) . . ?
C2B C1B Si1 121.4(4) . . ?
C3B C2B C1B 121.5(5) . . ?
C3B C2B H2B 119.3 . . ?
C1B C2B H2B 119.3 . . ?
C2B C3B C4B 120.5(5) . . ?
C2B C3B H3B 119.8 . . ?
C4B C3B H3B 119.8 . . ?
C5B C4B C3B 119.0(5) . . ?
C5B C4B H4B 120.5 . . ?
C3B C4B H4B 120.5 . . ?
C4B C5B C6B 120.7(5) . . ?
C4B C5B H5B 119.6 . . ?
C6B C5B H5B 119.6 . . ?
C5B C6B C1B 121.6(5) . . ?
C5B C6B H6B 119.2 . . ?
C1B C6B H6B 119.2 . . ?
C2C C1C C6C 118.1(5) . . ?
C2C C1C Si1 123.4(4) . . ?
C6C C1C Si1 118.5(4) . . ?
C1C C2C C3C 120.7(5) . . ?
C1C C2C H2C 119.6 . . ?
C3C C2C H2C 119.6 . . ?
C4C C3C C2C 120.1(5) . . ?
C4C C3C H3C 119.9 . . ?
C2C C3C H3C 119.9 . . ?
C3C C4C C5C 119.7(5) . . ?
C3C C4C H4C 120.1 . . ?
C5C C4C H4C 120.1 . . ?
C4C C5C C6C 120.1(6) . . ?
C4C C5C H5C 120.0 . . ?
C6C C5C H5C 120.0 . . ?
C5C C6C C1C 121.2(6) . . ?
C5C C6C H6C 119.4 . . ?
C1C C6C H6C 119.4 . . ?
Si2 O2 H2 109.4 . . ?
O2 Si2 C1F 104.7(2) . . ?
O2 Si2 C1E 110.2(2) . . ?
C1F Si2 C1E 112.2(3) . . ?
O2 Si2 C1D 111.4(2) . . ?
C1F Si2 C1D 110.8(2) . . ?
C1E Si2 C1D 107.6(2) . . ?
C2D C1D C6D 117.2(5) . . ?
C2D C1D Si2 121.4(4) . . ?
C6D C1D Si2 121.3(5) . . ?
C3D C2D C1D 121.9(6) . . ?
C3D C2D H2D 119.1 . . ?
C1D C2D H2D 119.1 . . ?
C2D C3D C4D 119.7(6) . . ?
C2D C3D H3D 120.1 . . ?
C4D C3D H3D 120.1 . . ?
C5D C4D C3D 120.2(6) . . ?
C5D C4D H4D 119.9 . . ?
C3D C4D H4D 119.9 . . ?
C4D C5D C6D 120.0(6) . . ?
C4D C5D H5D 120.0 . . ?
C6D C5D H5D 120.0 . . ?
C5D C6D C1D 121.0(6) . . ?
C5D C6D H6D 119.5 . . ?
C1D C6D H6D 119.5 . . ?
C2E C1E C6E 116.2(6) . . ?
C2E C1E Si2 121.0(5) . . ?
C6E C1E Si2 122.4(4) . . ?
C3E C2E C1E 121.3(7) . . ?
C3E C2E H2E 119.3 . . ?
C1E C2E H2E 119.3 . . ?
C4E C3E C2E 120.6(7) . . ?
C4E C3E H3E 119.7 . . ?
C2E C3E H3E 119.7 . . ?
C5E C4E C3E 119.0(6) . . ?
C5E C4E H4E 120.5 . . ?
C3E C4E H4E 120.5 . . ?
C4E C5E C6E 120.5(7) . . ?
C4E C5E H5E 119.8 . . ?
C6E C5E H5E 119.8 . . ?
C5E C6E C1E 122.3(6) . . ?
C5E C6E H6E 118.9 . . ?
C1E C6E H6E 118.9 . . ?
C2F C1F C6F 115.9(6) . . ?
C2F C1F Si2 121.7(4) . . ?
C6F C1F Si2 122.4(5) . . ?
C1F C2F C3F 121.5(6) . . ?
C1F C2F H2F 119.2 . . ?
C3F C2F H2F 119.2 . . ?
C4F C3F C2F 120.4(7) . . ?
C4F C3F H3F 119.8 . . ?
C2F C3F H3F 119.8 . . ?
C5F C4F C3F 118.8(6) . . ?
C5F C4F H4F 120.6 . . ?
C3F C4F H4F 120.6 . . ?
C4F C5F C6F 120.4(7) . . ?
C4F C5F H5F 119.8 . . ?
C6F C5F H5F 119.8 . . ?
C1F C6F C5F 122.6(7) . . ?
C1F C6F H6F 118.7 . . ?
C5F C6F H6F 118.7 . . ?
Si3 O3 H3 109.6 . . ?
O3 Si3 C1H 108.6(2) . . ?
O3 Si3 C1G 108.9(2) . . ?
C1H Si3 C1G 109.2(3) . . ?
O3 Si3 C1I 106.1(2) . . ?
C1H Si3 C1I 112.3(3) . . ?
C1G Si3 C1I 111.6(2) . . ?
C2G C1G C6G 117.7(5) . . ?
C2G C1G Si3 123.3(5) . . ?
C6G C1G Si3 119.0(4) . . ?
C1G C2G C3G 121.2(6) . . ?
C1G C2G H2G 119.4 . . ?
C3G C2G H2G 119.4 . . ?
C4G C3G C2G 120.2(6) . . ?
C4G C3G H3G 119.9 . . ?
C2G C3G H3G 119.9 . . ?
C5G C4G C3G 119.5(6) . . ?
C5G C4G H4G 120.3 . . ?
C3G C4G H4G 120.3 . . ?
C4G C5G C6G 120.4(7) . . ?
C4G C5G H5G 119.8 . . ?
C6G C5G H5G 119.8 . . ?
C5G C6G C1G 121.1(6) . . ?
C5G C6G H6G 119.5 . . ?
C1G C6G H6G 119.5 . . ?
C6H C1H C2H 115.3(7) . . ?
C6H C1H Si3 119.9(5) . . ?
C2H C1H Si3 124.8(6) . . ?
C1H C2H C3H 122.1(9) . . ?
C1H C2H H2H 118.9 . . ?
C3H C2H H2H 118.9 . . ?
C4H C3H C2H 120.0(9) . . ?
C4H C3H H3H 120.0 . . ?
C2H C3H H3H 120.0 . . ?
C5H C4H C3H 119.1(8) . . ?
C5H C4H H4H 120.4 . . ?
C3H C4H H4H 120.4 . . ?
C4H C5H C6H 119.0(9) . . ?
C4H C5H H5H 120.5 . . ?
C6H C5H H5H 120.5 . . ?
C1H C6H C5H 124.1(8) . . ?
C1H C6H H6H 117.9 . . ?
C5H C6H H6H 117.9 . . ?
C2I C1I C6I 118.0(5) . . ?
C2I C1I Si3 120.9(4) . . ?
C6I C1I Si3 121.1(4) . . ?
C3I C2I C1I 121.1(5) . . ?
C3I C2I H2I 119.5 . . ?
C1I C2I H2I 119.5 . . ?
C2I C3I C4I 120.7(6) . . ?
C2I C3I H3I 119.6 . . ?
C4I C3I H3I 119.6 . . ?
C3I C4I C5I 119.3(6) . . ?
C3I C4I H4I 120.4 . . ?
C5I C4I H4I 120.4 . . ?
C6I C5I C4I 119.7(6) . . ?
C6I C5I H5I 120.2 . . ?
C4I C5I H5I 120.2 . . ?
C5I C6I C1I 121.2(6) . . ?
C5I C6I H6I 119.4 . . ?
C1I C6I H6I 119.4 . . ?
Si4 O4 H4 109.5 . . ?
O4 Si4 C1L 107.5(2) . . ?
O4 Si4 C1K 110.3(2) . . ?
C1L Si4 C1K 110.4(2) . . ?
O4 Si4 C1J 106.8(2) . . ?
C1L Si4 C1J 113.8(2) . . ?
C1K Si4 C1J 108.0(2) . . ?
C2J C1J C6J 116.5(6) . . ?
C2J C1J Si4 122.8(5) . . ?
C6J C1J Si4 120.5(4) . . ?
C1J C2J C3J 122.2(7) . . ?
C1J C2J H2J 118.9 . . ?
C3J C2J H2J 118.9 . . ?
C4J C3J C2J 121.0(7) . . ?
C4J C3J H3J 119.5 . . ?
C2J C3J H3J 119.5 . . ?
C3J C4J C5J 118.2(6) . . ?
C3J C4J H4J 120.9 . . ?
C5J C4J H4J 120.9 . . ?
C4J C5J C6J 121.3(7) . . ?
C4J C5J H5J 119.3 . . ?
C6J C5J H5J 119.3 . . ?
C1J C6J C5J 120.7(6) . . ?
C1J C6J H6J 119.6 . . ?
C5J C6J H6J 119.6 . . ?
C6K C1K C2K 117.2(5) . . ?
C6K C1K Si4 119.7(4) . . ?
C2K C1K Si4 123.1(4) . . ?
C3K C2K C1K 121.4(5) . . ?
C3K C2K H2K 119.3 . . ?
C1K C2K H2K 119.3 . . ?
C4K C3K C2K 120.2(6) . . ?
C4K C3K H3K 119.9 . . ?
C2K C3K H3K 119.9 . . ?
C3K C4K C5K 119.6(5) . . ?
C3K C4K H4K 120.2 . . ?
C5K C4K H4K 120.2 . . ?
C6K C5K C4K 119.8(5) . . ?
C6K C5K H5K 120.1 . . ?
C4K C5K H5K 120.1 . . ?
C5K C6K C1K 121.7(5) . . ?
C5K C6K H6K 119.1 . . ?
C1K C6K H6K 119.1 . . ?
C2L C1L C6L 118.1(5) . . ?
C2L C1L Si4 121.8(4) . . ?
C6L C1L Si4 120.1(4) . . ?
C1L C2L C3L 120.5(5) . . ?
C1L C2L H2L 119.7 . . ?
C3L C2L H2L 119.7 . . ?
C4L C3L C2L 120.5(5) . . ?
C4L C3L H3L 119.7 . . ?
C2L C3L H3L 119.7 . . ?
C5L C4L C3L 119.9(5) . . ?
C5L C4L H4L 120.1 . . ?
C3L C4L H4L 120.1 . . ?
C4L C5L C6L 119.8(5) . . ?
C4L C5L H5L 120.1 . . ?
C6L C5L H5L 120.1 . . ?
C5L C6L C1L 121.2(5) . . ?
C5L C6L H6L 119.4 . . ?
C1L C6L H6L 119.4 . . ?
Si5 O5 H5 109.4 . . ?
O5 Si5 C1O 107.2(2) . . ?
O5 Si5 C1M 108.8(2) . . ?
C1O Si5 C1M 111.4(2) . . ?
O5 Si5 C1N 109.7(2) . . ?
C1O Si5 C1N 108.8(2) . . ?
C1M Si5 C1N 110.9(2) . . ?
C6M C1M C2M 116.5(6) . . ?
C6M C1M Si5 121.0(4) . . ?
C2M C1M Si5 122.5(5) . . ?
C3M C2M C1M 121.4(7) . . ?
C3M C2M H2M 119.3 . . ?
C1M C2M H2M 119.3 . . ?
C4M C3M C2M 121.0(7) . . ?
C4M C3M H3M 119.5 . . ?
C2M C3M H3M 119.5 . . ?
C3M C4M C5M 119.7(6) . . ?
C3M C4M H4M 120.2 . . ?
C5M C4M H4M 120.2 . . ?
C4M C5M C6M 119.5(6) . . ?
C4M C5M H5M 120.3 . . ?
C6M C5M H5M 120.3 . . ?
C5M C6M C1M 122.0(6) . . ?
C5M C6M H6M 119.0 . . ?
C1M C6M H6M 119.0 . . ?
C6N C1N C2N 116.6(5) . . ?
C6N C1N Si5 123.5(4) . . ?
C2N C1N Si5 119.9(4) . . ?
C3N C2N C1N 121.2(5) . . ?
C3N C2N H2N 119.4 . . ?
C1N C2N H2N 119.4 . . ?
C4N C3N C2N 119.9(6) . . ?
C4N C3N H3N 120.1 . . ?
C2N C3N H3N 120.1 . . ?
C5N C4N C3N 119.6(6) . . ?
C5N C4N H4N 120.2 . . ?
C3N C4N H4N 120.2 . . ?
C4N C5N C6N 120.1(6) . . ?
C4N C5N H5N 120.0 . . ?
C6N C5N H5N 120.0 . . ?
C5N C6N C1N 122.6(6) . . ?
C5N C6N H6N 118.7 . . ?
C1N C6N H6N 118.7 . . ?
C6O C1O C2O 117.2(5) . . ?
C6O C1O Si5 121.5(4) . . ?
C2O C1O Si5 121.3(4) . . ?
C3O C2O C1O 121.1(6) . . ?
C3O C2O H2O 119.5 . . ?
C1O C2O H2O 119.5 . . ?
C2O C3O C4O 120.3(6) . . ?
C2O C3O H3O 119.9 . . ?
C4O C3O H3O 119.9 . . ?
C5O C4O C3O 119.6(6) . . ?
C5O C4O H4O 120.2 . . ?
C3O C4O H4O 120.2 . . ?
C4O C5O C6O 119.9(6) . . ?
C4O C5O H5O 120.1 . . ?
C6O C5O H5O 120.1 . . ?
C1O C6O C5O 122.0(6) . . ?
C1O C6O H6O 119.0 . . ?
C5O C6O H6O 119.0 . . ?
Si6 O6 H6 109.4 . . ?
O6 Si6 C1R 105.4(2) . . ?
O6 Si6 C1P 110.7(2) . . ?
C1R Si6 C1P 109.5(2) . . ?
O6 Si6 C1Q 108.5(2) . . ?
C1R Si6 C1Q 112.7(2) . . ?
C1P Si6 C1Q 110.0(2) . . ?
C6P C1P C2P 118.0(5) . . ?
C6P C1P Si6 123.9(4) . . ?
C2P C1P Si6 118.0(4) . . ?
C3P C2P C1P 121.0(5) . . ?
C3P C2P H2P 119.5 . . ?
C1P C2P H2P 119.5 . . ?
C4P C3P C2P 120.3(5) . . ?
C4P C3P H3P 119.8 . . ?
C2P C3P H3P 119.8 . . ?
C3P C4P C5P 119.8(5) . . ?
C3P C4P H4P 120.1 . . ?
C5P C4P H4P 120.1 . . ?
C6P C5P C4P 119.7(5) . . ?
C6P C5P H5P 120.2 . . ?
C4P C5P H5P 120.2 . . ?
C5P C6P C1P 121.2(5) . . ?
C5P C6P H6P 119.4 . . ?
C1P C6P H6P 119.4 . . ?
C2Q C1Q C6Q 117.2(5) . . ?
C2Q C1Q Si6 123.0(4) . . ?
C6Q C1Q Si6 119.8(4) . . ?
C1Q C2Q C3Q 121.9(5) . . ?
C1Q C2Q H2Q 119.1 . . ?
C3Q C2Q H2Q 119.1 . . ?
C4Q C3Q C2Q 120.0(5) . . ?
C4Q C3Q H3Q 120.0 . . ?
C2Q C3Q H3Q 120.0 . . ?
C3Q C4Q C5Q 119.9(5) . . ?
C3Q C4Q H4Q 120.1 . . ?
C5Q C4Q H4Q 120.1 . . ?
C4Q C5Q C6Q 119.7(5) . . ?
C4Q C5Q H5Q 120.1 . . ?
C6Q C5Q H5Q 120.1 . . ?
C5Q C6Q C1Q 121.3(5) . . ?
C5Q C6Q H6Q 119.3 . . ?
C1Q C6Q H6Q 119.3 . . ?
C2R C1R C6R 117.5(5) . . ?
C2R C1R Si6 122.3(4) . . ?
C6R C1R Si6 120.2(4) . . ?
C3R C2R C1R 121.8(5) . . ?
C3R C2R H2R 119.1 . . ?
C1R C2R H2R 119.1 . . ?
C2R C3R C4R 120.0(5) . . ?
C2R C3R H3R 120.0 . . ?
C4R C3R H3R 120.0 . . ?
C5R C4R C3R 119.5(5) . . ?
C5R C4R H4R 120.2 . . ?
C3R C4R H4R 120.2 . . ?
C4R C5R C6R 120.4(5) . . ?
C4R C5R H5R 119.8 . . ?
C6R C5R H5R 119.8 . . ?
C5R C6R C1R 120.9(5) . . ?
C5R C6R H6R 119.5 . . ?
C1R C6R H6R 119.5 . . ?
Si7 O7 H7 109.1 . . ?
O7 Si7 C1UU 111.2(4) . . ?
O7 Si7 C1T 106.2(2) . . ?
C1UU Si7 C1T 109.0(4) . . ?
O7 Si7 C1S 109.9(2) . . ?
C1UU Si7 C1S 108.4(3) . . ?
C1T Si7 C1S 112.1(3) . . ?
O7 Si7 C1U 109(2) . . ?
C1T Si7 C1U 109(2) . . ?
C1S Si7 C1U 111(2) . . ?
O7 Si7 C1UR 108.4(7) . . ?
C1T Si7 C1UR 112.9(8) . . ?
C1S Si7 C1UR 107.3(7) . . ?
C6S C1S C2S 118.3(6) . . ?
C6S C1S Si7 121.4(5) . . ?
C2S C1S Si7 120.1(5) . . ?
C3S C2S C1S 120.6(6) . . ?
C3S C2S H2S 119.7 . . ?
C1S C2S H2S 119.7 . . ?
C4S C3S C2S 120.1(7) . . ?
C4S C3S H3S 120.0 . . ?
C2S C3S H3S 120.0 . . ?
C5S C4S C3S 120.2(6) . . ?
C5S C4S H4S 119.9 . . ?
C3S C4S H4S 119.9 . . ?
C4S C5S C6S 120.1(6) . . ?
C4S C5S H5S 120.0 . . ?
C6S C5S H5S 120.0 . . ?
C1S C6S C5S 120.8(6) . . ?
C1S C6S H6S 119.6 . . ?
C5S C6S H6S 119.6 . . ?
C2T C1T C6T 116.5(6) . . ?
C2T C1T Si7 121.3(5) . . ?
C6T C1T Si7 122.2(5) . . ?
C1T C2T C3T 121.6(7) . . ?
C1T C2T H2T 119.2 . . ?
C3T C2T H2T 119.2 . . ?
C4T C3T C2T 121.2(7) . . ?
C4T C3T H3T 119.4 . . ?
C2T C3T H3T 119.4 . . ?
C5T C4T C3T 118.0(7) . . ?
C5T C4T H4T 121.0 . . ?
C3T C4T H4T 121.0 . . ?
C4T C5T C6T 121.5(6) . . ?
C4T C5T H5T 119.2 . . ?
C6T C5T H5T 119.2 . . ?
C1T C6T C5T 121.1(6) . . ?
C1T C6T H6T 119.4 . . ?
C5T C6T H6T 119.4 . . ?
C2U C1U C6U 112(5) . . ?
C2U C1U Si7 125(4) . . ?
C6U C1U Si7 124(5) . . ?
C3U C2U C1U 125(3) . . ?
C3U C2U H2U 117.3 . . ?
C1U C2U H2U 117.3 . . ?
C4U C3U C2U 124(3) . . ?
C4U C3U H3U 118.2 . . ?
C2U C3U H3U 118.2 . . ?
C3U C4U C5U 117(4) . . ?
C3U C4U H4U 121.5 . . ?
C5U C4U H4U 121.5 . . ?
C4U C5U C6U 121(4) . . ?
C4U C5U H5U 119.6 . . ?
C6U C5U H5U 119.6 . . ?
C1U C6U C5U 120(5) . . ?
C1U C6U H6U 119.8 . . ?
C5U C6U H6U 119.8 . . ?
C2UR C1UR C6UR 120.0 . . ?
C2UR C1UR Si7 122.1(10) . . ?
C6UR C1UR Si7 117.7(10) . . ?
C3UR C2UR C1UR 120.0 . . ?
C3UR C2UR H2UR 120.0 . . ?
C1UR C2UR H2UR 120.0 . . ?
C2UR C3UR C4UR 120.0 . . ?
C2UR C3UR H3UR 120.0 . . ?
C4UR C3UR H3UR 120.0 . . ?
C5UR C4UR C3UR 120.0 . . ?
C5UR C4UR H4UR 120.0 . . ?
C3UR C4UR H4UR 120.0 . . ?
C6UR C5UR C4UR 120.0 . . ?
C6UR C5UR H5UR 120.0 . . ?
C4UR C5UR H5UR 120.0 . . ?
C5UR C6UR C1UR 120.0 . . ?
C5UR C6UR H6UR 120.0 . . ?
C1UR C6UR H6UR 120.0 . . ?
C2UU C1UU C6UU 120.0 . . ?
C2UU C1UU Si7 118.2(5) . . ?
C6UU C1UU Si7 121.8(5) . . ?
C3UU C2UU C1UU 120.0 . . ?
C3UU C2UU H2UU 120.0 . . ?
C1UU C2UU H2UU 120.0 . . ?
C4UU C3UU C2UU 120.0 . . ?
C4UU C3UU H3UU 120.0 . . ?
C2UU C3UU H3UU 120.0 . . ?
C5UU C4UU C3UU 120.0 . . ?
C5UU C4UU H4UU 120.0 . . ?
C3UU C4UU H4UU 120.0 . . ?
C6UU C5UU C4UU 120.0 . . ?
C6UU C5UU H5UU 120.0 . . ?
C4UU C5UU H5UU 120.0 . . ?
C5UU C6UU C1UU 120.0 . . ?
C5UU C6UU H6UU 120.0 . . ?
C1UU C6UU H6UU 120.0 . . ?
Si8 O8 H8 109.2 . . ?
O8 Si8 C1Z 105.9(2) . . ?
O8 Si8 C1W 109.0(3) . . ?
C1Z Si8 C1W 109.2(3) . . ?
O8 Si8 C1V 109.1(3) . . ?
C1Z Si8 C1V 111.0(3) . . ?
C1W Si8 C1V 112.4(3) . . ?
C2V C1V C6V 118.0(7) . . ?
C2V C1V Si8 121.7(6) . . ?
C6V C1V Si8 120.3(5) . . ?
C1V C2V C3V 120.8(8) . . ?
C1V C2V H2V 119.6 . . ?
C3V C2V H2V 119.6 . . ?
C4V C3V C2V 120.4(9) . . ?
C4V C3V H3V 119.8 . . ?
C2V C3V H3V 119.8 . . ?
C3V C4V C5V 119.6(7) . . ?
C3V C4V H4V 120.2 . . ?
C5V C4V H4V 120.2 . . ?
C6V C5V C4V 120.1(8) . . ?
C6V C5V H5V 119.6 . . ?
C4V C5V H5V 120.3 . . ?
C5V C6V C1V 121.2(7) . . ?
C5V C6V H6V 119.4 . . ?
C1V C6V H6V 119.4 . . ?
C6W C1W C2W 116.9(6) . . ?
C6W C1W Si8 120.5(5) . . ?
C2W C1W Si8 122.6(5) . . ?
C3W C2W C1W 121.5(6) . . ?
C3W C2W H2W 119.2 . . ?
C1W C2W H2W 119.2 . . ?
C2W C3W C4W 120.5(6) . . ?
C2W C3W H3W 119.8 . . ?
C4W C3W H3W 119.8 . . ?
C5W C4W C3W 118.4(7) . . ?
C5W C4W H4W 120.8 . . ?
C3W C4W H4W 120.8 . . ?
C6W C5W C4W 121.2(7) . . ?
C6W C5W H5W 119.4 . . ?
C4W C5W H5W 119.4 . . ?
C5W C6W C1W 121.5(6) . . ?
C5W C6W H6W 119.3 . . ?
C1W C6W H6W 119.3 . . ?
C2Z C1Z C6Z 117.9(5) . . ?
C2Z C1Z Si8 119.4(4) . . ?
C6Z C1Z Si8 122.7(4) . . ?
C3Z C2Z C1Z 121.7(5) . . ?
C3Z C2Z H2Z 119.2 . . ?
C1Z C2Z H2Z 119.2 . . ?
C4Z C3Z C2Z 118.9(6) . . ?
C4Z C3Z H3Z 120.5 . . ?
C2Z C3Z H3Z 120.5 . . ?
C5Z C4Z C3Z 121.1(6) . . ?
C5Z C4Z H4Z 119.4 . . ?
C3Z C4Z H4Z 119.4 . . ?
C4Z C5Z C6Z 119.1(6) . . ?
C4Z C5Z H5Z 120.5 . . ?
C6Z C5Z H5Z 120.5 . . ?
C5Z C6Z C1Z 121.3(6) . . ?
C5Z C6Z H6Z 119.4 . . ?
C1Z C6Z H6Z 119.4 . . ?
Si9 O9 H9 109.4 . . ?
O9 Si9 C1CA 109.9(2) . . ?
O9 Si9 C1BA 106.5(2) . . ?
C1CA Si9 C1BA 112.0(3) . . ?
O9 Si9 C1AA 108.4(2) . . ?
C1CA Si9 C1AA 108.7(2) . . ?
C1BA Si9 C1AA 111.3(3) . . ?
C2AA C1AA C6AA 117.4(5) . . ?
C2AA C1AA Si9 120.3(4) . . ?
C6AA C1AA Si9 122.1(4) . . ?
C3AA C2AA C1AA 121.3(6) . . ?
C3AA C2AA H2AA 119.4 . . ?
C1AA C2AA H2AA 119.4 . . ?
C4AA C3AA C2AA 120.5(6) . . ?
C4AA C3AA H3AA 119.7 . . ?
C2AA C3AA H3AA 119.7 . . ?
C5AA C4AA C3AA 118.9(5) . . ?
C5AA C4AA H4AA 120.6 . . ?
C3AA C4AA H4AA 120.6 . . ?
C4AA C5AA C6AA 121.0(6) . . ?
C4AA C5AA H5AA 119.5 . . ?
C6AA C5AA H5AA 119.5 . . ?
C5AA C6AA C1AA 120.9(6) . . ?
C5AA C6AA H6AA 119.5 . . ?
C1AA C6AA H6AA 119.5 . . ?
C6BA C1BA C2BA 117.0(5) . . ?
C6BA C1BA Si9 124.1(4) . . ?
C2BA C1BA Si9 118.9(5) . . ?
C3BA C2BA C1BA 121.4(6) . . ?
C3BA C2BA H2BA 119.3 . . ?
C1BA C2BA H2BA 119.3 . . ?
C2BA C3BA C4BA 120.5(6) . . ?
C2BA C3BA H3BA 119.7 . . ?
C4BA C3BA H3BA 119.7 . . ?
C3BA C4BA C5BA 119.2(6) . . ?
C3BA C4BA H4BA 120.4 . . ?
C5BA C4BA H4BA 120.4 . . ?
C6BA C5BA C4BA 120.2(6) . . ?
C6BA C5BA H5BA 119.9 . . ?
C4BA C5BA H5BA 119.9 . . ?
C5BA C6BA C1BA 121.7(5) . . ?
C5BA C6BA H6BA 119.2 . . ?
C1BA C6BA H6BA 119.2 . . ?
C6CA C1CA C2CA 117.6(5) . . ?
C6CA C1CA Si9 122.5(4) . . ?
C2CA C1CA Si9 119.9(4) . . ?
C3CA C2CA C1CA 121.3(5) . . ?
C3CA C2CA H2CA 119.3 . . ?
C1CA C2CA H2CA 119.3 . . ?
C4CA C3CA C2CA 119.5(6) . . ?
C4CA C3CA H3CA 120.2 . . ?
C2CA C3CA H3CA 120.2 . . ?
C3CA C4CA C5CA 120.0(5) . . ?
C3CA C4CA H4CA 120.0 . . ?
C5CA C4CA H4CA 120.0 . . ?
C4CA C5CA C6CA 118.9(5) . . ?
C4CA C5CA H5CA 120.5 . . ?
C6CA C5CA H5CA 120.5 . . ?
C1CA C6CA C5CA 122.5(5) . . ?
C1CA C6CA H6CA 118.7 . . ?
C5CA C6CA H6CA 118.7 . . ?
Si10 O10 H10 109.7 . . ?
O10 Si10 C1FA 108.5(2) . . ?
O10 Si10 C1EA 108.1(2) . . ?
C1FA Si10 C1EA 110.8(2) . . ?
O10 Si10 C1DA 106.4(2) . . ?
C1FA Si10 C1DA 113.2(2) . . ?
C1EA Si10 C1DA 109.6(2) . . ?
C6DA C1DA C2DA 116.7(6) . . ?
C6DA C1DA Si10 122.7(5) . . ?
C2DA C1DA Si10 120.5(4) . . ?
C3DA C2DA C1DA 121.9(7) . . ?
C3DA C2DA H2DA 119.1 . . ?
C1DA C2DA H2DA 119.1 . . ?
C4DA C3DA C2DA 120.4(7) . . ?
C4DA C3DA H3DA 119.8 . . ?
C2DA C3DA H3DA 119.8 . . ?
C3DA C4DA C5DA 120.0(6) . . ?
C3DA C4DA H4DA 120.0 . . ?
C5DA C4DA H4DA 120.0 . . ?
C4DA C5DA C6DA 119.0(7) . . ?
C4DA C5DA H5DA 120.5 . . ?
C6DA C5DA H5DA 120.5 . . ?
C1DA C6DA C5DA 121.9(7) . . ?
C1DA C6DA H6DA 119.1 . . ?
C5DA C6DA H6DA 119.1 . . ?
C2EA C1EA C6EA 117.3(5) . . ?
C2EA C1EA Si10 123.6(4) . . ?
C6EA C1EA Si10 119.1(4) . . ?
C1EA C2EA C3EA 122.0(6) . . ?
C1EA C2EA H2EA 119.0 . . ?
C3EA C2EA H2EA 119.0 . . ?
C4EA C3EA C2EA 119.2(6) . . ?
C4EA C3EA H3EA 120.4 . . ?
C2EA C3EA H3EA 120.4 . . ?
C3EA C4EA C5EA 120.4(6) . . ?
C3EA C4EA H4EA 119.8 . . ?
C5EA C4EA H4EA 119.8 . . ?
C6EA C5EA C4EA 119.7(6) . . ?
C6EA C5EA H5EA 120.2 . . ?
C4EA C5EA H5EA 120.2 . . ?
C5EA C6EA C1EA 121.4(6) . . ?
C5EA C6EA H6EA 119.3 . . ?
C1EA C6EA H6EA 119.3 . . ?
C6FA C1FA C2FA 117.8(5) . . ?
C6FA C1FA Si10 122.8(4) . . ?
C2FA C1FA Si10 119.4(5) . . ?
C3FA C2FA C1FA 120.9(6) . . ?
C3FA C2FA H2FA 119.5 . . ?
C1FA C2FA H2FA 119.5 . . ?
C4FA C3FA C2FA 120.1(6) . . ?
C4FA C3FA H3FA 120.0 . . ?
C2FA C3FA H3FA 120.0 . . ?
C3FA C4FA C5FA 120.1(6) . . ?
C3FA C4FA H4FA 119.9 . . ?
C5FA C4FA H4FA 119.9 . . ?
C6FA C5FA C4FA 119.1(6) . . ?
C6FA C5FA H5FA 120.4 . . ?
C4FA C5FA H5FA 120.4 . . ?
C5FA C6FA C1FA 121.9(6) . . ?
C5FA C6FA H6FA 119.1 . . ?
C1FA C6FA H6FA 119.1 . . ?
Si11 O11 H11 109.5 . . ?
O11 Si11 C1GA 107.7(2) . . ?
C6GA C1GA C2GA 117.2(5) . . ?
C6GA C1GA Si11 119.3(4) . . ?
C2GA C1GA Si11 123.4(5) . . ?
C1GA C2GA C3GA 120.7(6) . . ?
C1GA C2GA H2GA 119.6 . . ?
C3GA C2GA H2GA 119.6 . . ?
C4GA C3GA C2GA 121.4(6) . . ?
C4GA C3GA H3GA 119.3 . . ?
C2GA C3GA H3GA 119.3 . . ?
C3GA C4GA C5GA 118.9(6) . . ?
C3GA C4GA H4GA 120.5 . . ?
C5GA C4GA H4GA 120.5 . . ?
C4GA C5GA C6GA 120.0(6) . . ?
C4GA C5GA H5GA 120.0 . . ?
C6GA C5GA H5GA 120.0 . . ?
C1GA C6GA C5GA 121.8(6) . . ?
C1GA C6GA H6GA 119.1 . . ?
C5GA C6GA H6GA 119.1 . . ?
C2HA C1HA C6HA 120.0 . . ?
C1HA C2HA C3HA 120.0 . . ?
C1HA C2HA H2HA 120.0 . . ?
C3HA C2HA H2HA 120.0 . . ?
C4HA C3HA C2HA 120.0 . . ?
C4HA C3HA H3HA 120.0 . . ?
C2HA C3HA H3HA 120.0 . . ?
C3HA C4HA C5HA 120.0 . . ?
C3HA C4HA H4HA 120.0 . . ?
C5HA C4HA H4HA 120.0 . . ?
C6HA C5HA C4HA 120.0 . . ?
C6HA C5HA H5HA 120.0 . . ?
C4HA C5HA H5HA 120.0 . . ?
C5HA C6HA C1HA 120.0 . . ?
C5HA C6HA H6HA 120.0 . . ?
C1HA C6HA H6HA 120.0 . . ?
C2HB C1HB C6HB 120.0 . . ?
C3HB C2HB C1HB 120.0 . . ?
C3HB C2HB H2HB 120.0 . . ?
C1HB C2HB H2HB 120.0 . . ?
C2HB C3HB C4HB 120.0 . . ?
C2HB C3HB H3HB 120.0 . . ?
C4HB C3HB H3HB 120.0 . . ?
C5HB C4HB C3HB 120.0 . . ?
C5HB C4HB H4HB 120.0 . . ?
C3HB C4HB H4HB 120.0 . . ?
C4HB C5HB C6HB 120.0 . . ?
C4HB C5HB H5HB 120.0 . . ?
C6HB C5HB H5HB 120.0 . . ?
C5HB C6HB C1HB 120.0 . . ?
C5HB C6HB H6HB 120.0 . . ?
C1HB C6HB H6HB 120.0 . . ?
C2IA C1IA C6IA 120.0 . . ?
C1IA C2IA C3IA 120.0 . . ?
C1IA C2IA H2IA 120.0 . . ?
C3IA C2IA H2IA 120.0 . . ?
C4IA C3IA C2IA 120.0 . . ?
C4IA C3IA H3IA 120.0 . . ?
C2IA C3IA H3IA 120.0 . . ?
C5IA C4IA C3IA 120.0 . . ?
C5IA C4IA H4IA 120.0 . . ?
C3IA C4IA H4IA 120.0 . . ?
C4IA C5IA C6IA 120.0 . . ?
C4IA C5IA H5IA 120.0 . . ?
C6IA C5IA H5IA 120.0 . . ?
C5IA C6IA C1IA 120.0 . . ?
C5IA C6IA H6IA 120.0 . . ?
C1IA C6IA H6IA 120.0 . . ?
C2IB C1IB C6IB 120.0 . . ?
C1IB C2IB C3IB 120.0 . . ?
C1IB C2IB H2IB 120.0 . . ?
C3IB C2IB H2IB 120.0 . . ?
C4IB C3IB C2IB 120.0 . . ?
C4IB C3IB H3IB 120.0 . . ?
C2IB C3IB H3IB 120.0 . . ?
C3IB C4IB C5IB 120.0 . . ?
C3IB C4IB H4IB 120.0 . . ?
C5IB C4IB H4IB 120.0 . . ?
C6IB C5IB C4IB 120.0 . . ?
C6IB C5IB H5IB 120.0 . . ?
C4IB C5IB H5IB 120.0 . . ?
C5IB C6IB C1IB 120.0 . . ?
C5IB C6IB H6IB 120.0 . . ?
C1IB C6IB H6IB 120.0 . . ?
Si12 O12 H12 109.5 . . ?
O12 Si12 C1LA 108.3(3) . . ?
C2JA C1JA C6JA 120.0 . . ?
C3JA C2JA C1JA 120.0 . . ?
C3JA C2JA H2JA 120.0 . . ?
C1JA C2JA H2JA 120.0 . . ?
C2JA C3JA C4JA 120.0 . . ?
C2JA C3JA H3JA 120.0 . . ?
C4JA C3JA H3JA 120.0 . . ?
C5JA C4JA C3JA 120.0 . . ?
C5JA C4JA H4JA 120.0 . . ?
C3JA C4JA H4JA 120.0 . . ?
C4JA C5JA C6JA 120.0 . . ?
C4JA C5JA H5JA 120.0 . . ?
C6JA C5JA H5JA 120.0 . . ?
C5JA C6JA C1JA 120.0 . . ?
C5JA C6JA H6JA 120.0 . . ?
C1JA C6JA H6JA 120.0 . . ?
C2JB C1JB C6JB 120.0 . . ?
C3JB C2JB C1JB 120.0 . . ?
C3JB C2JB H2JB 120.0 . . ?
C1JB C2JB H2JB 120.0 . . ?
C2JB C3JB C4JB 120.0 . . ?
C2JB C3JB H3JB 120.0 . . ?
C4JB C3JB H3JB 120.0 . . ?
C3JB C4JB C5JB 120.0 . . ?
C3JB C4JB H4JB 120.0 . . ?
C5JB C4JB H4JB 120.0 . . ?
C4JB C5JB C6JB 120.0 . . ?
C4JB C5JB H5JB 120.0 . . ?
C6JB C5JB H5JB 120.0 . . ?
C5JB C6JB C1JB 120.0 . . ?
C5JB C6JB H6JB 120.0 . . ?
C1JB C6JB H6JB 120.0 . . ?
C2KA C1KA C6KA 120.0 . . ?
C3KA C2KA C1KA 120.0 . . ?
C3KA C2KA H2KA 120.0 . . ?
C1KA C2KA H2KA 120.0 . . ?
C2KA C3KA C4KA 120.0 . . ?
C2KA C3KA H3KA 120.0 . . ?
C4KA C3KA H3KA 120.0 . . ?
C3KA C4KA C5KA 120.0 . . ?
C3KA C4KA H4KA 120.0 . . ?
C5KA C4KA H4KA 120.0 . . ?
C6KA C5KA C4KA 120.0 . . ?
C6KA C5KA H5KA 120.0 . . ?
C4KA C5KA H5KA 120.0 . . ?
C5KA C6KA C1KA 120.0 . . ?
C5KA C6KA H6KA 120.0 . . ?
C1KA C6KA H6KA 120.0 . . ?
C2KB C1KB C6KB 120.0 . . ?
C1KB C2KB C3KB 120.0 . . ?
C1KB C2KB H2KB 120.0 . . ?
C3KB C2KB H2KB 120.0 . . ?
C4KB C3KB C2KB 120.0 . . ?
C4KB C3KB H3KB 120.0 . . ?
C2KB C3KB H3KB 120.0 . . ?
C3KB C4KB C5KB 120.0 . . ?
C3KB C4KB H4KB 120.0 . . ?
C5KB C4KB H4KB 120.0 . . ?
C6KB C5KB C4KB 120.0 . . ?
C6KB C5KB H5KB 120.0 . . ?
C4KB C5KB H5KB 120.0 . . ?
C5KB C6KB C1KB 120.0 . . ?
C5KB C6KB H6KB 120.0 . . ?
C1KB C6KB H6KB 120.0 . . ?
C2LA C1LA C6LA 118.3(6) . . ?
C2LA C1LA Si12 120.3(5) . . ?
C6LA C1LA Si12 121.4(5) . . ?
C3LA C2LA C1LA 121.3(7) . . ?
C3LA C2LA H2LA 119.3 . . ?
C1LA C2LA H2LA 119.3 . . ?
C2LA C3LA C4LA 119.1(7) . . ?
C2LA C3LA H3LA 120.4 . . ?
C4LA C3LA H3LA 120.4 . . ?
C5LA C4LA C3LA 120.0(7) . . ?
C5LA C4LA H331 120.0 . . ?
C3LA C4LA H331 120.0 . . ?
C4LA C5LA C6LA 121.3(7) . . ?
C4LA C5LA H5LA 119.3 . . ?
C6LA C5LA H5LA 119.3 . . ?
C5LA C6LA C1LA 119.9(6) . . ?
C5LA C6LA H6LA 120.0 . . ?
C1LA C6LA H6LA 120.0 . . ?
Si13 O13 H13 109.6 . . ?
O13 Si13 C1MA 110.3(3) . . ?
O13 Si13 C1OA 108.9(2) . . ?
C1MA Si13 C1OA 110.8(3) . . ?
O13 Si13 C1NA 105.4(2) . . ?
C1MA Si13 C1NA 109.4(3) . . ?
C1OA Si13 C1NA 111.9(2) . . ?
C6MA C1MA C2MA 117.3(6) . . ?
C6MA C1MA Si13 124.3(4) . . ?
C2MA C1MA Si13 118.4(5) . . ?
C3MA C2MA C1MA 121.0(7) . . ?
C3MA C2MA H2MA 119.5 . . ?
C1MA C2MA H2MA 119.5 . . ?
C2MA C3MA C4MA 121.0(7) . . ?
C2MA C3MA H3MA 119.5 . . ?
C4MA C3MA H3MA 119.5 . . ?
C5MA C4MA C3MA 119.1(7) . . ?
C5MA C4MA H4MA 120.5 . . ?
C3MA C4MA H4MA 120.5 . . ?
C4MA C5MA C6MA 119.3(6) . . ?
C4MA C5MA H5MA 120.4 . . ?
C6MA C5MA H5MA 120.4 . . ?
C1MA C6MA C5MA 122.4(5) . . ?
C1MA C6MA H6MA 118.8 . . ?
C5MA C6MA H6MA 118.8 . . ?
C6NA C1NA C2NA 117.9(6) . . ?
C6NA C1NA Si13 122.1(5) . . ?
C2NA C1NA Si13 120.0(4) . . ?
C3NA C2NA C1NA 121.2(6) . . ?
C3NA C2NA H2NA 119.4 . . ?
C1NA C2NA H2NA 119.4 . . ?
C2NA C3NA C4NA 120.0(6) . . ?
C2NA C3NA H3NA 120.0 . . ?
C4NA C3NA H3NA 120.0 . . ?
C5NA C4NA C3NA 119.5(6) . . ?
C5NA C4NA H4NA 120.2 . . ?
C3NA C4NA H4NA 120.2 . . ?
C4NA C5NA C6NA 120.5(6) . . ?
C4NA C5NA H5NA 119.8 . . ?
C6NA C5NA H5NA 119.8 . . ?
C1NA C6NA C5NA 120.9(6) . . ?
C1NA C6NA H6NA 119.5 . . ?
C5NA C6NA H6NA 119.5 . . ?
C6OA C1OA C2OA 117.8(5) . . ?
C6OA C1OA Si13 122.1(4) . . ?
C2OA C1OA Si13 120.2(4) . . ?
C3OA C2OA C1OA 121.4(5) . . ?
C3OA C2OA H2OA 119.3 . . ?
C1OA C2OA H2OA 119.3 . . ?
C2OA C3OA C4OA 119.9(6) . . ?
C2OA C3OA H3OA 120.0 . . ?
C4OA C3OA H3OA 120.0 . . ?
C5OA C4OA C3OA 119.7(5) . . ?
C5OA C4OA H178 120.1 . . ?
C3OA C4OA H178 120.1 . . ?
C4OA C5OA C6OA 120.4(6) . . ?
C4OA C5OA H5OA 119.8 . . ?
C6OA C5OA H5OA 119.8 . . ?
C1OA C6OA C5OA 120.8(6) . . ?
C1OA C6OA H6OA 119.6 . . ?
C5OA C6OA H6OA 119.6 . . ?
Si14 O14 H14 109.5 . . ?
O14 Si14 C1RA 110.2(3) . . ?
O14 Si14 C1PA 109.1(3) . . ?
C1RA Si14 C1PA 109.4(3) . . ?
O14 Si14 C1QA 106.7(3) . . ?
C1RA Si14 C1QA 111.0(3) . . ?
C1PA Si14 C1QA 110.3(3) . . ?
C2PA C1PA C6PA 116.5(7) . . ?
C2PA C1PA Si14 122.4(5) . . ?
C6PA C1PA Si14 121.0(5) . . ?
C3PA C2PA C1PA 121.6(7) . . ?
C3PA C2PA H2PA 119.2 . . ?
C1PA C2PA H2PA 119.2 . . ?
C2PA C3PA C4PA 120.6(7) . . ?
C2PA C3PA H3PA 119.7 . . ?
C4PA C3PA H3PA 119.7 . . ?
C5PA C4PA C3PA 118.7(8) . . ?
C5PA C4PA H4PA 120.7 . . ?
C3PA C4PA H4PA 120.7 . . ?
C6PA C5PA C4PA 120.8(7) . . ?
C6PA C5PA H5PA 119.6 . . ?
C4PA C5PA H5PA 119.6 . . ?
C5PA C6PA C1PA 121.8(6) . . ?
C5PA C6PA H6PA 119.1 . . ?
C1PA C6PA H6PA 119.1 . . ?
C2QA C1QA C6QA 117.9(6) . . ?
C2QA C1QA Si14 122.1(5) . . ?
C6QA C1QA Si14 120.1(5) . . ?
C1QA C2QA C3QA 120.9(8) . . ?
C1QA C2QA H2QA 119.6 . . ?
C3QA C2QA H2QA 119.6 . . ?
C4QA C3QA C2QA 120.0(8) . . ?
C4QA C3QA H3QA 120.0 . . ?
C2QA C3QA H3QA 120.0 . . ?
C5QA C4QA C3QA 119.7(6) . . ?
C5QA C4QA H4QA 120.2 . . ?
C3QA C4QA H4QA 120.2 . . ?
C4QA C5QA C6QA 120.5(6) . . ?
C4QA C5QA H5QA 119.7 . . ?
C6QA C5QA H5QA 119.7 . . ?
C5QA C6QA C1QA 120.8(6) . . ?
C5QA C6QA H6QA 119.6 . . ?
C1QA C6QA H6QA 119.6 . . ?
C6RA C1RA C2RA 115.5(7) . . ?
C6RA C1RA Si14 122.0(5) . . ?
C2RA C1RA Si14 122.5(5) . . ?
C1RA C2RA C3RA 122.6(7) . . ?
C1RA C2RA H2RA 118.7 . . ?
C3RA C2RA H2RA 118.7 . . ?
C4RA C3RA C2RA 120.6(7) . . ?
C4RA C3RA H3RA 119.7 . . ?
C2RA C3RA H3RA 119.7 . . ?
C5RA C4RA C3RA 117.6(7) . . ?
C5RA C4RA H4RA 121.2 . . ?
C3RA C4RA H4RA 121.2 . . ?
C4RA C5RA C6RA 121.1(8) . . ?
C4RA C5RA H5RA 119.4 . . ?
C6RA C5RA H5RA 119.4 . . ?
C1RA C6RA C5RA 122.3(7) . . ?
C1RA C6RA H6RA 118.8 . . ?
C5RA C6RA H6RA 118.8 . . ?
Si15 O15 H15 109.5 . . ?
O15 Si15 C1TA 106.0(3) . . ?
O15 Si15 C1UA 108.9(3) . . ?
C1TA Si15 C1UA 111.1(3) . . ?
O15 Si15 C1SA 109.2(2) . . ?
C1TA Si15 C1SA 110.0(3) . . ?
C1UA Si15 C1SA 111.5(3) . . ?
C2SA C1SA C6SA 118.4(5) . . ?
C2SA C1SA Si15 119.8(4) . . ?
C6SA C1SA Si15 121.8(4) . . ?
C3SA C2SA C1SA 121.4(5) . . ?
C3SA C2SA H2SA 119.3 . . ?
C1SA C2SA H2SA 119.3 . . ?
C2SA C3SA C4SA 120.7(6) . . ?
C2SA C3SA H3SA 119.6 . . ?
C4SA C3SA H3SA 119.6 . . ?
C3SA C4SA C5SA 119.1(6) . . ?
C3SA C4SA H4SA 120.4 . . ?
C5SA C4SA H4SA 120.4 . . ?
C4SA C5SA C6SA 120.2(6) . . ?
C4SA C5SA H5SA 119.9 . . ?
C6SA C5SA H5SA 119.9 . . ?
C1SA C6SA C5SA 120.1(6) . . ?
C1SA C6SA H6SA 119.9 . . ?
C5SA C6SA H6SA 119.9 . . ?
C6TA C1TA C2TA 117.7(6) . . ?
C6TA C1TA Si15 123.0(5) . . ?
C2TA C1TA Si15 119.3(4) . . ?
C3TA C2TA C1TA 120.0(6) . . ?
C3TA C2TA H2TA 120.0 . . ?
C1TA C2TA H2TA 120.0 . . ?
C4TA C3TA C2TA 120.4(6) . . ?
C4TA C3TA H3TA 119.8 . . ?
C2TA C3TA H3TA 119.8 . . ?
C5TA C4TA C3TA 121.1(6) . . ?
C5TA C4TA H4TA 119.5 . . ?
C3TA C4TA H4TA 119.5 . . ?
C4TA C5TA C6TA 119.1(6) . . ?
C4TA C5TA H5TA 120.4 . . ?
C6TA C5TA H5TA 120.4 . . ?
C5TA C6TA C1TA 121.7(6) . . ?
C5TA C6TA H6TA 119.1 . . ?
C1TA C6TA H6TA 119.1 . . ?
C2UA C1UA C6UA 117.3(6) . . ?
C2UA C1UA Si15 122.4(5) . . ?
C6UA C1UA Si15 120.3(5) . . ?
C1UA C2UA C3UA 120.3(7) . . ?
C1UA C2UA H2UA 119.8 . . ?
C3UA C2UA H2UA 119.8 . . ?
C4UA C3UA C2UA 121.4(8) . . ?
C4UA C3UA H3UA 119.3 . . ?
C2UA C3UA H3UA 119.3 . . ?
C5UA C4UA C3UA 118.4(7) . . ?
C5UA C4UA H4UA 120.8 . . ?
C3UA C4UA H4UA 120.8 . . ?
C4UA C5UA C6UA 120.8(7) . . ?
C4UA C5UA H5UA 119.6 . . ?
C6UA C5UA H5UA 119.6 . . ?
C5UA C6UA C1UA 121.7(7) . . ?
C5UA C6UA H6UA 119.1 . . ?
C1UA C6UA H6UA 119.1 . . ?
Si16 O16 H16 109.5 . . ?
O16 Si16 C1ZA 109.0(2) . . ?
O16 Si16 C1VA 107.6(2) . . ?
C1ZA Si16 C1VA 110.4(2) . . ?
O16 Si16 C1WA 109.6(2) . . ?
C1ZA Si16 C1WA 109.6(2) . . ?
C1VA Si16 C1WA 110.5(3) . . ?
C6VA C1VA C2VA 117.5(5) . . ?
C6VA C1VA Si16 119.6(4) . . ?
C2VA C1VA Si16 122.9(4) . . ?
C3VA C2VA C1VA 121.6(5) . . ?
C3VA C2VA H2VA 119.2 . . ?
C1VA C2VA H2VA 119.2 . . ?
C4VA C3VA C2VA 119.7(6) . . ?
C4VA C3VA H3VA 120.1 . . ?
C2VA C3VA H3VA 120.1 . . ?
C3VA C4VA C5VA 120.0(6) . . ?
C3VA C4VA H4VA 120.0 . . ?
C5VA C4VA H4VA 120.0 . . ?
C6VA C5VA C4VA 120.0(6) . . ?
C6VA C5VA H5VA 120.0 . . ?
C4VA C5VA H5VA 120.0 . . ?
C5VA C6VA C1VA 121.2(6) . . ?
C5VA C6VA H6VA 119.4 . . ?
C1VA C6VA H6VA 119.4 . . ?
C6WA C1WA C2WA 117.3(6) . . ?
C6WA C1WA Si16 119.7(4) . . ?
C2WA C1WA Si16 122.9(5) . . ?
C3WA C2WA C1WA 121.6(7) . . ?
C3WA C2WA H2WA 119.2 . . ?
C1WA C2WA H2WA 119.2 . . ?
C4WA C3WA C2WA 120.5(7) . . ?
C4WA C3WA H3WA 119.8 . . ?
C2WA C3WA H3WA 119.8 . . ?
C3WA C4WA C5WA 119.3(6) . . ?
C3WA C4WA H4WA 120.4 . . ?
C5WA C4WA H4WA 120.4 . . ?
C4WA C5WA C6WA 119.8(6) . . ?
C4WA C5WA H5WA 120.1 . . ?
C6WA C5WA H5WA 120.1 . . ?
C1WA C6WA C5WA 121.5(6) . . ?
C1WA C6WA H6WA 119.3 . . ?
C5WA C6WA H6WA 119.3 . . ?
C6ZA C1ZA C2ZA 116.7(5) . . ?
C6ZA C1ZA Si16 122.6(4) . . ?
C2ZA C1ZA Si16 120.6(4) . . ?
C3ZA C2ZA C1ZA 121.5(6) . . ?
C3ZA C2ZA H2ZA 119.2 . . ?
C1ZA C2ZA H2ZA 119.2 . . ?
C2ZA C3ZA C4ZA 119.9(6) . . ?
C2ZA C3ZA H3ZA 120.0 . . ?
C4ZA C3ZA H3ZA 120.0 . . ?
C5ZA C4ZA C3ZA 119.8(6) . . ?
C5ZA C4ZA H4ZA 120.1 . . ?
C3ZA C4ZA H4ZA 120.1 . . ?
C4ZA C5ZA C6ZA 119.6(6) . . ?
C4ZA C5ZA H5ZA 120.2 . . ?
C6ZA C5ZA H5ZA 120.2 . . ?
C5ZA C6ZA C1ZA 122.5(6) . . ?
C5ZA C6ZA H6ZA 118.8 . . ?
C1ZA C6ZA H6ZA 118.8 . . ?

loop_
_geom_bond_atom_site_label_1
_geom_bond_atom_site_label_2
_geom_bond_distance
_geom_bond_site_symmetry_2
_geom_bond_publ_flag
O1 Si1 1.649(4) . ?
O1 H1 0.8392 . ?
Si1 C1B 1.850(5) . ?
Si1 C1A 1.872(5) . ?
Si1 C1C 1.873(5) . ?
C1A C6A 1.397(8) . ?
C1A C2A 1.403(7) . ?
C2A C3A 1.391(8) . ?
C2A H2A 0.9500 . ?
C3A C4A 1.378(9) . ?
C3A H3A 0.9500 . ?
C4A C5A 1.384(9) . ?
C4A H4A 0.9500 . ?
C5A C6A 1.394(8) . ?
C5A H5A 0.9500 . ?
C6A H6A 0.9500 . ?
C1B C6B 1.401(7) . ?
C1B C2B 1.410(7) . ?
C2B C3B 1.387(7) . ?
C2B H2B 0.9500 . ?
C3B C4B 1.388(8) . ?
C3B H3B 0.9500 . ?
C4B C5B 1.384(8) . ?
C4B H4B 0.9500 . ?
C5B C6B 1.385(8) . ?
C5B H5B 0.9500 . ?
C6B H6B 0.9500 . ?
C1C C2C 1.391(7) . ?
C1C C6C 1.393(8) . ?
C2C C3C 1.403(8) . ?
C2C H2C 0.9500 . ?
C3C C4C 1.376(9) . ?
C3C H3C 0.9500 . ?
C4C C5C 1.386(9) . ?
C4C H4C 0.9500 . ?
C5C C6C 1.388(9) . ?
C5C H5C 0.9500 . ?
C6C H6C 0.9500 . ?
O2 Si2 1.650(4) . ?
O2 H2 0.8396 . ?
Si2 C1F 1.863(6) . ?
Si2 C1E 1.863(6) . ?
Si2 C1D 1.868(6) . ?
C1D C2D 1.400(8) . ?
C1D C6D 1.408(8) . ?
C2D C3D 1.383(9) . ?
C2D H2D 0.9500 . ?
C3D C4D 1.388(9) . ?
C3D H3D 0.9500 . ?
C4D C5D 1.378(9) . ?
C4D H4D 0.9500 . ?
C5D C6D 1.396(9) . ?
C5D H5D 0.9500 . ?
C6D H6D 0.9500 . ?
C1E C2E 1.400(8) . ?
C1E C6E 1.402(8) . ?
C2E C3E 1.397(10) . ?
C2E H2E 0.9500 . ?
C3E C4E 1.382(12) . ?
C3E H3E 0.9500 . ?
C4E C5E 1.375(11) . ?
C4E H4E 0.9500 . ?
C5E C6E 1.380(8) . ?
C5E H5E 0.9500 . ?
C6E H6E 0.9500 . ?
C1F C2F 1.364(9) . ?
C1F C6F 1.366(9) . ?
C2F C3F 1.396(10) . ?
C2F H2F 0.9500 . ?
C3F C4F 1.368(10) . ?
C3F H3F 0.9500 . ?
C4F C5F 1.322(10) . ?
C4F H4F 0.9500 . ?
C5F C6F 1.398(10) . ?
C5F H5F 0.9500 . ?
C6F H6F 0.9500 . ?
O3 Si3 1.646(4) . ?
O3 H3 0.8400 . ?
Si3 C1H 1.861(6) . ?
Si3 C1G 1.867(6) . ?
Si3 C1I 1.870(6) . ?
C1G C2G 1.382(8) . ?
C1G C6G 1.398(8) . ?
C2G C3G 1.398(8) . ?
C2G H2G 0.9500 . ?
C3G C4G 1.377(11) . ?
C3G H3G 0.9500 . ?
C4G C5G 1.375(11) . ?
C4G H4G 0.9500 . ?
C5G C6G 1.390(9) . ?
C5G H5G 0.9500 . ?
C6G H6G 0.9500 . ?
C1H C6H 1.369(10) . ?
C1H C2H 1.370(9) . ?
C2H C3H 1.387(13) . ?
C2H H2H 0.9500 . ?
C3H C4H 1.386(17) . ?
C3H H3H 0.9500 . ?
C4H C5H 1.348(14) . ?
C4H H4H 0.9500 . ?
C5H C6H 1.386(10) . ?
C5H H5H 0.9500 . ?
C6H H6H 0.9500 . ?
C1I C2I 1.396(8) . ?
C1I C6I 1.397(8) . ?
C2I C3I 1.381(8) . ?
C2I H2I 0.9500 . ?
C3I C4I 1.384(9) . ?
C3I H3I 0.9500 . ?
C4I C5I 1.399(9) . ?
C4I H4I 0.9500 . ?
C5I C6I 1.393(9) . ?
C5I H5I 0.9500 . ?
C6I H6I 0.9500 . ?
O4 Si4 1.649(4) . ?
O4 H4 0.8396 . ?
Si4 C1L 1.866(5) . ?
Si4 C1K 1.876(5) . ?
Si4 C1J 1.877(6) . ?
C1J C2J 1.363(9) . ?
C1J C6J 1.374(9) . ?
C2J C3J 1.384(10) . ?
C2J H2J 0.9500 . ?
C3J C4J 1.341(11) . ?
C3J H3J 0.9500 . ?
C4J C5J 1.358(10) . ?
C4J H4J 0.9500 . ?
C5J C6J 1.395(10) . ?
C5J H5J 0.9500 . ?
C6J H6J 0.9500 . ?
C1K C6K 1.394(7) . ?
C1K C2K 1.402(8) . ?
C2K C3K 1.386(8) . ?
C2K H2K 0.9500 . ?
C3K C4K 1.380(9) . ?
C3K H3K 0.9500 . ?
C4K C5K 1.392(9) . ?
C4K H4K 0.9500 . ?
C5K C6K 1.385(8) . ?
C5K H5K 0.9500 . ?
C6K H6K 0.9500 . ?
C1L C2L 1.397(8) . ?
C1L C6L 1.400(7) . ?
C2L C3L 1.398(8) . ?
C2L H2L 0.9500 . ?
C3L C4L 1.385(8) . ?
C3L H3L 0.9500 . ?
C4L C5L 1.381(8) . ?
C4L H4L 0.9500 . ?
C5L C6L 1.398(8) . ?
C5L H5L 0.9500 . ?
C6L H6L 0.9500 . ?
O5 Si5 1.642(4) . ?
O5 H5 0.8398 . ?
Si5 C1O 1.856(5) . ?
Si5 C1M 1.865(6) . ?
Si5 C1N 1.865(6) . ?
C1M C6M 1.389(8) . ?
C1M C2M 1.402(9) . ?
C2M C3M 1.374(10) . ?
C2M H2M 0.9500 . ?
C3M C4M 1.359(10) . ?
C3M H3M 0.9500 . ?
C4M C5M 1.383(10) . ?
C4M H4M 0.9500 . ?
C5M C6M 1.387(9) . ?
C5M H5M 0.9500 . ?
C6M H6M 0.9500 . ?
C1N C6N 1.394(8) . ?
C1N C2N 1.406(8) . ?
C2N C3N 1.394(9) . ?
C2N H2N 0.9500 . ?
C3N C4N 1.391(9) . ?
C3N H3N 0.9500 . ?
C4N C5N 1.374(8) . ?
C4N H4N 0.9500 . ?
C5N C6N 1.375(8) . ?
C5N H5N 0.9500 . ?
C6N H6N 0.9500 . ?
C1O C6O 1.388(8) . ?
C1O C2O 1.402(8) . ?
C2O C3O 1.390(8) . ?
C2O H2O 0.9500 . ?
C3O C4O 1.392(10) . ?
C3O H3O 0.9500 . ?
C4O C5O 1.371(11) . ?
C4O H4O 0.9500 . ?
C5O C6O 1.396(9) . ?
C5O H5O 0.9500 . ?
C6O H6O 0.9500 . ?
O6 Si6 1.649(4) . ?
O6 H6 0.8401 . ?
Si6 C1R 1.869(6) . ?
Si6 C1P 1.873(6) . ?
Si6 C1Q 1.874(6) . ?
C1P C6P 1.399(7) . ?
C1P C2P 1.403(8) . ?
C2P C3P 1.386(8) . ?
C2P H2P 0.9500 . ?
C3P C4P 1.385(8) . ?
C3P H3P 0.9500 . ?
C4P C5P 1.396(8) . ?
C4P H4P 0.9500 . ?
C5P C6P 1.392(7) . ?
C5P H5P 0.9500 . ?
C6P H6P 0.9500 . ?
C1Q C2Q 1.380(8) . ?
C1Q C6Q 1.418(7) . ?
C2Q C3Q 1.394(8) . ?
C2Q H2Q 0.9500 . ?
C3Q C4Q 1.383(8) . ?
C3Q H3Q 0.9500 . ?
C4Q C5Q 1.387(8) . ?
C4Q H4Q 0.9500 . ?
C5Q C6Q 1.389(7) . ?
C5Q H5Q 0.9500 . ?
C6Q H6Q 0.9500 . ?
C1R C2R 1.394(8) . ?
C1R C6R 1.411(7) . ?
C2R C3R 1.390(8) . ?
C2R H2R 0.9500 . ?
C3R C4R 1.391(8) . ?
C3R H3R 0.9500 . ?
C4R C5R 1.388(8) . ?
C4R H4R 0.9500 . ?
C5R C6R 1.393(8) . ?
C5R H5R 0.9500 . ?
C6R H6R 0.9500 . ?
O7 Si7 1.652(4) . ?
O7 H7 0.8389 . ?
Si7 C1UU 1.812(7) . ?
Si7 C1T 1.867(6) . ?
Si7 C1S 1.877(6) . ?
Si7 C1U 1.90(6) . ?
Si7 C1UR 1.971(11) . ?
C1S C6S 1.386(8) . ?
C1S C2S 1.399(9) . ?
C2S C3S 1.388(9) . ?
C2S H2S 0.9500 . ?
C3S C4S 1.380(11) . ?
C3S H3S 0.9500 . ?
C4S C5S 1.368(11) . ?
C4S H4S 0.9500 . ?
C5S C6S 1.397(9) . ?
C5S H5S 0.9500 . ?
C6S H6S 0.9500 . ?
C1T C2T 1.363(9) . ?
C1T C6T 1.380(9) . ?
C2T C3T 1.395(11) . ?
C2T H2T 0.9500 . ?
C3T C4T 1.363(10) . ?
C3T H3T 0.9500 . ?
C4T C5T 1.337(9) . ?
C4T H4T 0.9500 . ?
C5T C6T 1.403(9) . ?
C5T H5T 0.9500 . ?
C6T H6T 0.9500 . ?
C1U C2U 1.37(7) . ?
C1U C6U 1.40(6) . ?
C2U C3U 1.37(4) . ?
C2U H2U 0.9500 . ?
C3U C4U 1.23(5) . ?
C3U H3U 0.9500 . ?
C4U C5U 1.39(7) . ?
C4U H4U 0.9500 . ?
C5U C6U 1.43(6) . ?
C5U H5U 0.9500 . ?
C6U H6U 0.9500 . ?
C1UR C2UR 1.3900 . ?
C1UR C6UR 1.3900 . ?
C2UR C3UR 1.3900 . ?
C2UR H2UR 0.9500 . ?
C3UR C4UR 1.3900 . ?
C3UR H3UR 0.9500 . ?
C4UR C5UR 1.3900 . ?
C4UR H4UR 0.9500 . ?
C5UR C6UR 1.3900 . ?
C5UR H5UR 0.9500 . ?
C6UR H6UR 0.9500 . ?
C1UU C2UU 1.3900 . ?
C1UU C6UU 1.3900 . ?
C2UU C3UU 1.3900 . ?
C2UU H2UU 0.9500 . ?
C3UU C4UU 1.3900 . ?
C3UU H3UU 0.9500 . ?
C4UU C5UU 1.3900 . ?
C4UU H4UU 0.9500 . ?
C5UU C6UU 1.3900 . ?
C5UU H5UU 0.9500 . ?
C6UU H6UU 0.9500 . ?
O8 Si8 1.645(4) . ?
O8 H8 0.8399 . ?
Si8 C1Z 1.867(6) . ?
Si8 C1W 1.870(6) . ?
Si8 C1V 1.873(7) . ?
C1V C2V 1.387(10) . ?
C1V C6V 1.393(10) . ?
C2V C3V 1.407(10) . ?
C2V H2V 0.9500 . ?
C3V C4V 1.366(14) . ?
C3V H3V 0.9494 . ?
C4V C5V 1.392(12) . ?
C4V H4V 0.9500 . ?
C5V C6V 1.390(9) . ?
C5V H5V 0.9496 . ?
C6V H6V 0.9500 . ?
C1W C6W 1.393(9) . ?
C1W C2W 1.415(8) . ?
C2W C3W 1.375(9) . ?
C2W H2W 0.9500 . ?
C3W C4W 1.397(10) . ?
C3W H3W 0.9500 . ?
C4W C5W 1.383(10) . ?
C4W H4W 0.9500 . ?
C5W C6W 1.380(10) . ?
C5W H5W 0.9500 . ?
C6W H6W 0.9500 . ?
C1Z C2Z 1.400(8) . ?
C1Z C6Z 1.402(8) . ?
C2Z C3Z 1.392(8) . ?
C2Z H2Z 0.9500 . ?
C3Z C4Z 1.390(9) . ?
C3Z H3Z 0.9500 . ?
C4Z C5Z 1.389(9) . ?
C4Z H4Z 0.9500 . ?
C5Z C6Z 1.396(8) . ?
C5Z H5Z 0.9500 . ?
C6Z H6Z 0.9500 . ?
O9 Si9 1.653(4) . ?
O9 H9 0.8400 . ?
Si9 C1CA 1.862(6) . ?
Si9 C1BA 1.863(6) . ?
Si9 C1AA 1.867(6) . ?
C1AA C2AA 1.398(8) . ?
C1AA C6AA 1.402(8) . ?
C2AA C3AA 1.391(8) . ?
C2AA H2AA 0.9500 . ?
C3AA C4AA 1.384(9) . ?
C3AA H3AA 0.9500 . ?
C4AA C5AA 1.383(9) . ?
C4AA H4AA 0.9500 . ?
C5AA C6AA 1.388(8) . ?
C5AA H5AA 0.9500 . ?
C6AA H6AA 0.9500 . ?
C1BA C6BA 1.395(8) . ?
C1BA C2BA 1.416(8) . ?
C2BA C3BA 1.376(9) . ?
C2BA H2BA 0.9500 . ?
C3BA C4BA 1.388(9) . ?
C3BA H3BA 0.9500 . ?
C4BA C5BA 1.392(9) . ?
C4BA H4BA 0.9500 . ?
C5BA C6BA 1.387(8) . ?
C5BA H5BA 0.9500 . ?
C6BA H6BA 0.9500 . ?
C1CA C6CA 1.381(8) . ?
C1CA C2CA 1.411(8) . ?
C2CA C3CA 1.399(8) . ?
C2CA H2CA 0.9500 . ?
C3CA C4CA 1.398(9) . ?
C3CA H3CA 0.9500 . ?
C4CA C5CA 1.400(8) . ?
C4CA H4CA 0.9500 . ?
C5CA C6CA 1.401(8) . ?
C5CA H5CA 0.9500 . ?
C6CA H6CA 0.9500 . ?
O10 Si10 1.643(4) . ?
O10 H10 0.8391 . ?
Si10 C1FA 1.869(6) . ?
Si10 C1EA 1.875(6) . ?
Si10 C1DA 1.876(6) . ?
C1DA C6DA 1.388(8) . ?
C1DA C2DA 1.392(9) . ?
C2DA C3DA 1.377(10) . ?
C2DA H2DA 0.9500 . ?
C3DA C4DA 1.370(11) . ?
C3DA H3DA 0.9500 . ?
C4DA C5DA 1.378(11) . ?
C4DA H4DA 0.9500 . ?
C5DA C6DA 1.403(9) . ?
C5DA H5DA 0.9500 . ?
C6DA H6DA 0.9500 . ?
C1EA C2EA 1.380(8) . ?
C1EA C6EA 1.413(8) . ?
C2EA C3EA 1.403(8) . ?
C2EA H2EA 0.9500 . ?
C3EA C4EA 1.375(9) . ?
C3EA H3EA 0.9500 . ?
C4EA C5EA 1.394(10) . ?
C4EA H4EA 0.9500 . ?
C5EA C6EA 1.381(8) . ?
C5EA H5EA 0.9500 . ?
C6EA H6EA 0.9500 . ?
C1FA C6FA 1.395(8) . ?
C1FA C2FA 1.396(8) . ?
C2FA C3FA 1.390(9) . ?
C2FA H2FA 0.9500 . ?
C3FA C4FA 1.379(10) . ?
C3FA H3FA 0.9500 . ?
C4FA C5FA 1.397(9) . ?
C4FA H4FA 0.9500 . ?
C5FA C6FA 1.382(8) . ?
C5FA H5FA 0.9500 . ?
C6FA H6FA 0.9500 . ?
O11 Si11 1.645(4) . ?
O11 H11 0.8400 . ?
Si11 C1GA 1.871(6) . ?
C1GA C6GA 1.386(8) . ?
C1GA C2GA 1.392(9) . ?
C2GA C3GA 1.394(9) . ?
C2GA H2GA 0.9500 . ?
C3GA C4GA 1.364(9) . ?
C3GA H3GA 0.9500 . ?
C4GA C5GA 1.380(9) . ?
C4GA H4GA 0.9500 . ?
C5GA C6GA 1.397(8) . ?
C5GA H5GA 0.9500 . ?
C6GA H6GA 0.9500 . ?
C1HA C2HA 1.3900 . ?
C1HA C6HA 1.3900 . ?
C2HA C3HA 1.3900 . ?
C2HA H2HA 0.9500 . ?
C3HA C4HA 1.3900 . ?
C3HA H3HA 0.9500 . ?
C4HA C5HA 1.3900 . ?
C4HA H4HA 0.9500 . ?
C5HA C6HA 1.3900 . ?
C5HA H5HA 0.9500 . ?
C6HA H6HA 0.9500 . ?
C1HB C2HB 1.3900 . ?
C1HB C6HB 1.3900 . ?
C2HB C3HB 1.3900 . ?
C2HB H2HB 0.9500 . ?
C3HB C4HB 1.3900 . ?
C3HB H3HB 0.9500 . ?
C4HB C5HB 1.3900 . ?
C4HB H4HB 0.9500 . ?
C5HB C6HB 1.3900 . ?
C5HB H5HB 0.9500 . ?
C6HB H6HB 0.9500 . ?
C1IA C2IA 1.3900 . ?
C1IA C6IA 1.3900 . ?
C2IA C3IA 1.3900 . ?
C2IA H2IA 0.9500 . ?
C3IA C4IA 1.3900 . ?
C3IA H3IA 0.9500 . ?
C4IA C5IA 1.3900 . ?
C4IA H4IA 0.9500 . ?
C5IA C6IA 1.3900 . ?
C5IA H5IA 0.9500 . ?
C6IA H6IA 0.9500 . ?
C1IB C2IB 1.3900 . ?
C1IB C6IB 1.3900 . ?
C2IB C3IB 1.3900 . ?
C2IB H2IB 0.9500 . ?
C3IB C4IB 1.3900 . ?
C3IB H3IB 0.9500 . ?
C4IB C5IB 1.3900 . ?
C4IB H4IB 0.9500 . ?
C5IB C6IB 1.3900 . ?
C5IB H5IB 0.9500 . ?
C6IB H6IB 0.9500 . ?
O12 Si12 1.648(5) . ?
O12 H12 0.8400 . ?
Si12 C1LA 1.874(6) . ?
C1JA C2JA 1.3900 . ?
C1JA C6JA 1.3900 . ?
C2JA C3JA 1.3900 . ?
C2JA H2JA 0.9500 . ?
C3JA C4JA 1.3900 . ?
C3JA H3JA 0.9500 . ?
C4JA C5JA 1.3900 . ?
C4JA H4JA 0.9500 . ?
C5JA C6JA 1.3900 . ?
C5JA H5JA 0.9500 . ?
C6JA H6JA 0.9500 . ?
C1JB C2JB 1.3900 . ?
C1JB C6JB 1.3900 . ?
C2JB C3JB 1.3900 . ?
C2JB H2JB 0.9500 . ?
C3JB C4JB 1.3900 . ?
C3JB H3JB 0.9500 . ?
C4JB C5JB 1.3900 . ?
C4JB H4JB 0.9500 . ?
C5JB C6JB 1.3900 . ?
C5JB H5JB 0.9500 . ?
C6JB H6JB 0.9500 . ?
C1KA C2KA 1.3900 . ?
C1KA C6KA 1.3900 . ?
C2KA C3KA 1.3900 . ?
C2KA H2KA 0.9500 . ?
C3KA C4KA 1.3900 . ?
C3KA H3KA 0.9500 . ?
C4KA C5KA 1.3900 . ?
C4KA H4KA 0.9500 . ?
C5KA C6KA 1.3900 . ?
C5KA H5KA 0.9500 . ?
C6KA H6KA 0.9500 . ?
C1KB C2KB 1.3900 . ?
C1KB C6KB 1.3900 . ?
C2KB C3KB 1.3900 . ?
C2KB H2KB 0.9500 . ?
C3KB C4KB 1.3900 . ?
C3KB H3KB 0.9500 . ?
C4KB C5KB 1.3900 . ?
C4KB H4KB 0.9500 . ?
C5KB C6KB 1.3900 . ?
C5KB H5KB 0.9500 . ?
C6KB H6KB 0.9500 . ?
C1LA C2LA 1.394(9) . ?
C1LA C6LA 1.398(8) . ?
C2LA C3LA 1.384(11) . ?
C2LA H2LA 0.9500 . ?
C3LA C4LA 1.396(14) . ?
C3LA H3LA 0.9500 . ?
C4LA C5LA 1.358(11) . ?
C4LA H331 0.9500 . ?
C5LA C6LA 1.385(8) . ?
C5LA H5LA 0.9500 . ?
C6LA H6LA 0.9500 . ?
O13 Si13 1.646(4) . ?
O13 H13 0.8401 . ?
Si13 C1MA 1.864(6) . ?
Si13 C1OA 1.875(6) . ?
Si13 C1NA 1.877(6) . ?
C1MA C6MA 1.386(8) . ?
C1MA C2MA 1.388(9) . ?
C2MA C3MA 1.372(11) . ?
C2MA H2MA 0.9500 . ?
C3MA C4MA 1.402(13) . ?
C3MA H3MA 0.9500 . ?
C4MA C5MA 1.365(9) . ?
C4MA H4MA 0.9500 . ?
C5MA C6MA 1.398(8) . ?
C5MA H5MA 0.9500 . ?
C6MA H6MA 0.9500 . ?
C1NA C6NA 1.390(9) . ?
C1NA C2NA 1.398(9) . ?
C2NA C3NA 1.385(9) . ?
C2NA H2NA 0.9500 . ?
C3NA C4NA 1.389(9) . ?
C3NA H3NA 0.9500 . ?
C4NA C5NA 1.374(10) . ?
C4NA H4NA 0.9500 . ?
C5NA C6NA 1.393(10) . ?
C5NA H5NA 0.9500 . ?
C6NA H6NA 0.9500 . ?
C1OA C6OA 1.394(8) . ?
C1OA C2OA 1.404(8) . ?
C2OA C3OA 1.383(8) . ?
C2OA H2OA 0.9500 . ?
C3OA C4OA 1.396(8) . ?
C3OA H3OA 0.9500 . ?
C4OA C5OA 1.373(9) . ?
C4OA H178 0.9500 . ?
C5OA C6OA 1.405(8) . ?
C5OA H5OA 0.9500 . ?
C6OA H6OA 0.9500 . ?
O14 Si14 1.648(4) . ?
O14 H14 0.8400 . ?
Si14 C1RA 1.859(7) . ?
Si14 C1PA 1.862(7) . ?
Si14 C1QA 1.877(7) . ?
C1PA C2PA 1.393(9) . ?
C1PA C6PA 1.413(9) . ?
C2PA C3PA 1.382(12) . ?
C2PA H2PA 0.9500 . ?
C3PA C4PA 1.392(12) . ?
C3PA H3PA 0.9500 . ?
C4PA C5PA 1.382(10) . ?
C4PA H4PA 0.9500 . ?
C5PA C6PA 1.368(10) . ?
C5PA H5PA 0.9500 . ?
C6PA H6PA 0.9500 . ?
C1QA C2QA 1.369(10) . ?
C1QA C6QA 1.392(9) . ?
C2QA C3QA 1.400(11) . ?
C2QA H2QA 0.9500 . ?
C3QA C4QA 1.365(11) . ?
C3QA H3QA 0.9500 . ?
C4QA C5QA 1.362(10) . ?
C4QA H4QA 0.9500 . ?
C5QA C6QA 1.383(9) . ?
C5QA H5QA 0.9500 . ?
C6QA H6QA 0.9500 . ?
C1RA C6RA 1.353(11) . ?
C1RA C2RA 1.359(9) . ?
C2RA C3RA 1.391(11) . ?
C2RA H2RA 0.9500 . ?
C3RA C4RA 1.361(10) . ?
C3RA H3RA 0.9500 . ?
C4RA C5RA 1.335(11) . ?
C4RA H4RA 0.9500 . ?
C5RA C6RA 1.402(14) . ?
C5RA H5RA 0.9500 . ?
C6RA H6RA 0.9500 . ?
O15 Si15 1.648(4) . ?
O15 H15 0.8400 . ?
Si15 C1TA 1.864(6) . ?
Si15 C1UA 1.874(6) . ?
Si15 C1SA 1.879(6) . ?
C1SA C2SA 1.388(8) . ?
C1SA C6SA 1.397(8) . ?
C2SA C3SA 1.376(8) . ?
C2SA H2SA 0.9500 . ?
C3SA C4SA 1.383(9) . ?
C3SA H3SA 0.9500 . ?
C4SA C5SA 1.390(9) . ?
C4SA H4SA 0.9500 . ?
C5SA C6SA 1.403(8) . ?
C5SA H5SA 0.9500 . ?
C6SA H6SA 0.9500 . ?
C1TA C6TA 1.399(8) . ?
C1TA C2TA 1.409(9) . ?
C2TA C3TA 1.396(9) . ?
C2TA H2TA 0.9500 . ?
C3TA C4TA 1.373(10) . ?
C3TA H3TA 0.9500 . ?
C4TA C5TA 1.371(10) . ?
C4TA H4TA 0.9500 . ?
C5TA C6TA 1.391(9) . ?
C5TA H5TA 0.9500 . ?
C6TA H6TA 0.9500 . ?
C1UA C2UA 1.386(9) . ?
C1UA C6UA 1.402(9) . ?
C2UA C3UA 1.397(10) . ?
C2UA H2UA 0.9500 . ?
C3UA C4UA 1.381(11) . ?
C3UA H3UA 0.9500 . ?
C4UA C5UA 1.371(11) . ?
C4UA H4UA 0.9500 . ?
C5UA C6UA 1.378(10) . ?
C5UA H5UA 0.9500 . ?
C6UA H6UA 0.9500 . ?
O16 Si16 1.640(4) . ?
O16 H16 0.8400 . ?
Si16 C1ZA 1.860(6) . ?
Si16 C1VA 1.861(6) . ?
Si16 C1WA 1.865(6) . ?
C1VA C6VA 1.388(8) . ?
C1VA C2VA 1.394(8) . ?
C2VA C3VA 1.386(8) . ?
C2VA H2VA 0.9500 . ?
C3VA C4VA 1.371(9) . ?
C3VA H3VA 0.9500 . ?
C4VA C5VA 1.385(10) . ?
C4VA H4VA 0.9500 . ?
C5VA C6VA 1.384(9) . ?
C5VA H5VA 0.9500 . ?
C6VA H6VA 0.9500 . ?
C1WA C6WA 1.384(8) . ?
C1WA C2WA 1.392(8) . ?
C2WA C3WA 1.377(10) . ?
C2WA H2WA 0.9500 . ?
C3WA C4WA 1.377(12) . ?
C3WA H3WA 0.9500 . ?
C4WA C5WA 1.382(10) . ?
C4WA H4WA 0.9500 . ?
C5WA C6WA 1.394(8) . ?
C5WA H5WA 0.9500 . ?
C6WA H6WA 0.9500 . ?
C1ZA C6ZA 1.392(8) . ?
C1ZA C2ZA 1.412(8) . ?
C2ZA C3ZA 1.380(9) . ?
C2ZA H2ZA 0.9500 . ?
C3ZA C4ZA 1.399(10) . ?
C3ZA H3ZA 0.9500 . ?
C4ZA C5ZA 1.380(9) . ?
C4ZA H4ZA 0.9500 . ?
C5ZA C6ZA 1.388(9) . ?
C5ZA H5ZA 0.9500 . ?
C6ZA H6ZA 0.9500 . ?

loop_
_geom_hbond_atom_site_label_D
_geom_hbond_atom_site_label_H
_geom_hbond_atom_site_label_A
_geom_hbond_distance_DH
_geom_hbond_distance_HA
_geom_hbond_distance_DA
_geom_hbond_angle_DHA
_geom_hbond_site_symmetry_A
O1 H1 O2 0.84 2.01 2.660(5) 134.2 .
O2 H2 O3 0.84 1.94 2.659(5) 142.7 .
O3 H3 O4 0.84 1.92 2.673(5) 148.0 .
O4 H4 O1 0.84 1.85 2.633(5) 155.2 .
O5 H5 O6 0.84 2.00 2.650(5) 133.7 .
O6 H6 O7 0.84 1.95 2.663(6) 141.8 .
O7 H7 O8 0.84 2.05 2.633(6) 126.0 .
O8 H8 O5 0.84 1.92 2.639(6) 143.6 .
O9 H9 O10 0.84 1.91 2.690(6) 154.6 .
O10 H10 O11 0.84 2.14 2.671(6) 120.6 .
O13 H13 O14 0.84 1.97 2.670(6) 140.8 .
O14 H14 O15 0.84 1.91 2.630(6) 143.4 .
O15 H15 O16 0.84 1.92 2.644(6) 143.9 .
O16 H16 O13 0.84 1.88 2.642(6) 150.3 .

loop_
_geom_torsion_atom_site_label_1
_geom_torsion_atom_site_label_2
_geom_torsion_atom_site_label_3
_geom_torsion_atom_site_label_4
_geom_torsion
_geom_torsion_site_symmetry_1
_geom_torsion_site_symmetry_2
_geom_torsion_site_symmetry_3
_geom_torsion_site_symmetry_4
_geom_torsion_publ_flag
O1 Si1 C1A C6A 11.6(6) . . . . ?
C1B Si1 C1A C6A -107.4(5) . . . . ?
C1C Si1 C1A C6A 131.7(5) . . . . ?
O1 Si1 C1A C2A -170.2(4) . . . . ?
C1B Si1 C1A C2A 70.8(5) . . . . ?
C1C Si1 C1A C2A -50.1(5) . . . . ?
C6A C1A C2A C3A 1.5(8) . . . . ?
Si1 C1A C2A C3A -176.8(4) . . . . ?
C1A C2A C3A C4A -1.0(9) . . . . ?
C2A C3A C4A C5A -0.4(10) . . . . ?
C3A C4A C5A C6A 1.1(10) . . . . ?
C4A C5A C6A C1A -0.6(10) . . . . ?
C2A C1A C6A C5A -0.7(9) . . . . ?
Si1 C1A C6A C5A 177.5(5) . . . . ?
O1 Si1 C1B C6B -6.7(5) . . . . ?
C1A Si1 C1B C6B 111.0(5) . . . . ?
C1C Si1 C1B C6B -129.0(4) . . . . ?
O1 Si1 C1B C2B 176.1(4) . . . . ?
C1A Si1 C1B C2B -66.2(5) . . . . ?
C1C Si1 C1B C2B 53.8(5) . . . . ?
C6B C1B C2B C3B -0.6(8) . . . . ?
Si1 C1B C2B C3B 176.8(4) . . . . ?
C1B C2B C3B C4B 0.8(8) . . . . ?
C2B C3B C4B C5B -0.8(8) . . . . ?
C3B C4B C5B C6B 0.5(9) . . . . ?
C4B C5B C6B C1B -0.2(9) . . . . ?
C2B C1B C6B C5B 0.3(8) . . . . ?
Si1 C1B C6B C5B -177.1(4) . . . . ?
O1 Si1 C1C C2C -113.4(5) . . . . ?
C1B Si1 C1C C2C 8.4(5) . . . . ?
C1A Si1 C1C C2C 128.3(5) . . . . ?
O1 Si1 C1C C6C 67.1(5) . . . . ?
C1B Si1 C1C C6C -171.0(4) . . . . ?
C1A Si1 C1C C6C -51.1(5) . . . . ?
C6C C1C C2C C3C 3.0(8) . . . . ?
Si1 C1C C2C C3C -176.5(4) . . . . ?
C1C C2C C3C C4C -1.0(9) . . . . ?
C2C C3C C4C C5C -1.7(9) . . . . ?
C3C C4C C5C C6C 2.2(10) . . . . ?
C4C C5C C6C C1C -0.1(10) . . . . ?
C2C C1C C6C C5C -2.4(9) . . . . ?
Si1 C1C C6C C5C 177.0(5) . . . . ?
O2 Si2 C1D C2D 68.5(5) . . . . ?
C1F Si2 C1D C2D -47.7(5) . . . . ?
C1E Si2 C1D C2D -170.7(5) . . . . ?
O2 Si2 C1D C6D -107.5(5) . . . . ?
C1F Si2 C1D C6D 136.3(5) . . . . ?
C1E Si2 C1D C6D 13.3(5) . . . . ?
C6D C1D C2D C3D -1.2(9) . . . . ?
Si2 C1D C2D C3D -177.3(5) . . . . ?
C1D C2D C3D C4D 0.3(10) . . . . ?
C2D C3D C4D C5D 0.9(10) . . . . ?
C3D C4D C5D C6D -1.1(10) . . . . ?
C4D C5D C6D C1D 0.2(9) . . . . ?
C2D C1D C6D C5D 0.9(9) . . . . ?
Si2 C1D C6D C5D 177.1(5) . . . . ?
O2 Si2 C1E C2E -158.3(4) . . . . ?
C1F Si2 C1E C2E -42.1(5) . . . . ?
C1D Si2 C1E C2E 80.1(5) . . . . ?
O2 Si2 C1E C6E 28.3(5) . . . . ?
C1F Si2 C1E C6E 144.5(5) . . . . ?
C1D Si2 C1E C6E -93.3(5) . . . . ?
C6E C1E C2E C3E 1.9(8) . . . . ?
Si2 C1E C2E C3E -171.8(5) . . . . ?
C1E C2E C3E C4E 0.6(10) . . . . ?
C2E C3E C4E C5E -2.2(10) . . . . ?
C3E C4E C5E C6E 1.4(10) . . . . ?
C4E C5E C6E C1E 1.3(10) . . . . ?
C2E C1E C6E C5E -2.9(9) . . . . ?
Si2 C1E C6E C5E 170.8(5) . . . . ?
O2 Si2 C1F C2F 23.5(7) . . . . ?
C1E Si2 C1F C2F -96.0(6) . . . . ?
C1D Si2 C1F C2F 143.7(6) . . . . ?
O2 Si2 C1F C6F -153.7(7) . . . . ?
C1E Si2 C1F C6F 86.8(8) . . . . ?
C1D Si2 C1F C6F -33.5(8) . . . . ?
C6F C1F C2F C3F -0.8(13) . . . . ?
Si2 C1F C2F C3F -178.2(7) . . . . ?
C1F C2F C3F C4F -4.8(15) . . . . ?
C2F C3F C4F C5F 7.6(15) . . . . ?
C3F C4F C5F C6F -4.9(17) . . . . ?
C2F C1F C6F C5F 3.6(16) . . . . ?
Si2 C1F C6F C5F -179.1(9) . . . . ?
C4F C5F C6F C1F -0.8(19) . . . . ?
O3 Si3 C1G C2G -122.6(5) . . . . ?
C1H Si3 C1G C2G -4.2(6) . . . . ?
C1I Si3 C1G C2G 120.5(5) . . . . ?
O3 Si3 C1G C6G 59.7(5) . . . . ?
C1H Si3 C1G C6G 178.1(4) . . . . ?
C1I Si3 C1G C6G -57.2(5) . . . . ?
C6G C1G C2G C3G -0.1(9) . . . . ?
Si3 C1G C2G C3G -177.8(5) . . . . ?
C1G C2G C3G C4G 0.5(10) . . . . ?
C2G C3G C4G C5G -0.3(11) . . . . ?
C3G C4G C5G C6G -0.3(11) . . . . ?
C4G C5G C6G C1G 0.6(10) . . . . ?
C2G C1G C6G C5G -0.4(9) . . . . ?
Si3 C1G C6G C5G 177.4(5) . . . . ?
O3 Si3 C1H C6H 45.8(7) . . . . ?
C1G Si3 C1H C6H -72.8(7) . . . . ?
C1I Si3 C1H C6H 162.9(6) . . . . ?
O3 Si3 C1H C2H -131.9(7) . . . . ?
C1G Si3 C1H C2H 109.5(7) . . . . ?
C1I Si3 C1H C2H -14.8(8) . . . . ?
C6H C1H C2H C3H 5.8(15) . . . . ?
Si3 C1H C2H C3H -176.4(9) . . . . ?
C1H C2H C3H C4H -3(2) . . . . ?
C2H C3H C4H C5H -2.0(19) . . . . ?
C3H C4H C5H C6H 3.4(16) . . . . ?
C2H C1H C6H C5H -4.4(14) . . . . ?
Si3 C1H C6H C5H 177.7(8) . . . . ?
C4H C5H C6H C1H -0.1(16) . . . . ?
O3 Si3 C1I C2I -172.9(4) . . . . ?
C1H Si3 C1I C2I 68.5(5) . . . . ?
C1G Si3 C1I C2I -54.5(5) . . . . ?
O3 Si3 C1I C6I 5.2(5) . . . . ?
C1H Si3 C1I C6I -113.4(5) . . . . ?
C1G Si3 C1I C6I 123.7(5) . . . . ?
C6I C1I C2I C3I 2.6(9) . . . . ?
Si3 C1I C2I C3I -179.3(4) . . . . ?
C1I C2I C3I C4I -2.3(9) . . . . ?
C2I C3I C4I C5I 0.7(9) . . . . ?
C3I C4I C5I C6I 0.5(10) . . . . ?
C4I C5I C6I C1I -0.2(10) . . . . ?
C2I C1I C6I C5I -1.3(9) . . . . ?
Si3 C1I C6I C5I -179.5(5) . . . . ?
O4 Si4 C1J C2J -163.2(7) . . . . ?
C1L Si4 C1J C2J -44.7(7) . . . . ?
C1K Si4 C1J C2J 78.2(7) . . . . ?
O4 Si4 C1J C6J 21.4(6) . . . . ?
C1L Si4 C1J C6J 139.9(5) . . . . ?
C1K Si4 C1J C6J -97.1(6) . . . . ?
C6J C1J C2J C3J -0.2(14) . . . . ?
Si4 C1J C2J C3J -175.7(8) . . . . ?
C1J C2J C3J C4J 1.1(18) . . . . ?
C2J C3J C4J C5J -1.4(15) . . . . ?
C3J C4J C5J C6J 0.9(14) . . . . ?
C2J C1J C6J C5J -0.4(12) . . . . ?
Si4 C1J C6J C5J 175.3(7) . . . . ?
C4J C5J C6J C1J 0.0(14) . . . . ?
O4 Si4 C1K C6K -79.9(5) . . . . ?
C1L Si4 C1K C6K 161.5(4) . . . . ?
C1J Si4 C1K C6K 36.5(5) . . . . ?
O4 Si4 C1K C2K 100.5(5) . . . . ?
C1L Si4 C1K C2K -18.1(5) . . . . ?
C1J Si4 C1K C2K -143.1(5) . . . . ?
C6K C1K C2K C3K -1.7(8) . . . . ?
Si4 C1K C2K C3K 177.9(5) . . . . ?
C1K C2K C3K C4K 0.6(9) . . . . ?
C2K C3K C4K C5K 0.8(9) . . . . ?
C3K C4K C5K C6K -1.2(9) . . . . ?
C4K C5K C6K C1K 0.0(9) . . . . ?
C2K C1K C6K C5K 1.4(8) . . . . ?
Si4 C1K C6K C5K -178.3(4) . . . . ?
O4 Si4 C1L C2L -173.0(4) . . . . ?
C1K Si4 C1L C2L -52.7(5) . . . . ?
C1J Si4 C1L C2L 68.9(5) . . . . ?
O4 Si4 C1L C6L 5.5(5) . . . . ?
C1K Si4 C1L C6L 125.8(4) . . . . ?
C1J Si4 C1L C6L -112.6(4) . . . . ?
C6L C1L C2L C3L 0.6(8) . . . . ?
Si4 C1L C2L C3L 179.1(4) . . . . ?
C1L C2L C3L C4L 0.0(9) . . . . ?
C2L C3L C4L C5L -0.7(9) . . . . ?
C3L C4L C5L C6L 0.8(9) . . . . ?
C4L C5L C6L C1L -0.1(8) . . . . ?
C2L C1L C6L C5L -0.6(8) . . . . ?
Si4 C1L C6L C5L -179.1(4) . . . . ?
O5 Si5 C1M C6M -172.9(4) . . . . ?
C1O Si5 C1M C6M -55.0(5) . . . . ?
C1N Si5 C1M C6M 66.4(5) . . . . ?
O5 Si5 C1M C2M 9.7(7) . . . . ?
C1O Si5 C1M C2M 127.6(6) . . . . ?
C1N Si5 C1M C2M -111.0(6) . . . . ?
C6M C1M C2M C3M -1.3(13) . . . . ?
Si5 C1M C2M C3M 176.2(8) . . . . ?
C1M C2M C3M C4M 1.4(16) . . . . ?
C2M C3M C4M C5M -0.5(14) . . . . ?
C3M C4M C5M C6M -0.4(11) . . . . ?
C4M C5M C6M C1M 0.4(10) . . . . ?
C2M C1M C6M C5M 0.4(10) . . . . ?
Si5 C1M C6M C5M -177.2(5) . . . . ?
O5 Si5 C1N C6N -145.0(5) . . . . ?
C1O Si5 C1N C6N 98.1(5) . . . . ?
C1M Si5 C1N C6N -24.8(5) . . . . ?
O5 Si5 C1N C2N 39.0(5) . . . . ?
C1O Si5 C1N C2N -78.0(5) . . . . ?
C1M Si5 C1N C2N 159.1(4) . . . . ?
C6N C1N C2N C3N -0.9(9) . . . . ?
Si5 C1N C2N C3N 175.4(5) . . . . ?
C1N C2N C3N C4N -0.6(10) . . . . ?
C2N C3N C4N C5N 1.2(10) . . . . ?
C3N C4N C5N C6N -0.4(10) . . . . ?
C4N C5N C6N C1N -1.2(10) . . . . ?
C2N C1N C6N C5N 1.8(9) . . . . ?
Si5 C1N C6N C5N -174.4(5) . . . . ?
O5 Si5 C1O C6O 42.0(5) . . . . ?
C1M Si5 C1O C6O -76.9(5) . . . . ?
C1N Si5 C1O C6O 160.5(5) . . . . ?
O5 Si5 C1O C2O -136.4(5) . . . . ?
C1M Si5 C1O C2O 104.7(5) . . . . ?
C1N Si5 C1O C2O -17.9(5) . . . . ?
C6O C1O C2O C3O 1.9(9) . . . . ?
Si5 C1O C2O C3O -179.6(5) . . . . ?
C1O C2O C3O C4O -1.5(10) . . . . ?
C2O C3O C4O C5O 0.0(10) . . . . ?
C3O C4O C5O C6O 1.1(11) . . . . ?
C2O C1O C6O C5O -0.8(9) . . . . ?
Si5 C1O C6O C5O -179.3(5) . . . . ?
C4O C5O C6O C1O -0.7(11) . . . . ?
O6 Si6 C1P C6P -120.6(5) . . . . ?
C1R Si6 C1P C6P 123.7(5) . . . . ?
C1Q Si6 C1P C6P -0.7(6) . . . . ?
O6 Si6 C1P C2P 55.6(5) . . . . ?
C1R Si6 C1P C2P -60.2(5) . . . . ?
C1Q Si6 C1P C2P 175.5(4) . . . . ?
C6P C1P C2P C3P -1.1(9) . . . . ?
Si6 C1P C2P C3P -177.5(5) . . . . ?
C1P C2P C3P C4P 1.2(10) . . . . ?
C2P C3P C4P C5P -1.3(9) . . . . ?
C3P C4P C5P C6P 1.3(8) . . . . ?
C4P C5P C6P C1P -1.2(8) . . . . ?
C2P C1P C6P C5P 1.1(8) . . . . ?
Si6 C1P C6P C5P 177.3(4) . . . . ?
O6 Si6 C1Q C2Q -0.8(5) . . . . ?
C1R Si6 C1Q C2Q 115.5(5) . . . . ?
C1P Si6 C1Q C2Q -122.1(5) . . . . ?
O6 Si6 C1Q C6Q 177.7(4) . . . . ?
C1R Si6 C1Q C6Q -66.0(5) . . . . ?
C1P Si6 C1Q C6Q 56.4(5) . . . . ?
C6Q C1Q C2Q C3Q -1.1(9) . . . . ?
Si6 C1Q C2Q C3Q 177.4(5) . . . . ?
C1Q C2Q C3Q C4Q 0.9(9) . . . . ?
C2Q C3Q C4Q C5Q -0.1(9) . . . . ?
C3Q C4Q C5Q C6Q -0.4(8) . . . . ?
C4Q C5Q C6Q C1Q 0.1(8) . . . . ?
C2Q C1Q C6Q C5Q 0.6(8) . . . . ?
Si6 C1Q C6Q C5Q -178.0(4) . . . . ?
O6 Si6 C1R C2R -147.4(4) . . . . ?
C1P Si6 C1R C2R -28.3(5) . . . . ?
C1Q Si6 C1R C2R 94.5(5) . . . . ?
O6 Si6 C1R C6R 34.3(5) . . . . ?
C1P Si6 C1R C6R 153.4(4) . . . . ?
C1Q Si6 C1R C6R -83.8(5) . . . . ?
C6R C1R C2R C3R 0.7(8) . . . . ?
Si6 C1R C2R C3R -177.6(4) . . . . ?
C1R C2R C3R C4R -0.1(9) . . . . ?
C2R C3R C4R C5R -1.0(9) . . . . ?
C3R C4R C5R C6R 1.4(9) . . . . ?
C4R C5R C6R C1R -0.8(9) . . . . ?
C2R C1R C6R C5R -0.3(8) . . . . ?
Si6 C1R C6R C5R 178.1(4) . . . . ?
O7 Si7 C1S C6S -151.1(5) . . . . ?
C1UU Si7 C1S C6S 87.1(7) . . . . ?
C1T Si7 C1S C6S -33.2(6) . . . . ?
C1U Si7 C1S C6S 89(2) . . . . ?
C1UR Si7 C1S C6S 91.3(9) . . . . ?
O7 Si7 C1S C2S 34.0(6) . . . . ?
C1UU Si7 C1S C2S -87.8(7) . . . . ?
C1T Si7 C1S C2S 151.9(5) . . . . ?
C1U Si7 C1S C2S -86(2) . . . . ?
C1UR Si7 C1S C2S -83.6(9) . . . . ?
C6S C1S C2S C3S -0.7(10) . . . . ?
Si7 C1S C2S C3S 174.4(5) . . . . ?
C1S C2S C3S C4S 0.1(10) . . . . ?
C2S C3S C4S C5S 0.3(11) . . . . ?
C3S C4S C5S C6S -0.1(10) . . . . ?
C2S C1S C6S C5S 0.8(9) . . . . ?
Si7 C1S C6S C5S -174.2(5) . . . . ?
C4S C5S C6S C1S -0.4(10) . . . . ?
O7 Si7 C1T C2T -144.3(8) . . . . ?
C1UU Si7 C1T C2T -24.4(9) . . . . ?
C1S Si7 C1T C2T 95.7(8) . . . . ?
C1U Si7 C1T C2T -28(2) . . . . ?
C1UR Si7 C1T C2T -25.6(11) . . . . ?
O7 Si7 C1T C6T 35.1(6) . . . . ?
C1UU Si7 C1T C6T 155.0(7) . . . . ?
C1S Si7 C1T C6T -84.9(6) . . . . ?
C1U Si7 C1T C6T 152(2) . . . . ?
C1UR Si7 C1T C6T 153.8(8) . . . . ?
C6T C1T C2T C3T 1.3(18) . . . . ?
Si7 C1T C2T C3T -179.2(11) . . . . ?
C1T C2T C3T C4T -2(2) . . . . ?
C2T C3T C4T C5T 0.4(19) . . . . ?
C3T C4T C5T C6T 1.2(14) . . . . ?
C2T C1T C6T C5T 0.3(13) . . . . ?
Si7 C1T C6T C5T -179.2(6) . . . . ?
C4T C5T C6T C1T -1.6(13) . . . . ?
O7 Si7 C1U C2U 30(6) . . . . ?
C1T Si7 C1U C2U -85(6) . . . . ?
C1S Si7 C1U C2U 151(5) . . . . ?
O7 Si7 C1U C6U -148(4) . . . . ?
C1T Si7 C1U C6U 97(5) . . . . ?
C1S Si7 C1U C6U -27(6) . . . . ?
C6U C1U C2U C3U -7(9) . . . . ?
Si7 C1U C2U C3U 175(4) . . . . ?
C1U C2U C3U C4U 13(8) . . . . ?
C2U C3U C4U C5U -13(7) . . . . ?
C3U C4U C5U C6U 9(7) . . . . ?
C2U C1U C6U C5U 3(7) . . . . ?
Si7 C1U C6U C5U -178(4) . . . . ?
C4U C5U C6U C1U -5(7) . . . . ?
C6UR C1UR C2UR C3UR 0.0 . . . . ?
Si7 C1UR C2UR C3UR 175.9(18) . . . . ?
C1UR C2UR C3UR C4UR 0.0 . . . . ?
C2UR C3UR C4UR C5UR 0.0 . . . . ?
C3UR C4UR C5UR C6UR 0.0 . . . . ?
C4UR C5UR C6UR C1UR 0.0 . . . . ?
C2UR C1UR C6UR C5UR 0.0 . . . . ?
Si7 C1UR C6UR C5UR -176.1(17) . . . . ?
O7 Si7 C1UU C2UU 64.7(6) . . . . ?
C1T Si7 C1UU C2UU -52.0(7) . . . . ?
C1S Si7 C1UU C2UU -174.3(5) . . . . ?
O7 Si7 C1UU C6UU -116.6(6) . . . . ?
C1T Si7 C1UU C6UU 126.7(6) . . . . ?
C1S Si7 C1UU C6UU 4.4(8) . . . . ?
C6UU C1UU C2UU C3UU 0.0 . . . . ?
Si7 C1UU C2UU C3UU 178.7(10) . . . . ?
C1UU C2UU C3UU C4UU 0.0 . . . . ?
C2UU C3UU C4UU C5UU 0.0 . . . . ?
C3UU C4UU C5UU C6UU 0.0 . . . . ?
C4UU C5UU C6UU C1UU 0.0 . . . . ?
C2UU C1UU C6UU C5UU 0.0 . . . . ?
Si7 C1UU C6UU C5UU -178.7(10) . . . . ?
O8 Si8 C1V C2V -129.8(5) . . . . ?
C1Z Si8 C1V C2V 113.9(6) . . . . ?
C1W Si8 C1V C2V -8.7(6) . . . . ?
O8 Si8 C1V C6V 49.4(6) . . . . ?
C1Z Si8 C1V C6V -66.9(6) . . . . ?
C1W Si8 C1V C6V 170.4(5) . . . . ?
C6V C1V C2V C3V 0.0(10) . . . . ?
Si8 C1V C2V C3V 179.2(6) . . . . ?
C1V C2V C3V C4V -0.2(12) . . . . ?
C2V C3V C4V C5V 0.1(13) . . . . ?
C3V C4V C5V C6V 0.2(12) . . . . ?
C4V C5V C6V C1V -0.4(11) . . . . ?
C2V C1V C6V C5V 0.2(10) . . . . ?
Si8 C1V C6V C5V -178.9(5) . . . . ?
O8 Si8 C1W C6W -164.8(5) . . . . ?
C1Z Si8 C1W C6W -49.6(5) . . . . ?
C1V Si8 C1W C6W 74.1(5) . . . . ?
O8 Si8 C1W C2W 12.1(6) . . . . ?
C1Z Si8 C1W C2W 127.3(5) . . . . ?
C1V Si8 C1W C2W -109.0(5) . . . . ?
C6W C1W C2W C3W 1.5(9) . . . . ?
Si8 C1W C2W C3W -175.5(5) . . . . ?
C1W C2W C3W C4W 0.3(9) . . . . ?
C2W C3W C4W C5W -1.7(9) . . . . ?
C3W C4W C5W C6W 1.4(10) . . . . ?
C4W C5W C6W C1W 0.3(10) . . . . ?
C2W C1W C6W C5W -1.8(9) . . . . ?
Si8 C1W C6W C5W 175.3(5) . . . . ?
O8 Si8 C1Z C2Z 57.8(5) . . . . ?
C1W Si8 C1Z C2Z -59.4(5) . . . . ?
C1V Si8 C1Z C2Z 176.1(5) . . . . ?
O8 Si8 C1Z C6Z -121.7(5) . . . . ?
C1W Si8 C1Z C6Z 121.1(5) . . . . ?
C1V Si8 C1Z C6Z -3.4(6) . . . . ?
C6Z C1Z C2Z C3Z 0.4(9) . . . . ?
Si8 C1Z C2Z C3Z -179.2(5) . . . . ?
C1Z C2Z C3Z C4Z -0.6(9) . . . . ?
C2Z C3Z C4Z C5Z -0.2(10) . . . . ?
C3Z C4Z C5Z C6Z 1.1(11) . . . . ?
C4Z C5Z C6Z C1Z -1.3(10) . . . . ?
C2Z C1Z C6Z C5Z 0.6(9) . . . . ?
Si8 C1Z C6Z C5Z -179.9(5) . . . . ?
O9 Si9 C1AA C2AA 12.8(5) . . . . ?
C1CA Si9 C1AA C2AA -106.5(5) . . . . ?
C1BA Si9 C1AA C2AA 129.7(5) . . . . ?
O9 Si9 C1AA C6AA -172.7(4) . . . . ?
C1CA Si9 C1AA C6AA 68.0(5) . . . . ?
C1BA Si9 C1AA C6AA -55.8(5) . . . . ?
C6AA C1AA C2AA C3AA -0.1(8) . . . . ?
Si9 C1AA C2AA C3AA 174.7(5) . . . . ?
C1AA C2AA C3AA C4AA -0.3(9) . . . . ?
C2AA C3AA C4AA C5AA 1.0(9) . . . . ?
C3AA C4AA C5AA C6AA -1.4(9) . . . . ?
C4AA C5AA C6AA C1AA 1.0(9) . . . . ?
C2AA C1AA C6AA C5AA -0.2(8) . . . . ?
Si9 C1AA C6AA C5AA -174.9(4) . . . . ?
O9 Si9 C1BA C6BA -129.9(5) . . . . ?
C1CA Si9 C1BA C6BA -9.7(6) . . . . ?
C1AA Si9 C1BA C6BA 112.2(5) . . . . ?
O9 Si9 C1BA C2BA 51.3(5) . . . . ?
C1CA Si9 C1BA C2BA 171.5(5) . . . . ?
C1AA Si9 C1BA C2BA -66.6(5) . . . . ?
C6BA C1BA C2BA C3BA 2.0(10) . . . . ?
Si9 C1BA C2BA C3BA -179.1(6) . . . . ?
C1BA C2BA C3BA C4BA -0.3(11) . . . . ?
C2BA C3BA C4BA C5BA -1.4(11) . . . . ?
C3BA C4BA C5BA C6BA 1.3(10) . . . . ?
C4BA C5BA C6BA C1BA 0.4(9) . . . . ?
C2BA C1BA C6BA C5BA -2.0(9) . . . . ?
Si9 C1BA C6BA C5BA 179.1(5) . . . . ?
O9 Si9 C1CA C6CA -116.4(5) . . . . ?
C1BA Si9 C1CA C6CA 125.4(5) . . . . ?
C1AA Si9 C1CA C6CA 2.0(6) . . . . ?
O9 Si9 C1CA C2CA 63.4(5) . . . . ?
C1BA Si9 C1CA C2CA -54.8(5) . . . . ?
C1AA Si9 C1CA C2CA -178.2(4) . . . . ?
C6CA C1CA C2CA C3CA -2.0(9) . . . . ?
Si9 C1CA C2CA C3CA 178.1(5) . . . . ?
C1CA C2CA C3CA C4CA 1.2(9) . . . . ?
C2CA C3CA C4CA C5CA 0.5(9) . . . . ?
C3CA C4CA C5CA C6CA -1.3(9) . . . . ?
C2CA C1CA C6CA C5CA 1.2(9) . . . . ?
Si9 C1CA C6CA C5CA -178.9(5) . . . . ?
C4CA C5CA C6CA C1CA 0.4(9) . . . . ?
O10 Si10 C1DA C6DA -150.3(5) . . . . ?
C1FA Si10 C1DA C6DA -31.3(6) . . . . ?
C1EA Si10 C1DA C6DA 93.0(5) . . . . ?
O10 Si10 C1DA C2DA 31.4(5) . . . . ?
C1FA Si10 C1DA C2DA 150.5(5) . . . . ?
C1EA Si10 C1DA C2DA -85.3(5) . . . . ?
C6DA C1DA C2DA C3DA -2.0(10) . . . . ?
Si10 C1DA C2DA C3DA 176.3(5) . . . . ?
C1DA C2DA C3DA C4DA 0.0(11) . . . . ?
C2DA C3DA C4DA C5DA 1.2(11) . . . . ?
C3DA C4DA C5DA C6DA -0.3(11) . . . . ?
C2DA C1DA C6DA C5DA 2.9(9) . . . . ?
Si10 C1DA C6DA C5DA -175.4(5) . . . . ?
C4DA C5DA C6DA C1DA -1.8(10) . . . . ?
O10 Si10 C1EA C2EA 114.3(5) . . . . ?
C1FA Si10 C1EA C2EA -4.4(6) . . . . ?
C1DA Si10 C1EA C2EA -130.0(5) . . . . ?
O10 Si10 C1EA C6EA -64.6(5) . . . . ?
C1FA Si10 C1EA C6EA 176.7(5) . . . . ?
C1DA Si10 C1EA C6EA 51.1(5) . . . . ?
C6EA C1EA C2EA C3EA -0.1(9) . . . . ?
Si10 C1EA C2EA C3EA -179.0(5) . . . . ?
C1EA C2EA C3EA C4EA 0.5(10) . . . . ?
C2EA C3EA C4EA C5EA -0.5(10) . . . . ?
C3EA C4EA C5EA C6EA 0.0(11) . . . . ?
C4EA C5EA C6EA C1EA 0.4(11) . . . . ?
C2EA C1EA C6EA C5EA -0.4(9) . . . . ?
Si10 C1EA C6EA C5EA 178.6(5) . . . . ?
O10 Si10 C1FA C6FA -178.0(5) . . . . ?
C1EA Si10 C1FA C6FA -59.4(5) . . . . ?
C1DA Si10 C1FA C6FA 64.2(5) . . . . ?
O10 Si10 C1FA C2FA 0.9(5) . . . . ?
C1EA Si10 C1FA C2FA 119.4(4) . . . . ?
C1DA Si10 C1FA C2FA -117.0(5) . . . . ?
C6FA C1FA C2FA C3FA 0.0(8) . . . . ?
Si10 C1FA C2FA C3FA -179.0(4) . . . . ?
C1FA C2FA C3FA C4FA -0.3(9) . . . . ?
C2FA C3FA C4FA C5FA -0.8(10) . . . . ?
C3FA C4FA C5FA C6FA 2.3(10) . . . . ?
C4FA C5FA C6FA C1FA -2.7(10) . . . . ?
C2FA C1FA C6FA C5FA 1.6(9) . . . . ?
Si10 C1FA C6FA C5FA -179.6(5) . . . . ?
O11 Si11 C1GA C6GA -176.5(5) . . . . ?
O11 Si11 C1GA C2GA 1.8(7) . . . . ?
C6GA C1GA C2GA C3GA -0.9(12) . . . . ?
Si11 C1GA C2GA C3GA -179.2(7) . . . . ?
C1GA C2GA C3GA C4GA 0.1(14) . . . . ?
C2GA C3GA C4GA C5GA 0.5(12) . . . . ?
C3GA C4GA C5GA C6GA -0.1(11) . . . . ?
C2GA C1GA C6GA C5GA 1.2(10) . . . . ?
Si11 C1GA C6GA C5GA 179.6(5) . . . . ?
C4GA C5GA C6GA C1GA -0.7(11) . . . . ?
C6HA C1HA C2HA C3HA 0.0 . . . . ?
C1HA C2HA C3HA C4HA 0.0 . . . . ?
C2HA C3HA C4HA C5HA 0.0 . . . . ?
C3HA C4HA C5HA C6HA 0.0 . . . . ?
C4HA C5HA C6HA C1HA 0.0 . . . . ?
C2HA C1HA C6HA C5HA 0.0 . . . . ?
C6HB C1HB C2HB C3HB 0.0 . . . . ?
C1HB C2HB C3HB C4HB 0.0 . . . . ?
C2HB C3HB C4HB C5HB 0.0 . . . . ?
C3HB C4HB C5HB C6HB 0.0 . . . . ?
C4HB C5HB C6HB C1HB 0.0 . . . . ?
C2HB C1HB C6HB C5HB 0.0 . . . . ?
C6IA C1IA C2IA C3IA 0.0 . . . . ?
C1IA C2IA C3IA C4IA 0.0 . . . . ?
C2IA C3IA C4IA C5IA 0.0 . . . . ?
C3IA C4IA C5IA C6IA 0.0 . . . . ?
C4IA C5IA C6IA C1IA 0.0 . . . . ?
C2IA C1IA C6IA C5IA 0.0 . . . . ?
C6IB C1IB C2IB C3IB 0.0 . . . . ?
C1IB C2IB C3IB C4IB 0.0 . . . . ?
C2IB C3IB C4IB C5IB 0.0 . . . . ?
C3IB C4IB C5IB C6IB 0.0 . . . . ?
C4IB C5IB C6IB C1IB 0.0 . . . . ?
C2IB C1IB C6IB C5IB 0.0 . . . . ?
C6JA C1JA C2JA C3JA 0.0 . . . . ?
C1JA C2JA C3JA C4JA 0.0 . . . . ?
C2JA C3JA C4JA C5JA 0.0 . . . . ?
C3JA C4JA C5JA C6JA 0.0 . . . . ?
C4JA C5JA C6JA C1JA 0.0 . . . . ?
C2JA C1JA C6JA C5JA 0.0 . . . . ?
C6JB C1JB C2JB C3JB 0.0 . . . . ?
C1JB C2JB C3JB C4JB 0.0 . . . . ?
C2JB C3JB C4JB C5JB 0.0 . . . . ?
C3JB C4JB C5JB C6JB 0.0 . . . . ?
C4JB C5JB C6JB C1JB 0.0 . . . . ?
C2JB C1JB C6JB C5JB 0.0 . . . . ?
C6KA C1KA C2KA C3KA 0.0 . . . . ?
C1KA C2KA C3KA C4KA 0.0 . . . . ?
C2KA C3KA C4KA C5KA 0.0 . . . . ?
C3KA C4KA C5KA C6KA 0.0 . . . . ?
C4KA C5KA C6KA C1KA 0.0 . . . . ?
C2KA C1KA C6KA C5KA 0.0 . . . . ?
C6KB C1KB C2KB C3KB 0.0 . . . . ?
C1KB C2KB C3KB C4KB 0.0 . . . . ?
C2KB C3KB C4KB C5KB 0.0 . . . . ?
C3KB C4KB C5KB C6KB 0.0 . . . . ?
C4KB C5KB C6KB C1KB 0.0 . . . . ?
C2KB C1KB C6KB C5KB 0.0 . . . . ?
O12 Si12 C1LA C2LA -165.8(5) . . . . ?
O12 Si12 C1LA C6LA 17.3(6) . . . . ?
C6LA C1LA C2LA C3LA 1.1(9) . . . . ?
Si12 C1LA C2LA C3LA -175.8(5) . . . . ?
C1LA C2LA C3LA C4LA 1.2(10) . . . . ?
C2LA C3LA C4LA C5LA -2.5(11) . . . . ?
C3LA C4LA C5LA C6LA 1.4(11) . . . . ?
C4LA C5LA C6LA C1LA 1.0(10) . . . . ?
C2LA C1LA C6LA C5LA -2.3(9) . . . . ?
Si12 C1LA C6LA C5LA 174.7(5) . . . . ?
O13 Si13 C1MA C6MA -130.1(5) . . . . ?
C1OA Si13 C1MA C6MA -9.5(6) . . . . ?
C1NA Si13 C1MA C6MA 114.4(5) . . . . ?
O13 Si13 C1MA C2MA 48.1(8) . . . . ?
C1OA Si13 C1MA C2MA 168.7(7) . . . . ?
C1NA Si13 C1MA C2MA -67.4(8) . . . . ?
C6MA C1MA C2MA C3MA -0.4(16) . . . . ?
Si13 C1MA C2MA C3MA -178.7(10) . . . . ?
C1MA C2MA C3MA C4MA 1(2) . . . . ?
C2MA C3MA C4MA C5MA -2(2) . . . . ?
C3MA C4MA C5MA C6MA 2.2(16) . . . . ?
C2MA C1MA C6MA C5MA 1.0(11) . . . . ?
Si13 C1MA C6MA C5MA 179.1(5) . . . . ?
C4MA C5MA C6MA C1MA -1.9(11) . . . . ?
O13 Si13 C1NA C6NA -142.5(5) . . . . ?
C1MA Si13 C1NA C6NA -23.9(6) . . . . ?
C1OA Si13 C1NA C6NA 99.3(5) . . . . ?
O13 Si13 C1NA C2NA 37.9(5) . . . . ?
C1MA Si13 C1NA C2NA 156.5(5) . . . . ?
C1OA Si13 C1NA C2NA -80.3(5) . . . . ?
C6NA C1NA C2NA C3NA -0.5(9) . . . . ?
Si13 C1NA C2NA C3NA 179.1(5) . . . . ?
C1NA C2NA C3NA C4NA -0.5(10) . . . . ?
C2NA C3NA C4NA C5NA 1.3(10) . . . . ?
C3NA C4NA C5NA C6NA -1.0(11) . . . . ?
C2NA C1NA C6NA C5NA 0.8(10) . . . . ?
Si13 C1NA C6NA C5NA -178.8(5) . . . . ?
C4NA C5NA C6NA C1NA 0.0(11) . . . . ?
O13 Si13 C1OA C6OA 0.9(6) . . . . ?
C1MA Si13 C1OA C6OA -120.5(5) . . . . ?
C1NA Si13 C1OA C6OA 117.1(5) . . . . ?
O13 Si13 C1OA C2OA -179.4(4) . . . . ?
C1MA Si13 C1OA C2OA 59.2(5) . . . . ?
C1NA Si13 C1OA C2OA -63.3(5) . . . . ?
C6OA C1OA C2OA C3OA 0.0(8) . . . . ?
Si13 C1OA C2OA C3OA -179.7(4) . . . . ?
C1OA C2OA C3OA C4OA 0.3(8) . . . . ?
C2OA C3OA C4OA C5OA -0.2(8) . . . . ?
C3OA C4OA C5OA C6OA -0.2(9) . . . . ?
C2OA C1OA C6OA C5OA -0.4(9) . . . . ?
Si13 C1OA C6OA C5OA 179.2(5) . . . . ?
C4OA C5OA C6OA C1OA 0.5(10) . . . . ?
O14 Si14 C1PA C2PA -149.0(5) . . . . ?
C1RA Si14 C1PA C2PA 90.3(6) . . . . ?
C1QA Si14 C1PA C2PA -32.1(6) . . . . ?
O14 Si14 C1PA C6PA 33.9(6) . . . . ?
C1RA Si14 C1PA C6PA -86.8(5) . . . . ?
C1QA Si14 C1PA C6PA 150.8(5) . . . . ?
C6PA C1PA C2PA C3PA 0.4(10) . . . . ?
Si14 C1PA C2PA C3PA -176.8(6) . . . . ?
C1PA C2PA C3PA C4PA 0.3(13) . . . . ?
C2PA C3PA C4PA C5PA -0.5(13) . . . . ?
C3PA C4PA C5PA C6PA -0.1(11) . . . . ?
C4PA C5PA C6PA C1PA 0.9(11) . . . . ?
C2PA C1PA C6PA C5PA -1.1(10) . . . . ?
Si14 C1PA C6PA C5PA 176.2(5) . . . . ?
O14 Si14 C1QA C2QA -137.5(9) . . . . ?
C1RA Si14 C1QA C2QA -17.4(10) . . . . ?
C1PA Si14 C1QA C2QA 104.1(9) . . . . ?
O14 Si14 C1QA C6QA 43.0(7) . . . . ?
C1RA Si14 C1QA C6QA 163.1(6) . . . . ?
C1PA Si14 C1QA C6QA -75.4(6) . . . . ?
C6QA C1QA C2QA C3QA 4.4(18) . . . . ?
Si14 C1QA C2QA C3QA -175.1(11) . . . . ?
C1QA C2QA C3QA C4QA -6(2) . . . . ?
C2QA C3QA C4QA C5QA 4.2(19) . . . . ?
C3QA C4QA C5QA C6QA -1.2(13) . . . . ?
C4QA C5QA C6QA C1QA -0.2(11) . . . . ?
C2QA C1QA C6QA C5QA -1.4(13) . . . . ?
Si14 C1QA C6QA C5QA 178.1(5) . . . . ?
O14 Si14 C1RA C6RA 35.6(8) . . . . ?
C1PA Si14 C1RA C6RA 155.6(8) . . . . ?
C1QA Si14 C1RA C6RA -82.4(8) . . . . ?
O14 Si14 C1RA C2RA -144.5(7) . . . . ?
C1PA Si14 C1RA C2RA -24.5(8) . . . . ?
C1QA Si14 C1RA C2RA 97.5(8) . . . . ?
C6RA C1RA C2RA C3RA -0.2(16) . . . . ?
Si14 C1RA C2RA C3RA 179.9(9) . . . . ?
C1RA C2RA C3RA C4RA 1.8(18) . . . . ?
C2RA C3RA C4RA C5RA -3.7(17) . . . . ?
C3RA C4RA C5RA C6RA 4.0(18) . . . . ?
C2RA C1RA C6RA C5RA 0.6(17) . . . . ?
Si14 C1RA C6RA C5RA -179.5(10) . . . . ?
C4RA C5RA C6RA C1RA -3(2) . . . . ?
O15 Si15 C1SA C2SA -165.1(5) . . . . ?
C1TA Si15 C1SA C2SA -49.1(6) . . . . ?
C1UA Si15 C1SA C2SA 74.6(5) . . . . ?
O15 Si15 C1SA C6SA 14.4(6) . . . . ?
C1TA Si15 C1SA C6SA 130.4(5) . . . . ?
C1UA Si15 C1SA C6SA -105.9(5) . . . . ?
C6SA C1SA C2SA C3SA -0.9(9) . . . . ?
Si15 C1SA C2SA C3SA 178.7(5) . . . . ?
C1SA C2SA C3SA C4SA -0.4(9) . . . . ?
C2SA C3SA C4SA C5SA 1.1(9) . . . . ?
C3SA C4SA C5SA C6SA -0.5(10) . . . . ?
C2SA C1SA C6SA C5SA 1.4(9) . . . . ?
Si15 C1SA C6SA C5SA -178.1(5) . . . . ?
C4SA C5SA C6SA C1SA -0.8(10) . . . . ?
O15 Si15 C1TA C6TA -120.0(5) . . . . ?
C1UA Si15 C1TA C6TA -1.9(6) . . . . ?
C1SA Si15 C1TA C6TA 122.0(5) . . . . ?
O15 Si15 C1TA C2TA 60.1(5) . . . . ?
C1UA Si15 C1TA C2TA 178.2(4) . . . . ?
C1SA Si15 C1TA C2TA -57.9(5) . . . . ?
C6TA C1TA C2TA C3TA -0.2(8) . . . . ?
Si15 C1TA C2TA C3TA 179.7(4) . . . . ?
C1TA C2TA C3TA C4TA -0.8(9) . . . . ?
C2TA C3TA C4TA C5TA 1.1(10) . . . . ?
C3TA C4TA C5TA C6TA -0.5(10) . . . . ?
C4TA C5TA C6TA C1TA -0.5(10) . . . . ?
C2TA C1TA C6TA C5TA 0.8(9) . . . . ?
Si15 C1TA C6TA C5TA -179.1(5) . . . . ?
O15 Si15 C1UA C2UA -132.7(5) . . . . ?
C1TA Si15 C1UA C2UA 111.0(5) . . . . ?
C1SA Si15 C1UA C2UA -12.1(6) . . . . ?
O15 Si15 C1UA C6UA 45.7(6) . . . . ?
C1TA Si15 C1UA C6UA -70.7(5) . . . . ?
C1SA Si15 C1UA C6UA 166.2(5) . . . . ?
C6UA C1UA C2UA C3UA 0.2(10) . . . . ?
Si15 C1UA C2UA C3UA 178.5(6) . . . . ?
C1UA C2UA C3UA C4UA 0.8(12) . . . . ?
C2UA C3UA C4UA C5UA -1.2(12) . . . . ?
C3UA C4UA C5UA C6UA 0.6(11) . . . . ?
C4UA C5UA C6UA C1UA 0.4(11) . . . . ?
C2UA C1UA C6UA C5UA -0.8(10) . . . . ?
Si15 C1UA C6UA C5UA -179.2(5) . . . . ?
O16 Si16 C1VA C6VA 54.3(5) . . . . ?
C1ZA Si16 C1VA C6VA 173.2(5) . . . . ?
C1WA Si16 C1VA C6VA -65.4(5) . . . . ?
O16 Si16 C1VA C2VA -124.5(5) . . . . ?
C1ZA Si16 C1VA C2VA -5.7(5) . . . . ?
C1WA Si16 C1VA C2VA 115.7(5) . . . . ?
C6VA C1VA C2VA C3VA 1.0(8) . . . . ?
Si16 C1VA C2VA C3VA 180.0(4) . . . . ?
C1VA C2VA C3VA C4VA -0.6(9) . . . . ?
C2VA C3VA C4VA C5VA 0.0(10) . . . . ?
C3VA C4VA C5VA C6VA 0.1(11) . . . . ?
C4VA C5VA C6VA C1VA 0.3(11) . . . . ?
C2VA C1VA C6VA C5VA -0.9(10) . . . . ?
Si16 C1VA C6VA C5VA -179.8(6) . . . . ?
O16 Si16 C1WA C6WA -160.8(4) . . . . ?
C1ZA Si16 C1WA C6WA 79.7(5) . . . . ?
C1VA Si16 C1WA C6WA -42.3(5) . . . . ?
O16 Si16 C1WA C2WA 22.4(7) . . . . ?
C1ZA Si16 C1WA C2WA -97.2(6) . . . . ?
C1VA Si16 C1WA C2WA 140.9(6) . . . . ?
C6WA C1WA C2WA C3WA -2.1(11) . . . . ?
Si16 C1WA C2WA C3WA 174.8(7) . . . . ?
C1WA C2WA C3WA C4WA 1.1(13) . . . . ?
C2WA C3WA C4WA C5WA 0.8(12) . . . . ?
C3WA C4WA C5WA C6WA -1.6(10) . . . . ?
C2WA C1WA C6WA C5WA 1.3(9) . . . . ?
Si16 C1WA C6WA C5WA -175.8(5) . . . . ?
C4WA C5WA C6WA C1WA 0.6(9) . . . . ?
O16 Si16 C1ZA C6ZA -140.1(5) . . . . ?
C1VA Si16 C1ZA C6ZA 101.8(5) . . . . ?
C1WA Si16 C1ZA C6ZA -20.1(6) . . . . ?
O16 Si16 C1ZA C2ZA 39.8(5) . . . . ?
C1VA Si16 C1ZA C2ZA -78.2(5) . . . . ?
C1WA Si16 C1ZA C2ZA 159.8(4) . . . . ?
C6ZA C1ZA C2ZA C3ZA -0.7(9) . . . . ?
Si16 C1ZA C2ZA C3ZA 179.3(5) . . . . ?
C1ZA C2ZA C3ZA C4ZA 0.1(10) . . . . ?
C2ZA C3ZA C4ZA C5ZA 0.3(10) . . . . ?
C3ZA C4ZA C5ZA C6ZA -0.1(11) . . . . ?
C4ZA C5ZA C6ZA C1ZA -0.6(11) . . . . ?
C2ZA C1ZA C6ZA C5ZA 1.0(9) . . . . ?
Si16 C1ZA C6ZA C5ZA -179.1(5) . . . . ?
